data_1569669
loop_
_publ_author_name
'Cao, Yaoyao'
'Xu, Ying'
'Shen, Honglei'
'Pan, Peiyao'
'Zou, Xuejuan'
'Kang, Xi'
'Zhu, Manzhou'

_publ_section_title
;
 Probing the surface-active sites of metal nanoclusters with atomic
 precision: a case study of Au<sub>5</sub>Ag<sub>11</sub>.
;
_journal_issue 33
_journal_name_full Nanoscale
_journal_page_first 13784
_journal_page_last 13789
_journal_paper_doi 10.1039/d3nr03288d
_journal_volume 15
_journal_year 2023
_chemical_formula_moiety 'C136 H128 Ag9 Au5 Cu2 O2 P4 S8'
_chemical_formula_sum 'C136 H128 Ag9 Au5 Cu2 O2 P4 S8'
_chemical_formula_weight 4257.48
_space_group_crystal_system monoclinic
_space_group_IT_number 15
_space_group_name_Hall '-I 2ya'
_space_group_name_H-M_alt 'I 1 2/a 1'
_atom_sites_solution_hydrogens geom
_atom_sites_solution_primary dual
_audit_creation_date 2023-05-10
_audit_creation_method
;
Olex2 1.3
(compiled 2020.11.12 svn.r5f609507 for OlexSys, GUI svn.r6408)
;
_audit_update_record
;
2023-05-10 deposited with the CCDC.	2023-08-08 downloaded from the CCDC.
;
_cell_angle_alpha 90
_cell_angle_beta 91.5410(10)
_cell_angle_gamma 90
_cell_formula_units_Z 12
_cell_length_a 28.0881(3)
_cell_length_b 18.3857(2)
_cell_length_c 82.4807(10)
_cell_measurement_reflns_used 59041
_cell_measurement_temperature 120
_cell_measurement_theta_max 69.71
_cell_measurement_theta_min 4.81
_cell_volume 42579.2(8)
_computing_cell_refinement 'X-Area Recipe 1.33.0.0 (STOE, 2015)'
_computing_data_collection 'X-Area Pilatus3_SV 1.31.153.0 (STOE, 2018)'
_computing_data_reduction
;
X-Area Integrate 1.74.2.0 (STOE, 2018)
X-Area LANA 1.75.3.0 (STOE, 2018)
;
_computing_molecular_graphics 'Olex2 1.3 (Dolomanov et al., 2009)'
_computing_publication_material 'Olex2 1.3 (Dolomanov et al., 2009)'
_computing_structure_refinement 'SHELXL 2018/3 (Sheldrick, 2015)'
_computing_structure_solution 'SHELXT 2018/2 (Sheldrick, 2018)'
_diffrn_ambient_temperature 120
_diffrn_detector Pilatus300K
_diffrn_detector_area_resol_mean 5.81
_diffrn_detector_type 'DECTRIS PILATUS 300K'
_diffrn_measured_fraction_theta_full 0.993
_diffrn_measured_fraction_theta_max 0.982
_diffrn_measurement_details '2201 frames, detector distance = 60 mm'
_diffrn_measurement_device 'Eulerian 4-circle diffractometer'
_diffrn_measurement_device_type 'STOE STADIVARI'
_diffrn_measurement_method 'rotation method, \w scans'
_diffrn_radiation_collimation '1.2 mm, 0.6 diameter'
_diffrn_radiation_monochromator 'Graded multilayer mirror'
_diffrn_radiation_polarisn_norm 270
_diffrn_radiation_probe x-ray
_diffrn_radiation_type 'Cu K\a'
_diffrn_radiation_wavelength 1.54186
_diffrn_reflns_av_R_equivalents 0.0905
_diffrn_reflns_av_unetI/netI 0.1024
_diffrn_reflns_Laue_measured_fraction_full 0.993
_diffrn_reflns_Laue_measured_fraction_max 0.982
_diffrn_reflns_limit_h_max 29
_diffrn_reflns_limit_h_min -33
_diffrn_reflns_limit_k_max 20
_diffrn_reflns_limit_k_min -22
_diffrn_reflns_limit_l_max 64
_diffrn_reflns_limit_l_min -100
_diffrn_reflns_number 196619
_diffrn_reflns_point_group_measured_fraction_full 0.993
_diffrn_reflns_point_group_measured_fraction_max 0.982
_diffrn_reflns_theta_full 67.686
_diffrn_reflns_theta_max 69.641
_diffrn_reflns_theta_min 4.009
_diffrn_source 'GeniX 3D HF Cu'
_diffrn_source_current 0.600
_diffrn_source_power 0.030
_diffrn_source_voltage 50
_exptl_absorpt_coefficient_mu 21.347
_exptl_absorpt_correction_T_max 1.0000
_exptl_absorpt_correction_T_min 0.4354
_exptl_absorpt_correction_type multi-scan
_exptl_absorpt_process_details
;
STOE LANA, absorption correction by scaling of reflection intensities.
J. Koziskova, F. Hahn, J. Richter, J. Kozisek, "Comparison of different
absorption corrections on the model structure of tetrakis(\m~2~-acetato)-
diaqua-di-copper(II)", Acta Chimica Slovaca, vol. 9, no. 2, 2016, pp. 136 - 140.
;
_exptl_crystal_density_diffrn 1.992
_exptl_crystal_density_method 'not measured'
_exptl_crystal_description block
_exptl_crystal_F_000 24288
_refine_diff_density_max 1.663
_refine_diff_density_min -1.082
_refine_diff_density_rms 0.182
_refine_ls_extinction_method none
_refine_ls_goodness_of_fit_ref 0.821
_refine_ls_hydrogen_treatment constr
_refine_ls_matrix_type full
_refine_ls_number_parameters 2183
_refine_ls_number_reflns 39370
_refine_ls_number_restraints 2448
_refine_ls_restrained_S_all 0.807
_refine_ls_R_factor_all 0.0753
_refine_ls_R_factor_gt 0.0423
_refine_ls_shift/su_max 0.005
_refine_ls_shift/su_mean 0.000
_refine_ls_structure_factor_coef Fsqd
_refine_ls_weighting_details 'w=1/[\s^2^(Fo^2^)+(0.0394P)^2^] where P=(Fo^2^+2Fc^2^)/3'
_refine_ls_weighting_scheme calc
_refine_ls_wR_factor_gt 0.0892
_refine_ls_wR_factor_ref 0.0952
_reflns_Friedel_coverage 0.000
_reflns_number_gt 23449
_reflns_number_total 39370
_reflns_threshold_expression 'I > 2\s(I)'
_cod_data_source_file d3nr03288d2.cif
_cod_data_source_block 1
_cod_depositor_comments 'Adding full bibliography for 1569669--1569671.cif.'
_cod_database_code 1569669
_shelx_shelxl_version_number 2018/3
_shelx_space_group_comment
;
The symmetry employed for this shelxl refinement is uniquely defined
by the following loop, which should always be used as a source of
symmetry information in preference to the above space-group names.
They are only intended as comments.
;
_olex2_refinement_description
;
1. Uiso/Uaniso restraints and constraints
C01J \\sim C02E \\sim C05M \\sim C05G \\sim C039 \\sim C01W \\sim C01K \\sim
C01L \\sim C01N \\sim C01O \\sim C01P \\sim C01U \\sim C01V \\sim C01X \\sim
C01Y \\sim C01Z \\sim C020 \\sim C022 \\sim C023 \\sim C024 \\sim C025 \\sim
C026 \\sim C027 \\sim C028 \\sim C029 \\sim C02A \\sim C02B \\sim C02D \\sim
C02F \\sim C02H \\sim C02I \\sim C02J \\sim C02K \\sim C02L \\sim C02O \\sim
C02P \\sim C02Q \\sim C02S \\sim C044 \\sim C02M \\sim C02R \\sim C021 \\sim
C01T \\sim C02T \\sim C02U \\sim C02V \\sim C02W \\sim C02X \\sim C02Y \\sim
C02Z \\sim C030 \\sim C031 \\sim C036 \\sim C052 \\sim C05H \\sim C070 \\sim
C05Y \\sim C032 \\sim C033 \\sim C034 \\sim C035 \\sim C037 \\sim C038 \\sim
C03A \\sim C03B \\sim C04C \\sim C06H \\sim C06S \\sim C072 \\sim C06Q \\sim
C03C \\sim C03D \\sim C03E \\sim C03F \\sim C03G \\sim C03H \\sim C03I \\sim
C03J \\sim C03K \\sim C03L \\sim C03M \\sim C03N \\sim C03O \\sim C03P \\sim
C03Q \\sim C03R \\sim C03S \\sim C03T \\sim C03U \\sim C03V \\sim C03W \\sim
C03X \\sim C03Y \\sim C03Z \\sim C040 \\sim C041 \\sim C042 \\sim C045 \\sim
C046 \\sim C047 \\sim C048 \\sim C049 \\sim C04A \\sim C04B \\sim C04D \\sim
C04E \\sim C04F \\sim C04G \\sim C04H \\sim C04I \\sim C053 \\sim C05R \\sim
C06U \\sim C06W \\sim C06A \\sim C04J \\sim C04L \\sim C04M \\sim C04N \\sim
C04O \\sim C04P \\sim C04Q \\sim C02N \\sim C02C \\sim C04K \\sim C02G \\sim
C043 \\sim C04R \\sim C04S \\sim C04T \\sim C04U \\sim C04V \\sim C04W \\sim
C04X \\sim C04Y \\sim C04Z \\sim C050 \\sim C051 \\sim C054 \\sim C055 \\sim
C056 \\sim C057 \\sim C058 \\sim C059 \\sim C05A \\sim C05B \\sim C05C \\sim
C05D \\sim C05E \\sim C05F \\sim C078 \\sim C07H \\sim C07E \\sim C077 \\sim
C06T \\sim C05I \\sim C05J \\sim C05K \\sim C05L \\sim C05N \\sim C05O \\sim
C05P \\sim C05Q \\sim C05S \\sim C05T \\sim C05U \\sim C05V \\sim C05W \\sim
C05Z \\sim C060 \\sim C061 \\sim C062 \\sim C063 \\sim C064 \\sim C065 \\sim
C066 \\sim C067 \\sim C068 \\sim C069 \\sim C06B \\sim C06C \\sim C06D \\sim
C06E \\sim C06F \\sim C06G \\sim C06I \\sim C06J \\sim C06K \\sim C06L \\sim
C06N \\sim C06O \\sim C06P \\sim C06R \\sim C06V \\sim C06X \\sim C06Y \\sim
C071 \\sim C073 \\sim C074 \\sim C075 \\sim C076 \\sim C07A \\sim C07C \\sim
C13: within 2A with sigma of 0.01 and sigma for terminal atoms of 0.02 within 2A
Uanis(C01J) \\sim Ueq, Uanis(C02E) \\sim Ueq, Uanis(C05M) \\sim Ueq,
Uanis(C05G) \\sim Ueq, Uanis(C039) \\sim Ueq, Uanis(C01W) \\sim Ueq,
Uanis(C01K) \\sim Ueq, Uanis(C01L) \\sim Ueq, Uanis(C01N) \\sim Ueq,
Uanis(C01O) \\sim Ueq, Uanis(C01P) \\sim Ueq, Uanis(C01U) \\sim Ueq,
Uanis(C01V) \\sim Ueq, Uanis(C01X) \\sim Ueq, Uanis(C01Y) \\sim Ueq,
Uanis(C01Z) \\sim Ueq, Uanis(C020) \\sim Ueq, Uanis(C022) \\sim Ueq,
Uanis(C023) \\sim Ueq, Uanis(C024) \\sim Ueq, Uanis(C025) \\sim Ueq,
Uanis(C026) \\sim Ueq, Uanis(C027) \\sim Ueq, Uanis(C028) \\sim Ueq,
Uanis(C029) \\sim Ueq, Uanis(C02A) \\sim Ueq, Uanis(C02B) \\sim Ueq,
Uanis(C02D) \\sim Ueq, Uanis(C02F) \\sim Ueq, Uanis(C02H) \\sim Ueq,
Uanis(C02I) \\sim Ueq, Uanis(C02J) \\sim Ueq, Uanis(C02K) \\sim Ueq,
Uanis(C02L) \\sim Ueq, Uanis(C02O) \\sim Ueq, Uanis(C02P) \\sim Ueq,
Uanis(C02Q) \\sim Ueq, Uanis(C02S) \\sim Ueq, Uanis(C044) \\sim Ueq,
Uanis(C02M) \\sim Ueq, Uanis(C02R) \\sim Ueq, Uanis(C021) \\sim Ueq,
Uanis(C01T) \\sim Ueq, Uanis(C02T) \\sim Ueq, Uanis(C02U) \\sim Ueq,
Uanis(C02V) \\sim Ueq, Uanis(C02W) \\sim Ueq, Uanis(C02X) \\sim Ueq,
Uanis(C02Y) \\sim Ueq, Uanis(C02Z) \\sim Ueq, Uanis(C030) \\sim Ueq,
Uanis(C031) \\sim Ueq, Uanis(C036) \\sim Ueq, Uanis(C052) \\sim Ueq,
Uanis(C05H) \\sim Ueq, Uanis(C070) \\sim Ueq, Uanis(C05Y) \\sim Ueq,
Uanis(C032) \\sim Ueq, Uanis(C033) \\sim Ueq, Uanis(C034) \\sim Ueq,
Uanis(C035) \\sim Ueq, Uanis(C037) \\sim Ueq, Uanis(C038) \\sim Ueq,
Uanis(C03A) \\sim Ueq, Uanis(C03B) \\sim Ueq, Uanis(C04C) \\sim Ueq,
Uanis(C06H) \\sim Ueq, Uanis(C06S) \\sim Ueq, Uanis(C072) \\sim Ueq,
Uanis(C06Q) \\sim Ueq, Uanis(C03C) \\sim Ueq, Uanis(C03D) \\sim Ueq,
Uanis(C03E) \\sim Ueq, Uanis(C03F) \\sim Ueq, Uanis(C03G) \\sim Ueq,
Uanis(C03H) \\sim Ueq, Uanis(C03I) \\sim Ueq, Uanis(C03J) \\sim Ueq,
Uanis(C03K) \\sim Ueq, Uanis(C03L) \\sim Ueq, Uanis(C03M) \\sim Ueq,
Uanis(C03N) \\sim Ueq, Uanis(C03O) \\sim Ueq, Uanis(C03P) \\sim Ueq,
Uanis(C03Q) \\sim Ueq, Uanis(C03R) \\sim Ueq, Uanis(C03S) \\sim Ueq,
Uanis(C03T) \\sim Ueq, Uanis(C03U) \\sim Ueq, Uanis(C03V) \\sim Ueq,
Uanis(C03W) \\sim Ueq, Uanis(C03X) \\sim Ueq, Uanis(C03Y) \\sim Ueq,
Uanis(C03Z) \\sim Ueq, Uanis(C040) \\sim Ueq, Uanis(C041) \\sim Ueq,
Uanis(C042) \\sim Ueq, Uanis(C045) \\sim Ueq, Uanis(C046) \\sim Ueq,
Uanis(C047) \\sim Ueq, Uanis(C048) \\sim Ueq, Uanis(C049) \\sim Ueq,
Uanis(C04A) \\sim Ueq, Uanis(C04B) \\sim Ueq, Uanis(C04D) \\sim Ueq,
Uanis(C04E) \\sim Ueq, Uanis(C04F) \\sim Ueq, Uanis(C04G) \\sim Ueq,
Uanis(C04H) \\sim Ueq, Uanis(C04I) \\sim Ueq, Uanis(C053) \\sim Ueq,
Uanis(C05R) \\sim Ueq, Uanis(C06U) \\sim Ueq, Uanis(C06W) \\sim Ueq,
Uanis(C06A) \\sim Ueq, Uanis(C04J) \\sim Ueq, Uanis(C04L) \\sim Ueq,
Uanis(C04M) \\sim Ueq, Uanis(C04N) \\sim Ueq, Uanis(C04O) \\sim Ueq,
Uanis(C04P) \\sim Ueq, Uanis(C04Q) \\sim Ueq, Uanis(C02N) \\sim Ueq,
Uanis(C02C) \\sim Ueq, Uanis(C04K) \\sim Ueq, Uanis(C02G) \\sim Ueq,
Uanis(C043) \\sim Ueq, Uanis(C04R) \\sim Ueq, Uanis(C04S) \\sim Ueq,
Uanis(C04T) \\sim Ueq, Uanis(C04U) \\sim Ueq, Uanis(C04V) \\sim Ueq,
Uanis(C04W) \\sim Ueq, Uanis(C04X) \\sim Ueq, Uanis(C04Y) \\sim Ueq,
Uanis(C04Z) \\sim Ueq, Uanis(C050) \\sim Ueq, Uanis(C051) \\sim Ueq,
Uanis(C054) \\sim Ueq, Uanis(C055) \\sim Ueq, Uanis(C056) \\sim Ueq,
Uanis(C057) \\sim Ueq, Uanis(C058) \\sim Ueq, Uanis(C059) \\sim Ueq,
Uanis(C05A) \\sim Ueq, Uanis(C05B) \\sim Ueq, Uanis(C05C) \\sim Ueq,
Uanis(C05D) \\sim Ueq, Uanis(C05E) \\sim Ueq, Uanis(C05F) \\sim Ueq,
Uanis(C078) \\sim Ueq, Uanis(C07H) \\sim Ueq, Uanis(C07E) \\sim Ueq,
Uanis(C077) \\sim Ueq, Uanis(C06T) \\sim Ueq, Uanis(C05I) \\sim Ueq,
Uanis(C05J) \\sim Ueq, Uanis(C05K) \\sim Ueq, Uanis(C05L) \\sim Ueq,
Uanis(C05N) \\sim Ueq, Uanis(C05O) \\sim Ueq, Uanis(C05P) \\sim Ueq,
Uanis(C05Q) \\sim Ueq, Uanis(C05S) \\sim Ueq, Uanis(C05T) \\sim Ueq,
Uanis(C05U) \\sim Ueq, Uanis(C05V) \\sim Ueq, Uanis(C05W) \\sim Ueq,
Uanis(C05Z) \\sim Ueq, Uanis(C060) \\sim Ueq, Uanis(C061) \\sim Ueq,
Uanis(C062) \\sim Ueq, Uanis(C063) \\sim Ueq, Uanis(C064) \\sim Ueq,
Uanis(C065) \\sim Ueq, Uanis(C066) \\sim Ueq, Uanis(C067) \\sim Ueq,
Uanis(C068) \\sim Ueq, Uanis(C069) \\sim Ueq, Uanis(C06B) \\sim Ueq,
Uanis(C06C) \\sim Ueq, Uanis(C06D) \\sim Ueq, Uanis(C06E) \\sim Ueq,
Uanis(C06F) \\sim Ueq, Uanis(C06G) \\sim Ueq, Uanis(C06I) \\sim Ueq,
Uanis(C06J) \\sim Ueq, Uanis(C06K) \\sim Ueq, Uanis(C06L) \\sim Ueq,
Uanis(C06N) \\sim Ueq, Uanis(C06O) \\sim Ueq, Uanis(C06P) \\sim Ueq,
Uanis(C06R) \\sim Ueq, Uanis(C06V) \\sim Ueq, Uanis(C06X) \\sim Ueq,
Uanis(C06Y) \\sim Ueq, Uanis(C071) \\sim Ueq, Uanis(C073) \\sim Ueq,
Uanis(C074) \\sim Ueq, Uanis(C075) \\sim Ueq, Uanis(C076) \\sim Ueq,
Uanis(C07A) \\sim Ueq, Uanis(C07C) \\sim Ueq, Uanis(C13) \\sim Ueq: with sigma
of 0.01 and sigma for terminal atoms of 0.02
2.a Aromatic/amide H refined with riding coordinates:
 C02E(H02E), C05M(H5), C05G(H6), C039(H039), C01W(H01W), C01K(H01K),
 C01P(H01P), C01U(H01U), C023(H023), C029(H029), C02F(H02F), C02H(H02H),
 C02I(H02I), C02J(H02J), C02K(H02K), C02L(H02L), C02P(H02P), C02S(H02S),
 C044(H044), C02M(H02M), C02R(H02R), C021(H021), C02T(H02T), C02U(H02U),
 C02W(H02W), C02X(H02X), C02Y(H02Y), C036(H036), C052(H052), C05H(H05H),
 C070(H070), C05Y(H05Y), C032(H032), C033(H033), C034(H034), C035(H035),
 C03A(H03A), C06H(H06U), C06S(H06V), C072(H072), C03C(H03I), C03F(H03F),
 C03G(H03J), C03H(H03N), C03K(H03K), C03L(H03L), C03M(H03M), C03P(H03P),
 C03Q(H03Q), C03R(H03R), C03U(H03U), C03V(H03V), C03W(H03W), C03Z(H03Z),
 C040(H040), C041(H041), C042(H042), C045(H045), C046(H046), C04A(H04A),
 C04B(H04B), C04D(H04D), C04G(H04G), C04H(H04H), C05R(H7), C06U(H06W),
 C06W(H06X), C04L(H04L), C04M(H04M), C04N(H04W), C04O(H04O), C04P(H04P),
 C02C(H02C), C04K(H04), C02G(H02G), C043(H043), C04R(H04R), C04S(H04S),
 C04U(H04U), C04V(H04V), C04X(H04X), C04Y(H04Y), C04Z(H04Z), C050(H050),
 C054(H054), C055(H055), C059(H059), C05A(H05G), C05C(H05L), C05D(H05M),
 C05E(H05N), C07H(H07H), C07E(H07G), C077(H077), C05I(H05O), C05K(H05S),
 C05L(H05T), C05N(H8), C05O(H05U), C05Q(H05Z), C05S(H05), C05T(H1), C05W(H3),
 C05Z(H4), C060(H060), C062(H062), C064(H064), C065(H065), C068(H068),
 C069(H069), C06B(H06D), C06D(H06H), C06F(H06I), C06G(H06J), C06O(H06Q),
 C06R(H10), C06Y(H06Y), C071(H071), C074(H074), C076(H076)
2.b Fitted hexagon refined as free rotating group:
 C01J(C02E,C05M,C05G,C039,C01W), C02S(C044,C02M,C02R,C021,C01T), C031(C036,
 C052,C05H,C070,C05Y), C03B(C04C,C06H,C06S,C072,C06Q), C04I(C053,C05R,C06U,C06W,
 C06A), C04Q(C02N,C02C,C04K,C02G,C043), C05F(C078,C07H,C07E,C077,C06T)
2.c Idealised Me refined as rotating group:
 C03I(H03B,H03C,H03D), C03T(H03E,H03G,H03H), C048(H04I,H04J,H04K), C04F(H04N,
 H04Q,H04T), C04T(H04C,H04E,H04F), C051(H05A,H05B,H05C), C056(H05D,H05E,H05F),
 C05B(H05I,H05J,H05K), C05J(H05P,H05Q,H05R), C05P(H05V,H05W,H05X), C05V(H2,H,
 HA), C067(H06A,H06B,H06C), C06C(H06E,H06F,H06G), C06E(H06Z,HB,HC), C06I(H06,HD,
 HE), C06J(H9,HF,HG), C06K(H06K,H06L,H06M), C06N(H06N,H06O,H06P), C06V(H06R,
 H06S,H06T), C06X(H11,HH,HI), C073(H07A,H07B,H07C), C075(H07I,H07J,H07K),
 C07A(H07D,H07E,H07F), C13(H13A,H13B,H13C)
;
_smtbx_masks_void_probe_radius 1.2
_smtbx_masks_void_truncation_radius 1.2
_olex2_submission_special_instructions 'No special instructions were received'

loop_
_space_group_symop_operation_xyz
'x, y, z'
'-x+1/2, y, -z'
'x+1/2, y+1/2, z+1/2'
'-x+1, y+1/2, -z+1/2'
'-x, -y, -z'
'x-1/2, -y, z'
'-x+1/2, -y+1/2, -z+1/2'
'x, -y+1/2, z+1/2'

loop_
_atom_site_label
_atom_site_type_symbol
_atom_site_fract_x
_atom_site_fract_y
_atom_site_fract_z
_atom_site_U_iso_or_equiv
_atom_site_adp_type
_atom_site_occupancy
_atom_site_site_symmetry_order
_atom_site_calc_flag
_atom_site_refinement_flags_posn
_atom_site_refinement_flags_adp
_atom_site_refinement_flags_occupancy
_atom_site_disorder_assembly
_atom_site_disorder_group
Au01 Au 0.61913(2) 0.75176(2) 0.66479(2) 0.02018(8) Uani 1 1 d . . . . .
Au02 Au 0.250000 0.74205(3) 0.500000 0.02327(12) Uani 1 2 d S T P . .
Au03 Au 0.53490(2) 0.69893(2) 0.65358(2) 0.02336(9) Uani 1 1 d . . . . .
Au04 Au 0.55159(2) 0.73564(2) 0.68768(2) 0.02372(9) Uani 1 1 d . . . . .
Au05 Au 0.70450(2) 0.80608(2) 0.67603(2) 0.02638(9) Uani 1 1 d . . . . .
Au06 Au 0.33098(2) 0.82049(2) 0.50073(2) 0.02755(9) Uani 1 1 d . . . . .
Au07 Au 0.33128(2) 0.66318(2) 0.49995(2) 0.02847(10) Uani 1 1 d . . . . .
Au08 Au 0.68689(2) 0.76659(2) 0.64252(2) 0.02665(9) Uani 1 1 d . . . . .
Ag09 Ag 0.69480(2) 0.65098(4) 0.66579(2) 0.02267(15) Uani 1 1 d . . . . .
Ag0A Ag 0.54162(2) 0.84892(4) 0.66167(2) 0.02232(14) Uani 1 1 d . . . . .
Ag0B Ag 0.59734(2) 0.60766(4) 0.67326(2) 0.02486(15) Uani 1 1 d . . . . .
Ag0C Ag 0.61511(2) 0.85917(4) 0.68837(2) 0.02501(15) Uani 1 1 d . . . . .
Ag0D Ag 0.19583(2) 0.74434(4) 0.47039(2) 0.02551(15) Uani 1 1 d . . . . .
Ag0E Ag 0.65010(2) 0.70367(4) 0.69517(2) 0.02518(15) Uani 1 1 d . . . . .
Ag0F Ag 0.62206(2) 0.64310(4) 0.64051(2) 0.02734(16) Uani 1 1 d . . . . .
Ag0G Ag 0.63744(2) 0.89553(4) 0.65524(2) 0.02766(16) Uani 1 1 d . . . . .
Ag0H Ag 0.58905(2) 0.79659(4) 0.63335(2) 0.02766(16) Uani 1 1 d . . . . .
Ag0I Ag 0.24908(3) 0.87267(4) 0.48154(2) 0.03057(17) Uani 1 1 d . . . . .
Ag0J Ag 0.25096(2) 0.61448(4) 0.51848(2) 0.03045(17) Uani 1 1 d . . . . .
Ag0K Ag 0.29904(2) 0.74633(4) 0.47093(2) 0.02915(15) Uani 1 1 d . . . . .
Ag0L Ag 0.250000 1.00600(6) 0.500000 0.0417(3) Uani 1 2 d S T P . .
Ag0M Ag 0.59170(3) 0.68544(5) 0.60852(2) 0.0433(2) Uani 1 1 d . . . . .
Cu0N Cu 0.56774(5) 0.99116(7) 0.67375(2) 0.0273(3) Uani 1 1 d . . . . .
Cu0O Cu 0.67993(5) 0.54608(8) 0.69119(2) 0.0293(3) Uani 1 1 d . . . . .
Cu0P Cu 0.24698(5) 0.65693(9) 0.44636(2) 0.0341(4) Uani 1 1 d . . . . .
P00Q P 0.46344(8) 0.64795(13) 0.64516(3) 0.0251(5) Uani 1 1 d . . . . .
P00R P 0.77811(9) 0.84878(14) 0.68568(3) 0.0288(6) Uani 1 1 d . . . . .
S00S S 0.67491(9) 0.60961(14) 0.71496(3) 0.0337(6) Uani 1 1 d . . . . .
P00T P 0.49545(8) 0.72952(14) 0.70797(3) 0.0248(5) Uani 1 1 d . . . . .
S00U S 0.60557(10) 0.98469(14) 0.69847(4) 0.0402(7) Uani 1 1 d . . . . .
P00V P 0.39834(9) 0.89169(14) 0.49899(3) 0.0300(6) Uani 1 1 d . . . . .
S00W S 0.49067(10) 0.95553(15) 0.66491(4) 0.0389(7) Uani 1 1 d . . . . .
S00X S 0.62347(10) 0.48178(14) 0.67642(4) 0.0394(7) Uani 1 1 d . . . . .
P00Y P 0.40055(9) 0.59437(15) 0.50106(3) 0.0304(6) Uani 1 1 d . . . . .
P00Z P 0.73988(9) 0.78643(15) 0.62212(3) 0.0324(6) Uani 1 1 d . . . . .
S010 S 0.60534(10) 1.01762(15) 0.64934(4) 0.0417(7) Uani 1 1 d . . . . .
S011 S 0.75036(9) 0.55930(15) 0.67719(4) 0.0410(7) Uani 1 1 d . . . . .
S012 S 0.57975(9) 0.57032(16) 0.61863(4) 0.0409(7) Uani 1 1 d . . . . .
S013 S 0.25961(10) 0.54327(17) 0.45640(4) 0.0432(7) Uani 1 1 d . . . . .
S014 S 0.16772(10) 0.69876(16) 0.44372(3) 0.0393(6) Uani 1 1 d . . . . .
S015 S 0.28413(11) 0.99513(17) 0.47512(4) 0.0503(8) Uani 1 1 d . . . . .
S016 S 0.29494(10) 0.75736(18) 0.44137(3) 0.0456(7) Uani 1 1 d . . . . .
S017 S 0.60803(11) 0.80686(18) 0.60407(4) 0.0470(7) Uani 1 1 d . . . . .
O01E O 0.7975(2) 0.8269(4) 0.65118(8) 0.0363(18) Uani 1 1 d . . . . .
O01F O 0.4402(2) 0.7431(4) 0.50130(9) 0.0414(19) Uani 1 1 d . . . . .
O01I O 0.4412(2) 0.6753(4) 0.67924(9) 0.0397(19) Uani 1 1 d . . . . .
C01J C 0.3885(3) 0.9853(3) 0.50516(9) 0.037(2) Uani 1 1 d G U . . .
C02E C 0.4015(3) 1.0440(4) 0.49562(7) 0.049(3) Uani 1 1 d G U . . .
H02E H 0.414636 1.035982 0.485549 0.059 Uiso 1 1 calc R U . . .
C05M C 0.3948(3) 1.1146(3) 0.50113(9) 0.059(3) Uani 1 1 d G U . . .
H5 H 0.403461 1.153841 0.494746 0.071 Uiso 1 1 calc R U . . .
C05G C 0.3751(3) 1.1265(3) 0.51619(10) 0.056(3) Uani 1 1 d G U . . .
H6 H 0.370629 1.173753 0.519873 0.068 Uiso 1 1 calc R U . . .
C039 C 0.3621(2) 1.0678(4) 0.52573(7) 0.052(3) Uani 1 1 d G U . . .
H039 H 0.348970 1.075806 0.535802 0.062 Uiso 1 1 calc R U . . .
C01W C 0.3688(2) 0.9972(3) 0.52022(8) 0.046(2) Uani 1 1 d G U . . .
H01W H 0.360144 0.957945 0.526605 0.055 Uiso 1 1 calc R U . . .
C01K C 0.7338(4) 0.9422(6) 0.70629(14) 0.040(2) Uani 1 1 d . U . . .
H01K H 0.710358 0.942227 0.698120 0.048 Uiso 1 1 calc R U . . .
C01L C 0.7734(4) 0.8998(6) 0.70468(13) 0.034(2) Uani 1 1 d . U . . .
C01N C 0.4533(4) 0.5546(6) 0.65206(13) 0.033(2) Uani 1 1 d . U . . .
C01O C 0.4545(3) 0.6509(6) 0.70736(13) 0.033(2) Uani 1 1 d . U . . .
C01P C 0.4927(4) 0.5117(6) 0.65469(14) 0.041(2) Uani 1 1 d . U . . .
H01P H 0.523024 0.529965 0.652988 0.049 Uiso 1 1 calc R U . . .
C01U C 0.3830(3) 0.7405(6) 0.64238(13) 0.034(2) Uani 1 1 d . U . . .
H01U H 0.387343 0.738361 0.631254 0.041 Uiso 1 1 calc R U . . .
C01V C 0.4784(4) 1.0034(6) 0.64630(14) 0.038(2) Uani 1 1 d . U . . .
C01X C 0.7609(4) 0.4918(6) 0.66208(15) 0.038(2) Uani 1 1 d . U . . .
C01Y C 0.4128(3) 0.7021(5) 0.65253(13) 0.028(2) Uani 1 1 d . U . . .
C01Z C 0.7593(4) 0.4163(6) 0.66689(16) 0.044(2) Uani 1 1 d . U . . .
C020 C 0.4514(3) 0.6469(6) 0.62320(13) 0.034(2) Uani 1 1 d . U . . .
C022 C 0.7460(4) 0.8801(6) 0.61628(13) 0.036(2) Uani 1 1 d . U . . .
C023 C 0.3647(4) 0.4932(6) 0.47883(14) 0.040(2) Uani 1 1 d . U . . .
H023 H 0.352369 0.533906 0.473514 0.048 Uiso 1 1 calc R U . . .
C024 C 0.4278(4) 0.6390(6) 0.69321(13) 0.034(2) Uani 1 1 d . U . . .
C025 C 0.8095(3) 0.9133(5) 0.67270(13) 0.030(2) Uani 1 1 d . U . . .
C026 C 0.4543(4) 0.8078(6) 0.70914(13) 0.037(2) Uani 1 1 d . U . . .
C027 C 0.4672(4) 0.9667(6) 0.63184(15) 0.042(2) Uani 1 1 d . U . . .
C028 C 0.5548(4) 0.4441(7) 0.69880(15) 0.046(2) Uani 1 1 d . U . . .
C029 C 0.8474(4) 0.6590(6) 0.69533(13) 0.040(2) Uani 1 1 d . U . . .
H029 H 0.838887 0.610992 0.697297 0.048 Uiso 1 1 calc R U . . .
C02A C 0.4235(4) 0.8960(6) 0.47888(13) 0.033(2) Uani 1 1 d . U . . .
C02B C 0.3910(4) 0.5017(6) 0.49338(14) 0.035(2) Uani 1 1 d . U . . .
C02D C 0.6492(4) 1.0859(7) 0.64756(15) 0.045(2) Uani 1 1 d . U . . .
C02F C 0.4447(4) 0.6110(6) 0.72083(14) 0.041(2) Uani 1 1 d . U . . .
H02F H 0.462232 0.618941 0.730400 0.050 Uiso 1 1 calc R U . . .
C02H C 0.4898(4) 0.9148(6) 0.46171(14) 0.042(2) Uani 1 1 d . U . . .
H02H H 0.521982 0.924393 0.460520 0.051 Uiso 1 1 calc R U . . .
C02I C 0.7105(4) 0.9304(7) 0.61884(15) 0.047(3) Uani 1 1 d . U . . .
H02I H 0.682094 0.914849 0.623256 0.056 Uiso 1 1 calc R U . . .
C02J C 0.8123(4) 0.7092(6) 0.69182(13) 0.034(2) Uani 1 1 d . U . . .
H02J H 0.780572 0.695039 0.690928 0.040 Uiso 1 1 calc R U . . .
C02K C 0.3947(4) 0.8863(6) 0.46528(14) 0.043(2) Uani 1 1 d . U . . .
H02K H 0.362249 0.878431 0.466326 0.051 Uiso 1 1 calc R U . . .
C02L C 0.4642(3) 0.7077(6) 0.61424(13) 0.035(2) Uani 1 1 d . U . . .
H02L H 0.480465 0.745680 0.619352 0.042 Uiso 1 1 calc R U . . .
C02O C 0.4073(3) 0.7089(6) 0.66918(14) 0.033(2) Uani 1 1 d . U . . .
C02P C 0.4714(4) 0.9114(6) 0.47686(14) 0.039(2) Uani 1 1 d . U . . .
H02P H 0.491100 0.919518 0.485908 0.046 Uiso 1 1 calc R U . . .
C02Q C 0.5229(3) 0.7247(6) 0.72854(12) 0.032(2) Uani 1 1 d . U . . .
C02S C 0.39665(16) 0.5696(4) 0.53406(9) 0.039(2) Uani 1 1 d G U . . .
H02S H 0.363952 0.566736 0.532075 0.046 Uiso 1 1 calc R U . . .
C044 C 0.4152(2) 0.5608(4) 0.54973(7) 0.045(2) Uani 1 1 d G U . . .
H044 H 0.394858 0.552083 0.558238 0.054 Uiso 1 1 calc R U . . .
C02M C 0.4640(2) 0.5650(4) 0.55269(6) 0.045(2) Uani 1 1 d G U . . .
H02M H 0.476429 0.559152 0.563181 0.054 Uiso 1 1 calc R U . . .
C02R C 0.49440(17) 0.5780(4) 0.53998(8) 0.039(2) Uani 1 1 d G U . . .
H02R H 0.527095 0.580874 0.541960 0.047 Uiso 1 1 calc R U . . .
C021 C 0.4759(2) 0.5868(4) 0.52430(7) 0.035(2) Uani 1 1 d G U . . .
H021 H 0.496190 0.595527 0.515796 0.043 Uiso 1 1 calc R U . . .
C01T C 0.4270(2) 0.5826(4) 0.52134(6) 0.033(2) Uani 1 1 d G U . . .
C02T C 0.8730(4) 0.6945(7) 0.62093(16) 0.050(3) Uani 1 1 d . U . . .
H02T H 0.890517 0.665596 0.613999 0.060 Uiso 1 1 calc R U . . .
C02U C 0.3708(3) 0.7498(6) 0.67561(14) 0.039(2) Uani 1 1 d . U . . .
H02U H 0.365780 0.751384 0.686707 0.047 Uiso 1 1 calc R U . . .
C02V C 0.8252(3) 0.7814(6) 0.68965(13) 0.033(2) Uani 1 1 d . U . . .
C02W C 0.7870(4) 0.9055(7) 0.60924(15) 0.047(3) Uani 1 1 d . U . . .
H02W H 0.811318 0.872697 0.607267 0.056 Uiso 1 1 calc R U . . .
C02X C 0.4865(4) 0.4404(7) 0.65996(15) 0.051(3) Uani 1 1 d . U . . .
H02X H 0.512805 0.410356 0.661740 0.061 Uiso 1 1 calc R U . . .
C02Y C 0.4082(4) 0.5290(6) 0.65417(14) 0.041(2) Uani 1 1 d . U . . .
H02Y H 0.381952 0.558774 0.652129 0.049 Uiso 1 1 calc R U . . .
C02Z C 0.8178(3) 0.8925(5) 0.65647(14) 0.032(2) Uani 1 1 d . U . . .
C030 C 0.7328(4) 0.6334(6) 0.72332(13) 0.035(2) Uani 1 1 d . U . . .
C031 C 0.7250(3) 0.7348(4) 0.60394(8) 0.045(2) Uani 1 1 d G U . . .
C036 C 0.7138(3) 0.6619(4) 0.60613(7) 0.046(2) Uani 1 1 d G U . . .
H036 H 0.712446 0.642740 0.616545 0.055 Uiso 1 1 calc R U . . .
C052 C 0.7047(3) 0.6175(3) 0.59275(10) 0.054(3) Uani 1 1 d G U . . .
H052 H 0.697206 0.568744 0.594220 0.065 Uiso 1 1 calc R U . . .
C05H C 0.7068(3) 0.6461(5) 0.57719(8) 0.065(3) Uani 1 1 d G U . . .
H05H H 0.700672 0.616450 0.568239 0.077 Uiso 1 1 calc R U . . .
C070 C 0.7180(3) 0.7190(5) 0.57500(7) 0.072(3) Uani 1 1 d G U . . .
H070 H 0.719379 0.738153 0.564582 0.087 Uiso 1 1 calc R U . . .
C05Y C 0.7271(3) 0.7634(3) 0.58837(10) 0.063(3) Uani 1 1 d G U . . .
H05Y H 0.734620 0.812150 0.586907 0.075 Uiso 1 1 calc R U . . .
C032 C 0.4607(4) 0.9039(6) 0.44819(15) 0.046(3) Uani 1 1 d . U . . .
H032 H 0.473047 0.907303 0.437866 0.055 Uiso 1 1 calc R U . . .
C033 C 0.3570(4) 0.4262(7) 0.47244(16) 0.048(3) Uani 1 1 d . U . . .
H033 H 0.339316 0.421635 0.462787 0.058 Uiso 1 1 calc R U . . .
C034 C 0.4688(4) 0.8722(6) 0.70311(14) 0.042(2) Uani 1 1 d . U . . .
H034 H 0.498285 0.876146 0.698322 0.051 Uiso 1 1 calc R U . . .
C035 C 0.8938(4) 0.6776(6) 0.69598(14) 0.043(2) Uani 1 1 d . U . . .
H035 H 0.917109 0.642737 0.698122 0.052 Uiso 1 1 calc R U . . .
C037 C 0.6170(4) 0.5067(6) 0.60806(14) 0.036(2) Uani 1 1 d . U . . .
C038 C 0.5677(4) 0.9881(6) 0.71574(15) 0.044(2) Uani 1 1 d . U . . .
C03A C 0.3465(4) 0.7828(6) 0.64831(15) 0.042(2) Uani 1 1 d . U . . .
H03A H 0.325442 0.806814 0.641252 0.051 Uiso 1 1 calc R U . . .
C03B C 0.2133(3) 0.4770(4) 0.45296(10) 0.047(3) Uani 1 1 d G U . . .
C04C C 0.1972(3) 0.4341(5) 0.46557(8) 0.058(3) Uani 1 1 d G U . . .
C06H C 0.1634(3) 0.3803(5) 0.46246(10) 0.070(3) Uani 1 1 d G U . . .
H06U H 0.152656 0.351585 0.470900 0.084 Uiso 1 1 calc R U . . .
C06S C 0.1457(3) 0.3694(4) 0.44676(12) 0.075(3) Uani 1 1 d G U . . .
H06V H 0.123090 0.333343 0.444680 0.090 Uiso 1 1 calc R U . . .
C072 C 0.1618(3) 0.4122(5) 0.43415(9) 0.068(3) Uani 1 1 d G U . . .
H072 H 0.149916 0.404928 0.423639 0.082 Uiso 1 1 calc R U . . .
C06Q C 0.1956(3) 0.4661(4) 0.43725(9) 0.055(3) Uani 1 1 d G U . . .
C03C C 0.4748(3) 0.9111(6) 0.52149(13) 0.034(2) Uani 1 1 d . U . . .
H03I H 0.465786 0.959742 0.521952 0.041 Uiso 1 1 calc R U . . .
C03D C 0.4750(4) 1.0780(7) 0.64662(16) 0.046(2) Uani 1 1 d . U . . .
C03E C 0.6343(4) 1.1518(6) 0.63943(15) 0.046(2) Uani 1 1 d . U . . .
C03F C 0.8264(4) 0.7149(6) 0.61639(15) 0.044(2) Uani 1 1 d . U . . .
H03F H 0.812720 0.698658 0.606664 0.052 Uiso 1 1 calc R U . . .
C03G C 0.5140(4) 0.8871(6) 0.53062(14) 0.042(2) Uani 1 1 d . U . . .
H03J H 0.529883 0.919376 0.537572 0.050 Uiso 1 1 calc R U . . .
C03H C 0.4008(4) 0.3732(6) 0.49531(15) 0.045(2) Uani 1 1 d . U . . .
H03N H 0.411824 0.333040 0.501147 0.055 Uiso 1 1 calc R U . . .
C03I C 0.7086(4) 0.7664(6) 0.72526(13) 0.039(3) Uani 1 1 d . U . . .
H03B H 0.704660 0.777561 0.713931 0.058 Uiso 1 1 calc R U . . .
H03C H 0.720232 0.808563 0.730967 0.058 Uiso 1 1 calc R U . . .
H03D H 0.678546 0.752049 0.729500 0.058 Uiso 1 1 calc R U . . .
C03J C 0.4490(3) 0.8635(6) 0.51174(13) 0.032(2) Uani 1 1 d . U . . .
C03K C 0.5063(4) 0.7612(6) 0.74146(13) 0.040(2) Uani 1 1 d . U . . .
H03K H 0.479202 0.790119 0.740275 0.048 Uiso 1 1 calc R U . . .
C03L C 0.4281(4) 0.5904(7) 0.61547(15) 0.046(3) Uani 1 1 d . U . . .
H03L H 0.420498 0.548660 0.621216 0.055 Uiso 1 1 calc R U . . .
C03M C 0.3919(4) 0.5877(6) 0.69272(15) 0.045(2) Uani 1 1 d . U . . .
H03M H 0.373765 0.580388 0.683258 0.054 Uiso 1 1 calc R U . . .
C03N C 0.6964(5) 1.0782(8) 0.65226(18) 0.059(3) Uani 1 1 d . U . . .
C03O C 0.1592(4) 0.7691(6) 0.42897(14) 0.039(2) Uani 1 1 d . U . . .
C03P C 0.7714(4) 0.3667(7) 0.65518(16) 0.051(3) Uani 1 1 d . U . . .
H03P H 0.772207 0.317698 0.658002 0.062 Uiso 1 1 calc R U . . .
C03Q C 0.8933(4) 0.7166(6) 0.63549(16) 0.047(3) Uani 1 1 d . U . . .
H03Q H 0.923650 0.700901 0.638564 0.057 Uiso 1 1 calc R U . . .
C03R C 0.8277(3) 0.9771(6) 0.67793(14) 0.037(2) Uani 1 1 d . U . . .
H03R H 0.822702 0.990940 0.688595 0.044 Uiso 1 1 calc R U . . .
C03S C 0.5718(4) 0.9379(6) 0.72771(15) 0.044(2) Uani 1 1 d . U . . .
C03T C 0.6531(4) 0.4675(6) 0.63516(14) 0.047(3) Uani 1 1 d . U . . .
H03E H 0.670921 0.426668 0.639324 0.071 Uiso 1 1 calc R U . . .
H03G H 0.622044 0.467714 0.639710 0.071 Uiso 1 1 calc R U . . .
H03H H 0.669467 0.511712 0.638035 0.071 Uiso 1 1 calc R U . . .
C03U C 0.4414(4) 0.4146(7) 0.66249(15) 0.052(3) Uani 1 1 d . U . . .
H03U H 0.437197 0.367534 0.666320 0.062 Uiso 1 1 calc R U . . .
C03V C 0.5695(4) 0.7128(6) 0.75815(14) 0.044(2) Uani 1 1 d . U . . .
H03V H 0.584788 0.709194 0.768267 0.053 Uiso 1 1 calc R U . . .
C03W C 0.5292(4) 0.8189(7) 0.52957(15) 0.045(2) Uani 1 1 d . U . . .
H03W H 0.556564 0.804152 0.535286 0.054 Uiso 1 1 calc R U . . .
C03X C 0.8007(3) 0.7602(6) 0.62669(14) 0.038(2) Uani 1 1 d . U . . .
C03Y C 0.5860(4) 0.4216(6) 0.68646(14) 0.040(2) Uani 1 1 d . U . . .
C03Z C 0.8087(4) 0.8981(7) 0.71698(15) 0.044(2) Uani 1 1 d . U . . .
H03Z H 0.835387 0.868563 0.716159 0.053 Uiso 1 1 calc R U . . .
C040 C 0.5262(4) 0.3945(7) 0.70626(17) 0.055(3) Uani 1 1 d . U . . .
H040 H 0.505768 0.409290 0.714293 0.067 Uiso 1 1 calc R U . . .
C041 C 0.4543(4) 1.0064(7) 0.61844(16) 0.048(3) Uani 1 1 d . U . . .
H041 H 0.446673 0.981643 0.608885 0.058 Uiso 1 1 calc R U . . .
C042 C 0.3753(4) 0.3630(7) 0.48022(16) 0.052(3) Uani 1 1 d . U . . .
H042 H 0.371063 0.317059 0.475712 0.063 Uiso 1 1 calc R U . . .
C045 C 0.3420(4) 0.7883(6) 0.66457(15) 0.042(2) Uani 1 1 d . U . . .
H045 H 0.318761 0.819113 0.668534 0.051 Uiso 1 1 calc R U . . .
C046 C 0.4089(4) 0.4417(6) 0.50116(15) 0.041(2) Uani 1 1 d . U . . .
H046 H 0.427096 0.447654 0.510660 0.049 Uiso 1 1 calc R U . . .
C047 C 0.4656(3) 0.7919(6) 0.51094(13) 0.035(2) Uani 1 1 d . U . . .
C048 C 0.2161(5) 0.4396(7) 0.48276(16) 0.065(4) Uani 1 1 d . U . . .
H04I H 0.248641 0.423718 0.483287 0.097 Uiso 1 1 calc R U . . .
H04J H 0.197382 0.409299 0.489632 0.097 Uiso 1 1 calc R U . . .
H04K H 0.214222 0.489121 0.486352 0.097 Uiso 1 1 calc R U . . .
C049 C 0.7750(4) 0.5108(7) 0.64665(16) 0.048(3) Uani 1 1 d . U . . .
C04A C 0.4387(4) 0.9333(7) 0.70416(15) 0.055(3) Uani 1 1 d . U . . .
H04A H 0.447330 0.977537 0.699623 0.066 Uiso 1 1 calc R U . . .
C04B C 0.7572(5) 1.0268(8) 0.60845(16) 0.060(3) Uani 1 1 d . U . . .
H04B H 0.761298 1.075956 0.606235 0.073 Uiso 1 1 calc R U . . .
C04D C 0.8024(4) 0.9412(7) 0.73022(15) 0.049(3) Uani 1 1 d . U . . .
H04D H 0.825776 0.940934 0.738432 0.059 Uiso 1 1 calc R U . . .
C04E C 0.7435(4) 0.7056(6) 0.72739(13) 0.035(2) Uani 1 1 d . U . . .
C04F C 0.1106(4) 0.8400(8) 0.44930(14) 0.059(4) Uani 1 1 d . U . . .
H04N H 0.136349 0.840104 0.457208 0.088 Uiso 1 1 calc R U . . .
H04Q H 0.088972 0.801241 0.451665 0.088 Uiso 1 1 calc R U . . .
H04T H 0.094115 0.885635 0.449642 0.088 Uiso 1 1 calc R U . . .
C04G C 0.5293(4) 0.7557(7) 0.75634(14) 0.046(2) Uani 1 1 d . U . . .
H04G H 0.517845 0.780895 0.765194 0.055 Uiso 1 1 calc R U . . .
C04H C 0.8602(4) 1.0032(6) 0.65274(15) 0.042(2) Uani 1 1 d . U . . .
H04H H 0.876712 1.034286 0.645997 0.050 Uiso 1 1 calc R U . . .
C04I C 0.3506(2) 0.7481(5) 0.43194(9) 0.048(2) Uani 1 1 d G U . . .
C053 C 0.3878(3) 0.7067(4) 0.43846(8) 0.049(3) Uani 1 1 d G U . . .
C05R C 0.4313(2) 0.7046(5) 0.43080(10) 0.057(3) Uani 1 1 d G U . . .
H7 H 0.456216 0.676951 0.435161 0.068 Uiso 1 1 calc R U . . .
C06U C 0.4375(2) 0.7439(5) 0.41661(10) 0.069(3) Uani 1 1 d G U . . .
H06W H 0.466583 0.742532 0.411486 0.083 Uiso 1 1 calc R U . . .
C06W C 0.4003(3) 0.7853(5) 0.41009(8) 0.067(3) Uani 1 1 d G U . . .
H06X H 0.404426 0.811600 0.400602 0.080 Uiso 1 1 calc R U . . .
C06A C 0.3568(3) 0.7874(4) 0.41776(10) 0.061(3) Uani 1 1 d G U . . .
C04J C 0.6485(4) 0.4619(6) 0.61714(15) 0.043(2) Uani 1 1 d . U . . .
C04L C 0.4022(4) 0.4586(7) 0.65937(15) 0.049(3) Uani 1 1 d . U . . .
H04L H 0.371666 0.440462 0.660784 0.059 Uiso 1 1 calc R U . . .
C04M C 0.8691(4) 0.7611(6) 0.64529(15) 0.043(2) Uani 1 1 d . U . . .
H04M H 0.883404 0.777054 0.654943 0.052 Uiso 1 1 calc R U . . .
C04N C 0.5045(3) 0.7707(6) 0.52006(14) 0.041(2) Uani 1 1 d . U . . .
H04W H 0.514261 0.722370 0.519766 0.049 Uiso 1 1 calc R U . . .
C04O C 0.4115(4) 0.8012(7) 0.71619(14) 0.045(2) Uani 1 1 d . U . . .
H04O H 0.401335 0.756372 0.719995 0.054 Uiso 1 1 calc R U . . .
C04P C 0.9061(4) 0.7488(7) 0.69344(15) 0.046(2) Uani 1 1 d . U . . .
H04P H 0.937998 0.762108 0.694180 0.055 Uiso 1 1 calc R U . . .
C04Q C 0.4634(2) 0.7006(3) 0.49077(7) 0.035(2) Uani 1 1 d G U . . .
C02N C 0.4497(2) 0.6284(3) 0.48889(8) 0.034(2) Uani 1 1 d G U . . .
C02C C 0.4717(2) 0.5848(3) 0.47752(8) 0.037(2) Uani 1 1 d G U . . .
H02C H 0.462541 0.536455 0.476258 0.045 Uiso 1 1 calc R U . . .
C04K C 0.5073(2) 0.6135(4) 0.46803(7) 0.044(2) Uani 1 1 d G U . . .
H04 H 0.521958 0.584305 0.460423 0.053 Uiso 1 1 calc R U . . .
C02G C 0.5209(2) 0.6857(4) 0.46991(8) 0.043(2) Uani 1 1 d G U . . .
H02G H 0.544747 0.704881 0.463563 0.052 Uiso 1 1 calc R U . . .
C043 C 0.4990(2) 0.7293(3) 0.48128(9) 0.040(2) Uani 1 1 d G U . . .
H043 H 0.508119 0.777606 0.482538 0.047 Uiso 1 1 calc R U . . .
C04R C 0.5870(4) 0.6760(6) 0.74537(14) 0.041(2) Uani 1 1 d . U . . .
H04R H 0.614252 0.647664 0.746615 0.050 Uiso 1 1 calc R U . . .
C04S C 0.3977(5) 0.9266(8) 0.71175(16) 0.057(3) Uani 1 1 d . U . . .
H04S H 0.378646 0.967494 0.713043 0.068 Uiso 1 1 calc R U . . .
C04T C 0.7537(4) 0.4989(7) 0.72351(14) 0.051(3) Uani 1 1 d . U . . .
H04C H 0.723692 0.487528 0.728239 0.077 Uiso 1 1 calc R U . . .
H04E H 0.778107 0.468552 0.728263 0.077 Uiso 1 1 calc R U . . .
H04F H 0.751531 0.490420 0.712031 0.077 Uiso 1 1 calc R U . . .
C04U C 0.8430(4) 0.9379(6) 0.64661(15) 0.044(2) Uani 1 1 d . U . . .
H04U H 0.848424 0.924953 0.635922 0.052 Uiso 1 1 calc R U . . .
C04V C 0.4620(4) 1.1165(7) 0.63260(16) 0.056(3) Uani 1 1 d . U . . .
H04V H 0.460197 1.166908 0.633090 0.067 Uiso 1 1 calc R U . . .
C04W C 0.1762(4) 0.7618(7) 0.41336(14) 0.045(2) Uani 1 1 d . U . . .
C04X C 0.5632(4) 0.6812(6) 0.73024(13) 0.037(2) Uani 1 1 d . U . . .
H04X H 0.574416 0.655624 0.721385 0.045 Uiso 1 1 calc R U . . .
C04Y C 0.4521(4) 1.0828(7) 0.61833(17) 0.054(3) Uani 1 1 d . U . . .
H04Y H 0.444137 1.108778 0.608965 0.064 Uiso 1 1 calc R U . . .
C04Z C 0.3831(4) 0.8621(8) 0.71762(16) 0.057(3) Uani 1 1 d . U . . .
H04Z H 0.353909 0.858590 0.722631 0.068 Uiso 1 1 calc R U . . .
C050 C 0.7282(4) 0.9851(7) 0.71983(15) 0.050(3) Uani 1 1 d . U . . .
H050 H 0.701022 1.013587 0.720762 0.060 Uiso 1 1 calc R U . . .
C051 C 0.5767(5) 0.9649(8) 0.60929(18) 0.072(4) Uani 1 1 d . U . . .
H05A H 0.570124 0.939058 0.619101 0.108 Uiso 1 1 calc R U . . .
H05B H 0.564004 1.013211 0.609897 0.108 Uiso 1 1 calc R U . . .
H05C H 0.610539 0.967296 0.607967 0.108 Uiso 1 1 calc R U . . .
C054 C 0.6707(4) 0.4063(7) 0.59230(16) 0.050(3) Uani 1 1 d . U . . .
H054 H 0.688654 0.371289 0.587095 0.060 Uiso 1 1 calc R U . . .
C055 C 0.5085(5) 1.0522(8) 0.73103(17) 0.064(3) Uani 1 1 d . U . . .
H055 H 0.486853 1.090222 0.731932 0.077 Uiso 1 1 calc R U . . .
C056 C 0.6042(4) 0.8745(6) 0.72740(14) 0.050(3) Uani 1 1 d . U . . .
H05D H 0.596954 0.845595 0.717946 0.075 Uiso 1 1 calc R U . . .
H05E H 0.600031 0.845576 0.736952 0.075 Uiso 1 1 calc R U . . .
H05F H 0.636544 0.891035 0.727085 0.075 Uiso 1 1 calc R U . . .
C057 C 0.8230(4) 0.7834(6) 0.64121(14) 0.040(2) Uani 1 1 d . U . . .
C058 C 0.6118(4) 0.5004(7) 0.59133(15) 0.045(2) Uani 1 1 d . U . . .
C059 C 0.4531(4) 0.7123(7) 0.59801(14) 0.043(2) Uani 1 1 d . U . . .
H059 H 0.462322 0.752793 0.592097 0.052 Uiso 1 1 calc R U . . .
C05A C 0.4282(4) 0.6567(7) 0.59051(15) 0.050(3) Uani 1 1 d . U . . .
H05G H 0.419698 0.660714 0.579571 0.060 Uiso 1 1 calc R U . . .
C05B C 0.4673(4) 0.8875(7) 0.63021(16) 0.053(3) Uani 1 1 d . U . . .
H05I H 0.499139 0.869543 0.631840 0.080 Uiso 1 1 calc R U . . .
H05J H 0.455691 0.874377 0.619554 0.080 Uiso 1 1 calc R U . . .
H05K H 0.447048 0.866608 0.638172 0.080 Uiso 1 1 calc R U . . .
C05C C 0.7931(5) 0.9765(7) 0.60509(16) 0.058(3) Uani 1 1 d . U . . .
H05L H 0.820795 0.991399 0.600095 0.069 Uiso 1 1 calc R U . . .
C05D C 0.4158(4) 0.5958(7) 0.59886(15) 0.052(3) Uani 1 1 d . U . . .
H05M H 0.399374 0.558227 0.593629 0.062 Uiso 1 1 calc R U . . .
C05E C 0.5283(4) 0.3196(7) 0.70151(16) 0.057(3) Uani 1 1 d . U . . .
H05N H 0.509870 0.285121 0.706678 0.068 Uiso 1 1 calc R U . . .
C05F C 0.2502(3) 1.0496(5) 0.46099(11) 0.062(3) Uani 1 1 d G U . . .
C078 C 0.2293(3) 1.0171(4) 0.44736(12) 0.070(3) Uani 1 1 d G U . . .
C07H C 0.2042(3) 1.0591(6) 0.43604(10) 0.076(3) Uani 1 1 d G U . . .
H07H H 0.190131 1.037348 0.426925 0.092 Uiso 1 1 calc R U . . .
C07E C 0.2000(3) 1.1337(5) 0.43834(11) 0.081(3) Uani 1 1 d G U . . .
H07G H 0.183239 1.161870 0.430762 0.097 Uiso 1 1 calc R U . . .
C077 C 0.2210(3) 1.1663(4) 0.45196(13) 0.082(3) Uani 1 1 d G U . . .
H077 H 0.218240 1.216193 0.453500 0.098 Uiso 1 1 calc R U . . .
C06T C 0.2461(3) 1.1242(5) 0.46329(10) 0.073(3) Uani 1 1 d G U . . .
C05I C 0.6396(4) 0.4492(7) 0.58323(16) 0.050(3) Uani 1 1 d . U . . .
H05O H 0.637110 0.444219 0.572020 0.060 Uiso 1 1 calc R U . . .
C05J C 0.5509(5) 0.5195(7) 0.70402(16) 0.061(4) Uani 1 1 d . U . . .
H05P H 0.580290 0.534262 0.709272 0.092 Uiso 1 1 calc R U . . .
H05Q H 0.525447 0.523891 0.711480 0.092 Uiso 1 1 calc R U . . .
H05R H 0.544554 0.549900 0.694763 0.092 Uiso 1 1 calc R U . . .
C05K C 0.8535(4) 1.0227(6) 0.66826(15) 0.041(2) Uani 1 1 d . U . . .
H05S H 0.865979 1.066042 0.672346 0.049 Uiso 1 1 calc R U . . .
C05L C 0.5584(4) 0.2985(8) 0.68903(16) 0.057(3) Uani 1 1 d . U . . .
H05T H 0.558602 0.250316 0.685596 0.068 Uiso 1 1 calc R U . . .
C05N C 0.4142(4) 0.8883(7) 0.45008(16) 0.055(3) Uani 1 1 d . U . . .
H8 H 0.394957 0.878682 0.440982 0.065 Uiso 1 1 calc R U . . .
C05O C 0.7826(4) 0.3855(7) 0.63935(16) 0.052(3) Uani 1 1 d . U . . .
H05U H 0.788512 0.350118 0.631608 0.062 Uiso 1 1 calc R U . . .
C05P C 0.7499(4) 0.3948(7) 0.68302(15) 0.052(3) Uani 1 1 d . U . . .
H05V H 0.775259 0.411033 0.690156 0.079 Uiso 1 1 calc R U . . .
H05W H 0.747572 0.342731 0.683530 0.079 Uiso 1 1 calc R U . . .
H05X H 0.720406 0.415994 0.686285 0.079 Uiso 1 1 calc R U . . .
C05Q C 0.8725(4) 0.8006(7) 0.68984(14) 0.043(2) Uani 1 1 d . U . . .
H05Z H 0.881500 0.848130 0.687552 0.052 Uiso 1 1 calc R U . . .
C05S C 0.4093(4) 0.5593(6) 0.72043(15) 0.046(2) Uani 1 1 d . U . . .
H05 H 0.403036 0.532232 0.729664 0.055 Uiso 1 1 calc R U . . .
C05T C 0.5442(4) 0.9435(7) 0.74173(16) 0.053(3) Uani 1 1 d . U . . .
H1 H 0.546997 0.908675 0.749879 0.064 Uiso 1 1 calc R U . . .
C05U C 0.7655(4) 0.5766(6) 0.72662(14) 0.039(2) Uani 1 1 d . U . . .
C05V C 0.5839(4) 1.1668(7) 0.63486(16) 0.058(3) Uani 1 1 d . U . . .
H2 H 0.571290 1.127161 0.628491 0.087 Uiso 1 1 calc R U . . .
H H 0.581931 1.210864 0.628632 0.087 Uiso 1 1 calc R U . . .
HA H 0.565725 1.172073 0.644485 0.087 Uiso 1 1 calc R U . . .
C05W C 0.7150(5) 1.1930(8) 0.63920(17) 0.063(3) Uani 1 1 d . U . . .
H3 H 0.737790 1.225545 0.635648 0.076 Uiso 1 1 calc R U . . .
C05Z C 0.7845(4) 0.4566(7) 0.63568(16) 0.053(3) Uani 1 1 d . U . . .
H4 H 0.792658 0.469899 0.625235 0.064 Uiso 1 1 calc R U . . .
C060 C 0.6755(4) 0.4139(7) 0.60859(16) 0.049(3) Uani 1 1 d . U . . .
H060 H 0.697999 0.385626 0.614179 0.059 Uiso 1 1 calc R U . . .
C061 C 0.5374(5) 1.0457(7) 0.71707(17) 0.058(3) Uani 1 1 d . U . . .
C062 C 0.1205(4) 0.8790(7) 0.42070(16) 0.055(3) Uani 1 1 d . U . . .
H062 H 0.102504 0.919790 0.423131 0.066 Uiso 1 1 calc R U . . .
C063 C 0.5544(5) 0.9263(7) 0.59529(17) 0.055(3) Uani 1 1 d . U . . .
C064 C 0.3833(4) 0.5478(7) 0.70638(15) 0.048(3) Uani 1 1 d . U . . .
H064 H 0.359558 0.512558 0.706100 0.057 Uiso 1 1 calc R U . . .
C065 C 0.7629(4) 0.9856(7) 0.73200(15) 0.052(3) Uani 1 1 d . U . . .
H065 H 0.759837 1.014721 0.741133 0.062 Uiso 1 1 calc R U . . .
C066 C 0.1300(4) 0.8290(7) 0.43280(16) 0.050(3) Uani 1 1 d . U . . .
C067 C 0.5290(6) 1.1061(8) 0.70432(18) 0.082(5) Uani 1 1 d . U . . .
H06A H 0.509438 1.143564 0.708789 0.123 Uiso 1 1 calc R U . . .
H06B H 0.513195 1.085908 0.694879 0.123 Uiso 1 1 calc R U . . .
H06C H 0.558982 1.126442 0.701354 0.123 Uiso 1 1 calc R U . . .
C068 C 0.7885(4) 0.7204(7) 0.73383(14) 0.045(2) Uani 1 1 d . U . . .
H068 H 0.796393 0.767740 0.736814 0.054 Uiso 1 1 calc R U . . .
C069 C 0.1635(4) 0.8148(7) 0.40189(16) 0.053(3) Uani 1 1 d . U . . .
H069 H 0.174433 0.810406 0.391395 0.064 Uiso 1 1 calc R U . . .
C06B C 0.7157(5) 1.0022(7) 0.61510(16) 0.058(3) Uani 1 1 d . U . . .
H06D H 0.691160 1.034701 0.617043 0.070 Uiso 1 1 calc R U . . .
C06C C 0.5793(5) 0.5462(8) 0.58085(16) 0.067(4) Uani 1 1 d . U . . .
H06E H 0.591115 0.595155 0.580614 0.100 Uiso 1 1 calc R U . . .
H06F H 0.547959 0.545836 0.585174 0.100 Uiso 1 1 calc R U . . .
H06G H 0.578145 0.526768 0.570037 0.100 Uiso 1 1 calc R U . . .
C06D C 0.6680(4) 1.2049(7) 0.63583(16) 0.056(3) Uani 1 1 d . U . . .
H06H H 0.658219 1.248606 0.631120 0.067 Uiso 1 1 calc R U . . .
C06E C 0.3833(5) 0.6609(8) 0.45328(16) 0.067(4) Uani 1 1 d . U . . .
H06Z H 0.386608 0.690913 0.462762 0.100 Uiso 1 1 calc R U . . .
HB H 0.407816 0.624410 0.453502 0.100 Uiso 1 1 calc R U . . .
HC H 0.352672 0.637754 0.453103 0.100 Uiso 1 1 calc R U . . .
C06F C 0.5075(4) 0.8540(8) 0.56920(17) 0.059(3) Uani 1 1 d . U . . .
H06I H 0.491447 0.830653 0.560681 0.071 Uiso 1 1 calc R U . . .
C06G C 0.8217(4) 0.6657(7) 0.73589(15) 0.051(3) Uani 1 1 d . U . . .
H06J H 0.852534 0.677151 0.739363 0.061 Uiso 1 1 calc R U . . .
C06I C 0.2108(5) 0.5118(8) 0.42353(17) 0.071(4) Uani 1 1 d . U . . .
H06 H 0.203583 0.561808 0.425718 0.106 Uiso 1 1 calc R U . . .
HD H 0.194115 0.496764 0.413772 0.106 Uiso 1 1 calc R U . . .
HE H 0.244421 0.506352 0.422197 0.106 Uiso 1 1 calc R U . . .
C06J C 0.2037(4) 0.6968(8) 0.40819(16) 0.062(4) Uani 1 1 d . U . . .
H9 H 0.182419 0.656502 0.406515 0.093 Uiso 1 1 calc R U . . .
HF H 0.227070 0.684568 0.416467 0.093 Uiso 1 1 calc R U . . .
HG H 0.219437 0.707407 0.398270 0.093 Uiso 1 1 calc R U . . .
C06K C 0.7797(4) 0.5889(7) 0.64167(18) 0.065(4) Uani 1 1 d . U . . .
H06K H 0.748891 0.611668 0.641626 0.097 Uiso 1 1 calc R U . . .
H06L H 0.792380 0.591376 0.630996 0.097 Uiso 1 1 calc R U . . .
H06M H 0.800669 0.613698 0.649197 0.097 Uiso 1 1 calc R U . . .
C06L C 0.5414(4) 0.8156(7) 0.57881(16) 0.052(3) Uani 1 1 d . U . . .
C06N C 0.4837(5) 1.1214(7) 0.66206(16) 0.061(4) Uani 1 1 d . U . . .
H06N H 0.517244 1.122322 0.664662 0.091 Uiso 1 1 calc R U . . .
H06O H 0.467132 1.099020 0.670780 0.091 Uiso 1 1 calc R U . . .
H06P H 0.472359 1.170164 0.660504 0.091 Uiso 1 1 calc R U . . .
C06O C 0.4982(4) 0.9263(8) 0.57247(16) 0.056(3) Uani 1 1 d . U . . .
H06Q H 0.476021 0.951332 0.566042 0.068 Uiso 1 1 calc R U . . .
C06P C 0.5634(4) 0.8500(7) 0.59235(16) 0.052(3) Uani 1 1 d . U . . .
C06R C 0.1363(4) 0.8714(7) 0.40549(17) 0.057(3) Uani 1 1 d . U . . .
H10 H 0.128089 0.905474 0.397570 0.069 Uiso 1 1 calc R U . . .
C06V C 0.7141(5) 1.0122(8) 0.66091(19) 0.078(4) Uani 1 1 d . U . . .
H06R H 0.696711 1.005717 0.670673 0.117 Uiso 1 1 calc R U . . .
H06S H 0.747349 1.017775 0.663595 0.117 Uiso 1 1 calc R U . . .
H06T H 0.709587 0.970412 0.654054 0.117 Uiso 1 1 calc R U . . .
C06X C 0.2353(5) 0.9361(8) 0.44393(16) 0.063(4) Uani 1 1 d . U . . .
H11 H 0.268603 0.924149 0.444134 0.095 Uiso 1 1 calc R U . . .
HH H 0.221626 0.924874 0.433432 0.095 Uiso 1 1 calc R U . . .
HI H 0.219544 0.908325 0.452045 0.095 Uiso 1 1 calc R U . . .
C06Y C 0.8100(4) 0.5959(7) 0.73292(14) 0.045(2) Uani 1 1 d . U . . .
H06Y H 0.832333 0.559654 0.735155 0.054 Uiso 1 1 calc R U . . .
C071 C 0.5216(4) 0.9622(8) 0.58522(16) 0.060(3) Uani 1 1 d . U . . .
H071 H 0.515185 1.011102 0.587044 0.072 Uiso 1 1 calc R U . . .
C073 C 0.6165(5) 0.3212(7) 0.66840(15) 0.058(3) Uani 1 1 d . U . . .
H07A H 0.611457 0.269893 0.667050 0.087 Uiso 1 1 calc R U . . .
H07B H 0.649591 0.330169 0.670892 0.087 Uiso 1 1 calc R U . . .
H07C H 0.607423 0.346012 0.658559 0.087 Uiso 1 1 calc R U . . .
C074 C 0.7290(5) 1.1299(8) 0.64825(18) 0.064(3) Uani 1 1 d . U . . .
H074 H 0.760741 1.123957 0.651454 0.076 Uiso 1 1 calc R U . . .
C075 C 0.3187(5) 0.8329(8) 0.40988(16) 0.076(4) Uani 1 1 d . U . . .
H07I H 0.294357 0.801839 0.405285 0.114 Uiso 1 1 calc R U . . .
H07J H 0.332111 0.861804 0.401459 0.114 Uiso 1 1 calc R U . . .
H07K H 0.305038 0.864196 0.417825 0.114 Uiso 1 1 calc R U . . .
C076 C 0.5135(5) 1.0000(8) 0.74321(18) 0.065(3) Uani 1 1 d . U . . .
H076 H 0.495593 1.003985 0.752493 0.078 Uiso 1 1 calc R U . . .
C07A C 0.5517(5) 0.7377(7) 0.57402(16) 0.060(3) Uani 1 1 d . U . . .
H07D H 0.540016 0.705324 0.582149 0.091 Uiso 1 1 calc R U . . .
H07E H 0.585395 0.731141 0.573104 0.091 Uiso 1 1 calc R U . . .
H07F H 0.536070 0.727191 0.563791 0.091 Uiso 1 1 calc R U . . .
C07C C 0.5873(4) 0.3483(7) 0.68189(16) 0.050(3) Uani 1 1 d . U . . .
C13 C 0.2690(6) 1.1627(9) 0.47757(19) 0.096(5) Uani 1 1 d . U . . .
H13A H 0.252520 1.150362 0.487240 0.144 Uiso 1 1 calc R U . . .
H13B H 0.267375 1.214345 0.475875 0.144 Uiso 1 1 calc R U . . .
H13C H 0.301725 1.148094 0.478723 0.144 Uiso 1 1 calc R U . . .

loop_
_atom_site_aniso_label
_atom_site_aniso_U_11
_atom_site_aniso_U_22
_atom_site_aniso_U_33
_atom_site_aniso_U_23
_atom_site_aniso_U_13
_atom_site_aniso_U_12
Au01 0.02290(16) 0.01877(17) 0.01882(19) -0.00088(14) -0.00030(14) -0.00123(14)
Au02 0.0249(2) 0.0257(3) 0.0191(3) 0.000 -0.0012(2) 0.000
Au03 0.02564(19) 0.0230(2) 0.0213(2) -0.00004(16) -0.00293(17) -0.00195(16)
Au04 0.02698(18) 0.0243(2) 0.0199(2) 0.00083(16) 0.00066(16) -0.00032(16)
Au05 0.02698(19) 0.0238(2) 0.0283(2) -0.00245(17) -0.00163(18) -0.00266(16)
Au06 0.02834(19) 0.0289(2) 0.0254(2) -0.00133(17) 0.00066(18) -0.00372(17)
Au07 0.0284(2) 0.0299(2) 0.0269(2) -0.00186(18) -0.00307(18) 0.00299(17)
Au08 0.02918(19) 0.0259(2) 0.0250(2) -0.00144(17) 0.00469(17) -0.00306(16)
Ag09 0.0243(3) 0.0171(3) 0.0265(4) -0.0016(3) -0.0018(3) 0.0038(3)
Ag0A 0.0255(3) 0.0185(3) 0.0228(4) 0.0021(3) -0.0016(3) 0.0033(3)
Ag0B 0.0307(3) 0.0190(3) 0.0247(4) 0.0019(3) -0.0031(3) -0.0008(3)
Ag0C 0.0300(3) 0.0203(3) 0.0246(4) -0.0034(3) -0.0009(3) 0.0006(3)
Ag0D 0.0292(3) 0.0311(4) 0.0160(3) -0.0005(3) -0.0040(3) 0.0010(3)
Ag0E 0.0277(3) 0.0261(4) 0.0215(4) 0.0018(3) -0.0050(3) 0.0010(3)
Ag0F 0.0318(4) 0.0253(4) 0.0249(4) -0.0053(3) 0.0009(3) -0.0020(3)
Ag0G 0.0340(4) 0.0194(3) 0.0297(4) 0.0016(3) 0.0025(3) -0.0024(3)
Ag0H 0.0343(4) 0.0291(4) 0.0196(4) 0.0026(3) -0.0003(3) -0.0017(3)
Ag0I 0.0354(4) 0.0298(4) 0.0266(4) 0.0046(3) 0.0018(3) 0.0002(3)
Ag0J 0.0319(4) 0.0304(4) 0.0287(4) 0.0065(3) -0.0051(3) -0.0008(3)
Ag0K 0.0327(3) 0.0365(4) 0.0183(4) -0.0031(3) 0.0014(3) 0.0001(3)
Ag0L 0.0559(7) 0.0310(6) 0.0382(7) 0.000 0.0027(6) 0.000
Ag0M 0.0646(5) 0.0374(5) 0.0276(5) -0.0016(4) -0.0026(4) 0.0046(4)
Cu0N 0.0390(8) 0.0168(7) 0.0257(8) 0.0000(6) -0.0068(7) 0.0067(6)
Cu0O 0.0391(8) 0.0212(7) 0.0272(9) 0.0016(6) -0.0078(7) 0.0048(6)
Cu0P 0.0451(9) 0.0360(9) 0.0210(8) -0.0058(7) -0.0051(7) 0.0025(7)
P00Q 0.0279(12) 0.0231(12) 0.0242(14) 0.0008(10) -0.0040(11) -0.0035(10)
P00R 0.0291(12) 0.0263(13) 0.0308(16) -0.0027(11) -0.0028(12) -0.0032(11)
S00S 0.0341(13) 0.0348(14) 0.0320(15) 0.0052(11) -0.0031(12) 0.0052(11)
P00T 0.0280(11) 0.0262(13) 0.0203(13) -0.0002(10) 0.0019(10) -0.0007(10)
S00U 0.0487(15) 0.0237(13) 0.0480(19) -0.0032(12) -0.0003(14) 0.0013(11)
P00V 0.0318(13) 0.0297(14) 0.0284(16) -0.0029(11) 0.0022(12) -0.0052(11)
S00W 0.0449(15) 0.0358(15) 0.0361(17) 0.0068(12) 0.0046(13) 0.0119(12)
S00X 0.0545(16) 0.0232(13) 0.0404(18) 0.0008(11) -0.0014(14) 0.0000(12)
P00Y 0.0321(13) 0.0293(14) 0.0294(16) -0.0027(11) -0.0045(12) 0.0042(11)
P00Z 0.0368(14) 0.0324(15) 0.0284(16) -0.0044(11) 0.0074(12) -0.0076(11)
S010 0.0426(15) 0.0326(15) 0.050(2) 0.0036(13) 0.0038(14) -0.0021(12)
S011 0.0404(14) 0.0271(14) 0.055(2) -0.0093(13) -0.0099(14) 0.0057(11)
S012 0.0381(14) 0.0443(16) 0.0401(18) -0.0124(13) -0.0021(13) 0.0032(12)
S013 0.0411(15) 0.0512(18) 0.0370(18) -0.0130(14) -0.0055(13) 0.0026(13)
S014 0.0472(15) 0.0421(16) 0.0282(15) -0.0003(12) -0.0083(13) -0.0072(13)
S015 0.0534(17) 0.0432(17) 0.054(2) 0.0035(15) 0.0033(16) -0.0038(14)
S016 0.0541(16) 0.0570(19) 0.0256(15) 0.0022(14) -0.0008(13) 0.0059(15)
S017 0.0536(17) 0.0549(19) 0.0321(17) 0.0071(14) -0.0045(14) 0.0003(15)
O01E 0.032(4) 0.050(5) 0.027(4) -0.011(4) 0.009(3) -0.010(3)
O01F 0.033(4) 0.038(4) 0.053(5) -0.015(4) -0.006(4) -0.005(3)
O01I 0.034(4) 0.058(5) 0.027(4) -0.002(4) -0.002(3) -0.006(4)
C01J 0.042(4) 0.032(4) 0.038(5) -0.005(4) 0.002(4) -0.005(4)
C02E 0.059(5) 0.041(5) 0.047(5) 0.001(4) 0.008(4) 0.001(4)
C05M 0.070(5) 0.050(5) 0.057(5) -0.002(5) 0.011(5) 0.000(5)
C05G 0.062(5) 0.048(5) 0.061(6) -0.010(5) 0.012(5) 0.002(4)
C039 0.055(5) 0.046(5) 0.055(5) -0.009(4) 0.014(5) -0.001(4)
C01W 0.048(5) 0.042(5) 0.048(5) -0.002(4) 0.009(4) -0.004(4)
C01K 0.042(4) 0.041(5) 0.036(5) -0.008(4) 0.001(4) 0.002(4)
C01L 0.035(4) 0.032(4) 0.033(5) -0.004(4) 0.000(4) -0.006(4)
C01N 0.040(4) 0.028(4) 0.031(5) -0.001(4) -0.002(4) -0.008(4)
C01O 0.033(4) 0.033(4) 0.032(5) 0.003(4) 0.002(4) -0.003(4)
C01P 0.046(4) 0.035(4) 0.041(5) 0.000(4) -0.005(4) -0.004(4)
C01U 0.035(4) 0.031(4) 0.036(5) 0.004(4) -0.002(4) -0.004(4)
C01V 0.034(4) 0.043(5) 0.038(5) 0.010(4) 0.005(4) 0.009(4)
C01X 0.035(4) 0.032(4) 0.045(5) -0.010(4) -0.008(4) 0.009(4)
C01Y 0.024(4) 0.027(4) 0.035(5) -0.001(4) 0.002(4) -0.002(3)
C01Z 0.048(4) 0.034(4) 0.048(5) -0.009(4) -0.005(4) 0.008(4)
C020 0.036(4) 0.039(4) 0.027(4) -0.005(4) -0.005(4) 0.008(4)
C022 0.042(4) 0.035(4) 0.031(5) 0.006(4) 0.007(4) -0.007(4)
C023 0.040(4) 0.035(4) 0.045(5) -0.002(4) -0.006(4) 0.006(4)
C024 0.038(4) 0.035(4) 0.030(4) -0.001(4) 0.010(4) -0.002(4)
C025 0.027(4) 0.027(4) 0.037(5) 0.002(4) 0.005(4) -0.006(3)
C026 0.035(4) 0.042(5) 0.035(5) -0.003(4) 0.001(4) 0.012(4)
C027 0.041(4) 0.043(5) 0.042(5) 0.005(4) -0.003(4) 0.013(4)
C028 0.052(5) 0.043(5) 0.043(5) 0.000(4) -0.001(4) -0.004(4)
C029 0.049(4) 0.032(4) 0.038(5) -0.007(4) -0.008(4) 0.004(4)
C02A 0.043(4) 0.028(4) 0.029(4) -0.001(4) 0.008(4) -0.006(4)
C02B 0.038(4) 0.031(4) 0.037(5) -0.006(4) 0.002(4) 0.006(4)
C02D 0.043(4) 0.043(5) 0.048(5) 0.000(4) 0.001(4) 0.002(4)
C02F 0.044(4) 0.042(5) 0.037(5) -0.003(4) 0.003(4) -0.008(4)
C02H 0.047(5) 0.040(5) 0.040(5) 0.006(4) 0.009(4) -0.002(4)
C02I 0.050(5) 0.046(5) 0.045(5) 0.012(4) 0.011(4) -0.006(4)
C02J 0.035(4) 0.033(4) 0.032(5) -0.002(4) -0.008(4) 0.003(4)
C02K 0.048(5) 0.046(5) 0.035(5) 0.004(4) -0.002(4) -0.013(4)
C02L 0.037(4) 0.040(4) 0.028(4) -0.004(4) -0.001(4) 0.006(4)
C02O 0.031(4) 0.029(4) 0.039(5) -0.002(4) -0.003(4) -0.008(4)
C02P 0.043(4) 0.033(4) 0.039(5) 0.004(4) 0.006(4) -0.003(4)
C02Q 0.037(4) 0.036(4) 0.022(4) -0.001(4) 0.004(4) -0.006(4)
C02S 0.038(4) 0.035(4) 0.042(5) 0.002(4) 0.001(4) 0.006(4)
C044 0.049(5) 0.048(5) 0.039(5) 0.002(4) 0.005(4) 0.009(4)
C02M 0.055(5) 0.043(5) 0.036(5) -0.003(4) -0.006(4) 0.010(4)
C02R 0.041(4) 0.036(4) 0.041(5) -0.001(4) -0.009(4) 0.002(4)
C021 0.037(4) 0.031(4) 0.038(5) 0.003(4) -0.006(4) 0.003(4)
C01T 0.035(4) 0.029(4) 0.035(5) 0.001(4) -0.004(4) 0.003(4)
C02T 0.048(5) 0.045(5) 0.057(5) -0.004(4) 0.012(4) 0.008(4)
C02U 0.038(4) 0.041(5) 0.039(5) -0.012(4) 0.004(4) -0.002(4)
C02V 0.033(4) 0.033(4) 0.032(5) -0.002(4) -0.010(4) 0.005(4)
C02W 0.054(5) 0.044(5) 0.043(5) 0.006(4) 0.008(4) -0.005(4)
C02X 0.053(5) 0.045(5) 0.053(5) -0.001(4) -0.019(5) -0.001(4)
C02Y 0.048(5) 0.039(5) 0.036(5) -0.002(4) -0.004(4) -0.007(4)
C02Z 0.028(4) 0.027(4) 0.040(5) -0.003(4) 0.000(4) -0.006(3)
C030 0.038(4) 0.044(5) 0.023(4) 0.004(4) -0.001(4) 0.007(4)
C031 0.043(4) 0.050(5) 0.042(5) -0.004(4) 0.015(4) -0.009(4)
C036 0.047(5) 0.050(5) 0.041(5) -0.009(4) 0.011(4) -0.005(4)
C052 0.052(5) 0.062(5) 0.049(5) -0.015(5) 0.011(5) -0.008(4)
C05H 0.070(5) 0.074(6) 0.050(5) -0.018(5) 0.014(5) -0.012(5)
C070 0.085(6) 0.081(6) 0.052(5) -0.006(5) 0.012(5) -0.014(5)
C05Y 0.073(5) 0.069(6) 0.047(5) -0.004(5) 0.011(5) -0.012(5)
C032 0.055(5) 0.044(5) 0.041(5) 0.006(4) 0.013(4) -0.008(4)
C033 0.054(5) 0.042(5) 0.048(5) -0.008(4) -0.005(4) 0.006(4)
C034 0.052(5) 0.039(5) 0.036(5) 0.000(4) 0.009(4) 0.009(4)
C035 0.043(4) 0.043(5) 0.043(5) -0.005(4) -0.005(4) 0.010(4)
C037 0.040(4) 0.032(4) 0.037(5) -0.010(4) -0.002(4) 0.000(4)
C038 0.056(5) 0.037(5) 0.039(5) -0.011(4) 0.003(4) 0.007(4)
C03A 0.042(4) 0.039(5) 0.046(5) 0.005(4) -0.006(4) -0.001(4)
C03B 0.046(5) 0.051(5) 0.045(5) -0.017(4) -0.003(4) 0.002(4)
C04C 0.061(5) 0.061(5) 0.053(5) -0.012(5) 0.006(5) -0.004(5)
C06H 0.074(5) 0.074(6) 0.064(6) -0.013(5) 0.013(5) -0.012(5)
C06S 0.081(6) 0.073(6) 0.071(6) -0.015(5) 0.001(5) -0.018(5)
C072 0.073(5) 0.073(6) 0.059(6) -0.016(5) -0.005(5) -0.004(5)
C06Q 0.056(5) 0.062(5) 0.046(5) -0.014(5) 0.003(4) 0.001(4)
C03C 0.030(4) 0.036(4) 0.037(5) -0.002(4) -0.001(4) -0.004(4)
C03D 0.041(4) 0.046(5) 0.049(5) 0.005(4) 0.000(4) 0.006(4)
C03E 0.054(5) 0.036(4) 0.049(5) -0.003(4) 0.001(4) -0.003(4)
C03F 0.041(4) 0.042(5) 0.047(5) -0.002(4) 0.004(4) -0.008(4)
C03G 0.043(4) 0.045(5) 0.038(5) -0.001(4) 0.001(4) -0.009(4)
C03H 0.050(5) 0.039(5) 0.048(5) 0.003(4) -0.003(4) 0.006(4)
C03I 0.055(6) 0.039(6) 0.022(5) -0.001(5) -0.007(5) -0.003(5)
C03J 0.031(4) 0.038(4) 0.028(4) -0.006(4) 0.005(4) -0.001(4)
C03K 0.050(4) 0.042(5) 0.028(4) -0.002(4) 0.001(4) -0.001(4)
C03L 0.053(5) 0.046(5) 0.038(5) -0.004(4) -0.006(4) -0.002(4)
C03M 0.044(4) 0.046(5) 0.046(5) -0.007(4) 0.009(4) -0.007(4)
C03N 0.056(5) 0.053(5) 0.068(6) 0.002(5) -0.006(5) -0.002(4)
C03O 0.042(4) 0.045(5) 0.030(5) 0.005(4) -0.010(4) -0.004(4)
C03P 0.058(5) 0.042(5) 0.054(5) -0.008(4) -0.006(5) 0.008(4)
C03Q 0.040(4) 0.044(5) 0.058(5) -0.001(4) 0.007(4) 0.010(4)
C03R 0.036(4) 0.033(4) 0.041(5) 0.001(4) 0.003(4) 0.003(4)
C03S 0.052(5) 0.039(4) 0.040(5) -0.013(4) -0.004(4) -0.004(4)
C03T 0.050(6) 0.038(6) 0.054(7) -0.002(5) 0.000(6) 0.010(5)
C03U 0.065(5) 0.040(5) 0.051(5) 0.004(4) -0.007(5) -0.013(4)
C03V 0.055(5) 0.049(5) 0.028(5) 0.004(4) -0.004(4) -0.013(4)
C03W 0.042(4) 0.050(5) 0.043(5) 0.006(4) -0.006(4) -0.001(4)
C03X 0.034(4) 0.039(4) 0.042(5) 0.000(4) 0.008(4) -0.011(4)
C03Y 0.047(5) 0.037(4) 0.035(5) 0.006(4) -0.004(4) 0.002(4)
C03Z 0.042(4) 0.046(5) 0.044(5) 0.001(4) -0.003(4) 0.001(4)
C040 0.058(5) 0.053(5) 0.055(5) 0.000(5) -0.002(5) -0.009(5)
C041 0.046(5) 0.055(5) 0.043(5) 0.001(4) -0.005(4) 0.007(4)
C042 0.059(5) 0.039(5) 0.058(5) -0.010(4) -0.002(5) 0.001(4)
C045 0.037(4) 0.040(5) 0.050(5) -0.008(4) 0.004(4) -0.003(4)
C046 0.041(4) 0.042(5) 0.040(5) -0.001(4) 0.003(4) 0.008(4)
C047 0.031(4) 0.039(4) 0.034(5) 0.000(4) 0.005(4) -0.006(4)
C048 0.073(8) 0.059(8) 0.062(9) 0.004(7) -0.002(7) -0.014(7)
C049 0.046(4) 0.046(5) 0.053(5) 0.003(4) -0.001(4) 0.005(4)
C04A 0.068(5) 0.051(5) 0.047(5) 0.007(4) 0.003(5) 0.009(5)
C04B 0.066(5) 0.056(5) 0.059(5) 0.008(5) 0.005(5) -0.014(5)
C04D 0.051(5) 0.055(5) 0.042(5) -0.006(4) -0.006(4) -0.009(4)
C04E 0.039(4) 0.042(4) 0.024(4) 0.004(4) 0.001(4) -0.001(4)
C04F 0.064(7) 0.074(8) 0.038(7) -0.006(6) -0.019(6) 0.021(6)
C04G 0.058(5) 0.048(5) 0.031(5) 0.002(4) 0.001(4) -0.007(4)
C04H 0.040(4) 0.037(5) 0.049(5) 0.008(4) 0.001(4) -0.005(4)
C04I 0.061(5) 0.049(5) 0.035(5) -0.004(4) 0.005(4) -0.003(4)
C053 0.053(5) 0.058(5) 0.037(5) -0.009(4) 0.006(4) -0.002(4)
C05R 0.059(5) 0.066(5) 0.046(5) -0.010(5) 0.020(5) -0.002(5)
C06U 0.072(5) 0.076(6) 0.061(6) -0.005(5) 0.018(5) -0.006(5)
C06W 0.080(5) 0.070(6) 0.053(5) -0.003(5) 0.025(5) -0.004(5)
C06A 0.073(5) 0.062(5) 0.047(5) -0.003(5) 0.014(5) -0.003(5)
C04J 0.045(4) 0.039(4) 0.045(5) -0.003(4) 0.000(4) -0.006(4)
C04L 0.055(5) 0.045(5) 0.047(5) 0.002(4) 0.003(4) -0.015(4)
C04M 0.042(4) 0.044(5) 0.045(5) -0.001(4) 0.003(4) 0.003(4)
C04N 0.036(4) 0.042(5) 0.045(5) 0.003(4) -0.001(4) 0.001(4)
C04O 0.039(4) 0.053(5) 0.043(5) -0.009(4) 0.005(4) 0.004(4)
C04P 0.036(4) 0.050(5) 0.051(5) 0.001(4) -0.004(4) 0.004(4)
C04Q 0.037(4) 0.033(4) 0.034(5) -0.004(4) -0.002(4) 0.005(4)
C02N 0.032(4) 0.040(4) 0.030(4) 0.003(4) -0.006(4) 0.003(4)
C02C 0.036(4) 0.044(5) 0.031(5) -0.006(4) -0.002(4) 0.010(4)
C04K 0.044(4) 0.047(5) 0.041(5) -0.005(4) 0.001(4) 0.013(4)
C02G 0.044(4) 0.046(5) 0.039(5) 0.007(4) 0.006(4) 0.005(4)
C043 0.042(4) 0.038(5) 0.038(5) 0.002(4) 0.000(4) 0.002(4)
C04R 0.045(4) 0.045(5) 0.034(5) 0.006(4) 0.001(4) 0.000(4)
C04S 0.064(5) 0.056(5) 0.050(5) -0.004(5) 0.003(5) 0.021(5)
C04T 0.062(7) 0.055(7) 0.035(7) 0.003(6) -0.018(6) 0.023(6)
C04U 0.037(4) 0.046(5) 0.048(5) 0.003(4) 0.006(4) -0.003(4)
C04V 0.057(5) 0.052(5) 0.058(5) 0.006(5) -0.005(5) 0.007(4)
C04W 0.045(4) 0.053(5) 0.036(5) -0.001(4) -0.006(4) -0.008(4)
C04X 0.042(4) 0.042(5) 0.028(4) 0.005(4) 0.000(4) -0.002(4)
C04Y 0.055(5) 0.056(5) 0.050(5) 0.007(5) 0.001(5) 0.009(5)
C04Z 0.054(5) 0.067(5) 0.048(5) -0.008(5) -0.001(5) 0.011(5)
C050 0.053(5) 0.049(5) 0.047(5) -0.013(4) -0.003(4) -0.005(4)
C051 0.075(8) 0.054(8) 0.087(10) -0.001(7) -0.005(8) 0.016(7)
C054 0.053(5) 0.047(5) 0.051(5) -0.011(4) 0.009(5) 0.008(4)
C055 0.076(5) 0.059(5) 0.058(6) -0.012(5) 0.010(5) 0.020(5)
C056 0.066(7) 0.046(7) 0.036(7) 0.001(5) -0.014(6) 0.000(6)
C057 0.042(4) 0.033(4) 0.044(5) -0.001(4) 0.008(4) -0.004(4)
C058 0.049(5) 0.046(5) 0.040(5) -0.013(4) 0.001(4) 0.000(4)
C059 0.046(5) 0.049(5) 0.035(5) 0.005(4) 0.005(4) 0.005(4)
C05A 0.055(5) 0.057(5) 0.037(5) 0.001(4) -0.003(4) 0.009(4)
C05B 0.051(6) 0.049(7) 0.060(8) -0.007(6) -0.011(6) 0.009(6)
C05C 0.061(5) 0.059(5) 0.053(5) 0.010(5) 0.006(5) -0.015(5)
C05D 0.060(5) 0.055(5) 0.039(5) -0.009(4) -0.008(4) 0.000(4)
C05E 0.066(5) 0.048(5) 0.058(5) 0.005(5) 0.010(5) -0.013(5)
C05F 0.065(5) 0.062(5) 0.059(6) 0.016(5) 0.004(5) 0.001(5)
C078 0.070(5) 0.077(6) 0.062(6) 0.016(5) 0.006(5) 0.002(5)
C07H 0.071(5) 0.085(6) 0.074(6) 0.020(5) 0.012(5) 0.010(5)
C07E 0.078(6) 0.084(6) 0.081(6) 0.027(5) 0.016(5) 0.012(5)
C077 0.081(6) 0.078(6) 0.087(6) 0.024(5) 0.016(5) 0.008(5)
C06T 0.077(5) 0.069(5) 0.073(6) 0.017(5) 0.011(5) -0.001(5)
C05I 0.056(5) 0.051(5) 0.043(5) -0.018(4) 0.007(4) 0.000(4)
C05J 0.071(8) 0.055(7) 0.058(8) 0.008(6) 0.011(7) 0.004(6)
C05K 0.034(4) 0.035(4) 0.053(5) 0.001(4) 0.004(4) -0.007(4)
C05L 0.068(5) 0.050(5) 0.053(5) 0.003(5) 0.008(5) -0.011(5)
C05N 0.059(5) 0.059(5) 0.045(5) 0.000(5) -0.002(5) -0.013(5)
C05O 0.057(5) 0.050(5) 0.048(5) -0.009(5) 0.002(5) 0.010(4)
C05P 0.066(7) 0.043(7) 0.048(7) 0.003(6) -0.004(6) 0.016(6)
C05Q 0.040(4) 0.042(5) 0.048(5) 0.004(4) -0.005(4) -0.004(4)
C05S 0.051(5) 0.044(5) 0.043(5) 0.006(4) 0.009(4) -0.011(4)
C05T 0.068(5) 0.044(5) 0.047(5) -0.010(4) -0.003(5) -0.004(4)
C05U 0.041(4) 0.046(5) 0.030(4) 0.005(4) -0.003(4) 0.007(4)
C05V 0.070(7) 0.046(7) 0.058(8) 0.021(6) -0.001(6) 0.014(6)
C05W 0.067(5) 0.056(5) 0.067(6) -0.004(5) 0.001(5) -0.015(5)
C05Z 0.054(5) 0.057(5) 0.048(5) 0.003(5) 0.003(5) 0.008(5)
C060 0.048(5) 0.047(5) 0.054(5) -0.005(4) 0.006(5) 0.005(4)
C061 0.072(5) 0.050(5) 0.052(5) -0.003(5) 0.005(5) 0.012(5)
C062 0.059(5) 0.050(5) 0.054(5) 0.001(5) -0.008(5) -0.003(4)
C063 0.058(5) 0.055(5) 0.052(5) 0.005(5) -0.005(5) 0.010(4)
C064 0.048(5) 0.046(5) 0.050(5) -0.005(4) 0.008(4) -0.017(4)
C065 0.062(5) 0.052(5) 0.041(5) -0.009(4) -0.007(5) -0.003(4)
C066 0.048(5) 0.053(5) 0.046(5) -0.001(4) -0.011(4) 0.000(4)
C067 0.123(10) 0.057(8) 0.067(9) 0.012(7) 0.010(8) 0.039(8)
C068 0.048(5) 0.056(5) 0.032(5) 0.001(4) 0.000(4) -0.006(4)
C069 0.055(5) 0.061(5) 0.043(5) 0.009(5) -0.006(4) -0.012(4)
C06B 0.060(5) 0.055(5) 0.059(5) 0.010(5) 0.011(5) 0.000(5)
C06C 0.073(8) 0.074(9) 0.053(8) -0.017(7) -0.004(7) 0.011(7)
C06D 0.066(5) 0.048(5) 0.055(5) 0.001(5) 0.000(5) -0.006(5)
C06E 0.070(8) 0.076(9) 0.053(8) 0.003(7) 0.007(7) 0.015(7)
C06F 0.063(5) 0.063(5) 0.050(5) 0.006(5) -0.008(5) -0.001(5)
C06G 0.048(5) 0.067(5) 0.039(5) 0.003(5) -0.003(4) -0.004(4)
C06I 0.074(8) 0.073(9) 0.065(9) -0.025(7) -0.007(7) 0.009(7)
C06J 0.066(7) 0.075(8) 0.045(7) -0.019(7) -0.008(6) 0.009(7)
C06K 0.062(7) 0.060(8) 0.073(9) 0.010(7) 0.020(7) 0.014(6)
C06L 0.056(5) 0.053(5) 0.046(5) 0.001(4) 0.000(4) 0.006(4)
C06N 0.073(8) 0.050(7) 0.058(8) -0.004(6) -0.016(7) 0.025(6)
C06O 0.056(5) 0.062(5) 0.050(5) 0.007(5) -0.004(5) 0.004(5)
C06P 0.055(5) 0.049(5) 0.051(5) 0.002(5) -0.001(4) 0.007(4)
C06R 0.064(5) 0.054(5) 0.052(5) 0.014(5) -0.010(5) -0.012(5)
C06V 0.068(8) 0.075(9) 0.089(10) 0.021(8) -0.035(8) -0.017(7)
C06X 0.068(8) 0.077(9) 0.045(8) 0.005(7) 0.002(6) -0.011(7)
C06Y 0.044(5) 0.056(5) 0.034(5) 0.003(4) -0.012(4) 0.011(4)
C071 0.065(5) 0.061(5) 0.054(6) 0.005(5) 0.004(5) 0.009(5)
C073 0.089(8) 0.037(6) 0.048(7) -0.009(6) -0.001(7) 0.002(6)
C074 0.059(5) 0.056(5) 0.076(6) 0.000(5) -0.007(5) -0.011(5)
C075 0.122(10) 0.067(8) 0.038(7) 0.017(7) 0.004(7) 0.014(8)
C076 0.079(5) 0.060(5) 0.056(6) -0.014(5) 0.009(5) 0.007(5)
C07A 0.077(8) 0.054(7) 0.050(7) 0.006(6) -0.003(6) -0.001(7)
C07C 0.059(5) 0.046(5) 0.046(5) -0.002(4) 0.002(4) -0.004(4)
C13 0.130(11) 0.071(9) 0.088(10) 0.005(9) 0.013(9) -0.016(9)

loop_
_atom_type_symbol
_atom_type_description
_atom_type_scat_dispersion_real
_atom_type_scat_dispersion_imag
_atom_type_scat_source
C C 0.0181 0.0091 'International Tables Vol C Tables 4.2.6.8 and 6.1.1.4'
H H 0.0000 0.0000 'International Tables Vol C Tables 4.2.6.8 and 6.1.1.4'
Ag Ag 0.1306 4.2820 'International Tables Vol C Tables 4.2.6.8 and 6.1.1.4'
Au Au -4.4197 7.2980 'International Tables Vol C Tables 4.2.6.8 and 6.1.1.4'
Cu Cu -1.9646 0.5888 'International Tables Vol C Tables 4.2.6.8 and 6.1.1.4'
O O 0.0492 0.0322 'International Tables Vol C Tables 4.2.6.8 and 6.1.1.4'
P P 0.2955 0.4335 'International Tables Vol C Tables 4.2.6.8 and 6.1.1.4'
S S 0.3331 0.5567 'International Tables Vol C Tables 4.2.6.8 and 6.1.1.4'

loop_
_geom_angle_atom_site_label_1
_geom_angle_atom_site_label_2
_geom_angle_atom_site_label_3
_geom_angle
_geom_angle_site_symmetry_1
_geom_angle_site_symmetry_3
_geom_angle_publ_flag
Au03 Au01 Au04 65.068(15) . . ?
Au03 Au01 Au05 179.63(2) . . ?
Au03 Au01 Ag09 115.27(2) . . ?
Au03 Au01 Ag0A 61.927(18) . . ?
Au03 Au01 Ag0B 63.333(18) . . ?
Au03 Au01 Ag0C 116.39(2) . . ?
Au03 Au01 Ag0E 116.47(2) . . ?
Au03 Au01 Ag0F 62.962(18) . . ?
Au03 Au01 Ag0G 114.08(2) . . ?
Au03 Au01 Ag0H 63.450(19) . . ?
Au04 Au01 Au05 115.127(18) . . ?
Au04 Au01 Ag09 116.50(2) . . ?
Au04 Au01 Ag0A 65.355(18) . . ?
Au04 Au01 Ag0B 64.260(19) . . ?
Au04 Au01 Ag0C 63.286(19) . . ?
Au04 Au01 Ag0E 63.099(19) . . ?
Au04 Au01 Ag0F 116.54(2) . . ?
Au04 Au01 Ag0G 115.62(2) . . ?
Au04 Au01 Ag0H 118.03(2) . . ?
Au05 Au01 Ag09 64.966(18) . . ?
Au05 Au01 Ag0A 117.82(2) . . ?
Au05 Au01 Ag0B 117.03(2) . . ?
Au05 Au01 Ag0C 63.563(18) . . ?
Au05 Au01 Ag0E 63.883(19) . . ?
Au05 Au01 Ag0F 117.08(2) . . ?
Au05 Au01 Ag0G 65.561(19) . . ?
Au05 Au01 Ag0H 116.21(2) . . ?
Au08 Au01 Au03 115.575(19) . . ?
Au08 Au01 Au04 179.05(2) . . ?
Au08 Au01 Au05 64.235(15) . . ?
Au08 Au01 Ag09 62.644(19) . . ?
Au08 Au01 Ag0A 115.52(2) . . ?
Au08 Au01 Ag0B 115.29(2) . . ?
Au08 Au01 Ag0C 116.64(2) . . ?
Au08 Au01 Ag0E 115.96(2) . . ?
Au08 Au01 Ag0F 63.549(19) . . ?
Au08 Au01 Ag0G 64.88(2) . . ?
Au08 Au01 Ag0H 62.897(19) . . ?
Ag09 Au01 Ag0A 176.07(3) . . ?
Ag09 Au01 Ag0F 61.36(2) . . ?
Ag09 Au01 Ag0H 115.12(2) . . ?
Ag0A Au01 Ag0F 114.76(2) . . ?
Ag0A Au01 Ag0H 61.39(2) . . ?
Ag0B Au01 Ag09 62.77(2) . . ?
Ag0B Au01 Ag0A 116.53(2) . . ?
Ag0B Au01 Ag0F 61.42(2) . . ?
Ag0B Au01 Ag0H 116.15(2) . . ?
Ag0C Au01 Ag09 119.47(2) . . ?
Ag0C Au01 Ag0A 64.41(2) . . ?
Ag0C Au01 Ag0B 118.89(2) . . ?
Ag0C Au01 Ag0F 179.17(3) . . ?
Ag0C Au01 Ag0G 62.52(2) . . ?
Ag0C Au01 Ag0H 114.72(3) . . ?
Ag0E Au01 Ag09 63.03(2) . . ?
Ag0E Au01 Ag0A 120.43(2) . . ?
Ag0E Au01 Ag0B 62.64(2) . . ?
Ag0E Au01 Ag0C 67.16(2) . . ?
Ag0E Au01 Ag0F 113.55(3) . . ?
Ag0E Au01 Ag0G 119.86(3) . . ?
Ag0E Au01 Ag0H 178.04(3) . . ?
Ag0G Au01 Ag09 118.87(2) . . ?
Ag0G Au01 Ag0A 61.68(2) . . ?
Ag0G Au01 Ag0B 177.33(3) . . ?
Ag0G Au01 Ag0F 117.14(3) . . ?
Ag0G Au01 Ag0H 61.38(2) . . ?
Ag0H Au01 Ag0F 64.57(2) . . ?
Au06 Au02 Au06 115.23(3) 2_556 . ?
Au06 Au02 Au07 178.628(14) . 2_556 ?
Au06 Au02 Au07 178.630(14) 2_556 . ?
Au06 Au02 Au07 64.825(13) 2_556 2_556 ?
Au06 Au02 Au07 64.826(13) . . ?
Au06 Au02 Ag0D 62.655(17) . 2_556 ?
Au06 Au02 Ag0D 116.33(2) 2_556 2_556 ?
Au06 Au02 Ag0D 62.651(17) 2_556 . ?
Au06 Au02 Ag0D 116.33(2) . . ?
Au06 Au02 Ag0I 63.59(2) 2_556 2_556 ?
Au06 Au02 Ag0I 62.62(2) 2_556 . ?
Au06 Au02 Ag0I 63.58(2) . . ?
Au06 Au02 Ag0I 62.62(2) . 2_556 ?
Au06 Au02 Ag0J 116.184(18) 2_556 2_556 ?
Au06 Au02 Ag0J 116.184(18) . . ?
Au06 Au02 Ag0J 117.197(19) 2_556 . ?
Au06 Au02 Ag0J 117.193(19) . 2_556 ?
Au06 Au02 Ag0K 64.475(18) . . ?
Au06 Au02 Ag0K 64.477(18) 2_556 2_556 ?
Au06 Au02 Ag0K 113.62(2) 2_556 . ?
Au06 Au02 Ag0K 113.63(2) . 2_556 ?
Au07 Au02 Au07 115.16(3) . 2_556 ?
Au07 Au02 Ag0D 64.981(17) 2_556 . ?
Au07 Au02 Ag0D 64.975(17) . 2_556 ?
Au07 Au02 Ag0D 116.032(19) . . ?
Au07 Au02 Ag0D 116.026(19) 2_556 2_556 ?
Au07 Au02 Ag0I 117.265(18) . 2_556 ?
Au07 Au02 Ag0I 116.584(19) 2_556 2_556 ?
Au07 Au02 Ag0I 116.588(19) . . ?
Au07 Au02 Ag0I 117.271(18) 2_556 . ?
Au07 Au02 Ag0J 63.62(2) 2_556 2_556 ?
Au07 Au02 Ag0J 63.61(2) . . ?
Au07 Au02 Ag0J 62.95(2) 2_556 . ?
Au07 Au02 Ag0J 62.95(2) . 2_556 ?
Au07 Au02 Ag0K 65.091(18) . . ?
Au07 Au02 Ag0K 116.83(2) . 2_556 ?
Au07 Au02 Ag0K 65.084(18) 2_556 2_556 ?
Au07 Au02 Ag0K 116.83(2) 2_556 . ?
Ag0D Au02 Ag0D 178.31(4) 2_556 . ?
Ag0D Au02 Ag0I 116.39(3) 2_556 . ?
Ag0D Au02 Ag0I 61.99(2) 2_556 2_556 ?
Ag0D Au02 Ag0I 116.40(3) . 2_556 ?
Ag0D Au02 Ag0I 62.00(2) . . ?
Ag0I Au02 Ag0I 64.74(3) . 2_556 ?
Ag0J Au02 Ag0D 118.54(3) . . ?
Ag0J Au02 Ag0D 118.53(3) 2_556 2_556 ?
Ag0J Au02 Ag0D 63.07(2) . 2_556 ?
Ag0J Au02 Ag0D 63.07(2) 2_556 . ?
Ag0J Au02 Ag0I 114.62(2) 2_556 . ?
Ag0J Au02 Ag0I 179.36(3) 2_556 2_556 ?
Ag0J Au02 Ag0I 114.62(2) . 2_556 ?
Ag0J Au02 Ag0I 179.35(3) . . ?
Ag0J Au02 Ag0J 66.03(4) 2_556 . ?
Ag0J Au02 Ag0K 119.53(3) . . ?
Ag0J Au02 Ag0K 119.53(3) 2_556 2_556 ?
Ag0J Au02 Ag0K 63.53(2) 2_556 . ?
Ag0J Au02 Ag0K 63.53(2) . 2_556 ?
Ag0K Au02 Ag0D 118.125(19) . 2_556 ?
Ag0K Au02 Ag0D 118.122(19) 2_556 . ?
Ag0K Au02 Ag0D 61.824(19) 2_556 2_556 ?
Ag0K Au02 Ag0D 61.822(19) . . ?
Ag0K Au02 Ag0I 115.95(3) . 2_556 ?
Ag0K Au02 Ag0I 115.95(3) 2_556 . ?
Ag0K Au02 Ag0I 60.99(2) . . ?
Ag0K Au02 Ag0I 60.99(2) 2_556 2_556 ?
Ag0K Au02 Ag0K 176.78(4) 2_556 . ?
Au01 Au03 Au04 57.965(13) . . ?
Au01 Au03 Ag0A 61.195(17) . . ?
Au01 Au03 Ag0B 60.250(18) . . ?
Au01 Au03 Ag0F 60.789(18) . . ?
Au01 Au03 Ag0H 60.477(18) . . ?
Ag0A Au03 Au04 62.707(18) . . ?
Ag0A Au03 Ag0B 113.30(2) . . ?
Ag0A Au03 Ag0F 112.37(2) . . ?
Ag0A Au03 Ag0H 60.22(2) . . ?
Ag0B Au03 Au04 60.934(18) . . ?
Ag0B Au03 Ag0H 111.20(2) . . ?
Ag0F Au03 Au04 109.03(2) . . ?
Ag0F Au03 Ag0B 59.78(2) . . ?
Ag0F Au03 Ag0H 62.86(2) . . ?
Ag0H Au03 Au04 109.72(2) . . ?
P00Q Au03 Au01 176.40(7) . . ?
P00Q Au03 Au04 120.02(7) . . ?
P00Q Au03 Ag0A 121.13(7) . . ?
P00Q Au03 Ag0B 116.28(7) . . ?
P00Q Au03 Ag0F 118.86(7) . . ?
P00Q Au03 Ag0H 122.87(7) . . ?
Au01 Au04 Au03 56.967(14) . . ?
Au01 Au04 Ag0A 58.846(17) . . ?
Au01 Au04 Ag0B 59.247(18) . . ?
Au01 Au04 Ag0C 59.171(18) . . ?
Au01 Au04 Ag0E 59.243(18) . . ?
Au03 Au04 Ag0A 57.409(17) . . ?
Au03 Au04 Ag0B 59.128(18) . . ?
Ag0B Au04 Ag0A 107.42(2) . . ?
Ag0C Au04 Au03 106.51(2) . . ?
Ag0C Au04 Ag0A 60.89(2) . . ?
Ag0C Au04 Ag0B 111.11(2) . . ?
Ag0E Au04 Au03 106.75(2) . . ?
Ag0E Au04 Ag0A 111.48(2) . . ?
Ag0E Au04 Ag0B 59.78(2) . . ?
Ag0E Au04 Ag0C 64.32(2) . . ?
P00T Au04 Au01 176.09(7) . . ?
P00T Au04 Au03 125.89(6) . . ?
P00T Au04 Ag0A 119.67(6) . . ?
P00T Au04 Ag0B 124.16(7) . . ?
P00T Au04 Ag0C 116.93(7) . . ?
P00T Au04 Ag0E 120.02(6) . . ?
Au01 Au05 Au08 57.180(14) . . ?
Au01 Au05 Ag09 58.861(17) . . ?
Au01 Au05 Ag0C 58.886(18) . . ?
Au01 Au05 Ag0E 58.698(18) . . ?
Au01 Au05 Ag0G 58.401(17) . . ?
Au08 Au05 Ag09 58.453(18) . . ?
Au08 Au05 Ag0C 107.02(2) . . ?
Au08 Au05 Ag0E 106.09(2) . . ?
Au08 Au05 Ag0G 60.156(18) . . ?
Ag09 Au05 Ag0G 108.09(2) . . ?
Ag0C Au05 Ag09 110.32(2) . . ?
Ag0C Au05 Ag0E 63.68(2) . . ?
Ag0C Au05 Ag0G 58.75(2) . . ?
Ag0E Au05 Ag09 59.41(2) . . ?
Ag0E Au05 Ag0G 109.46(2) . . ?
P00R Au05 Au01 178.27(7) . . ?
P00R Au05 Au08 122.61(7) . . ?
P00R Au05 Ag09 119.46(7) . . ?
P00R Au05 Ag0C 122.30(7) . . ?
P00R Au05 Ag0E 120.36(7) . . ?
P00R Au05 Ag0G 123.18(7) . . ?
Au02 Au06 Au07 57.791(16) . . ?
Au02 Au06 Ag0D 61.228(16) . 2_556 ?
Au02 Au06 Ag0I 60.722(19) . . ?
Au02 Au06 Ag0I 61.253(19) . 2_556 ?
Au02 Au06 Ag0K 59.511(16) . . ?
Au07 Au06 Ag0I 108.62(2) . . ?
Au07 Au06 Ag0K 61.131(19) . . ?
Ag0D Au06 Au07 62.190(19) 2_556 . ?
Ag0D Au06 Ag0I 112.85(2) 2_556 . ?
Ag0D Au06 Ag0K 112.74(2) 2_556 . ?
Ag0I Au06 Au07 110.31(2) 2_556 . ?
Ag0I Au06 Ag0D 61.11(2) 2_556 2_556 ?
Ag0I Au06 Ag0I 63.33(3) 2_556 . ?
Ag0I Au06 Ag0K 58.61(2) . . ?
Ag0I Au06 Ag0K 110.82(2) 2_556 . ?
P00V Au06 Au02 174.68(7) . . ?
P00V Au06 Au07 124.24(7) . . ?
P00V Au06 Ag0D 124.05(7) . 2_556 ?
P00V Au06 Ag0I 119.68(7) . 2_556 ?
P00V Au06 Ag0I 114.54(7) . . ?
P00V Au06 Ag0K 116.41(7) . . ?
Au02 Au07 Au06 57.383(16) . . ?
Au02 Au07 Ag0D 59.752(15) . 2_556 ?
Au02 Au07 Ag0J 60.095(19) . 2_556 ?
Au02 Au07 Ag0J 59.747(19) . . ?
Au02 Au07 Ag0K 58.980(16) . . ?
Au06 Au07 Ag0D 58.705(19) . 2_556 ?
Au06 Au07 Ag0J 107.11(2) . . ?
Au06 Au07 Ag0K 60.056(19) . . ?
Ag0J Au07 Au06 108.69(2) 2_556 . ?
Ag0J Au07 Ag0D 111.75(2) 2_556 2_556 ?
Ag0J Au07 Ag0D 60.18(2) . 2_556 ?
Ag0J Au07 Ag0J 63.72(3) 2_556 . ?
Ag0J Au07 Ag0K 60.61(2) 2_556 . ?
Ag0J Au07 Ag0K 111.10(2) . . ?
Ag0K Au07 Ag0D 109.00(2) . 2_556 ?
P00Y Au07 Au02 177.57(7) . . ?
P00Y Au07 Au06 123.17(7) . . ?
P00Y Au07 Ag0D 118.22(7) . 2_556 ?
P00Y Au07 Ag0J 118.30(7) . . ?
P00Y Au07 Ag0J 120.80(7) . 2_556 ?
P00Y Au07 Ag0K 123.45(7) . . ?
Au01 Au08 Au05 58.586(14) . . ?
Au01 Au08 Ag09 60.809(18) . . ?
Au01 Au08 Ag0F 60.525(19) . . ?
Au01 Au08 Ag0G 59.452(18) . . ?
Au01 Au08 Ag0H 60.834(18) . . ?
Au05 Au08 Ag0F 109.96(2) . . ?
Au05 Au08 Ag0G 61.869(19) . . ?
Ag09 Au08 Au05 62.464(18) . . ?
Ag09 Au08 Ag0F 59.84(2) . . ?
Ag09 Au08 Ag0G 112.70(2) . . ?
Ag09 Au08 Ag0H 111.93(2) . . ?
Ag0F Au08 Ag0G 110.28(2) . . ?
Ag0H Au08 Au05 109.91(2) . . ?
Ag0H Au08 Ag0F 62.88(2) . . ?
Ag0H Au08 Ag0G 59.06(2) . . ?
P00Z Au08 Au01 174.52(8) . . ?
P00Z Au08 Au05 124.18(7) . . ?
P00Z Au08 Ag09 124.46(7) . . ?
P00Z Au08 Ag0F 119.77(7) . . ?
P00Z Au08 Ag0G 116.81(7) . . ?
P00Z Au08 Ag0H 114.04(7) . . ?
Au01 Ag09 Au05 56.172(16) . . ?
Au01 Ag09 Au08 56.547(17) . . ?
Au01 Ag09 Ag0B 58.48(2) . . ?
Au01 Ag09 Ag0E 57.74(2) . . ?
Au01 Ag09 Ag0F 59.54(2) . . ?
Au01 Ag09 Cu0O 109.67(4) . . ?
Au08 Ag09 Au05 59.083(17) . . ?
Au08 Ag09 Ag0B 106.62(2) . . ?
Au08 Ag09 Ag0E 106.36(3) . . ?
Au08 Ag09 Ag0F 60.84(2) . . ?
Au08 Ag09 Cu0O 166.10(4) . . ?
Ag0B Ag09 Au05 106.18(3) . . ?
Ag0E Ag09 Au05 59.13(2) . . ?
Ag0E Ag09 Ag0B 59.45(2) . . ?
Ag0F Ag09 Au05 108.07(3) . . ?
Ag0F Ag09 Ag0B 59.41(2) . . ?
Ag0F Ag09 Ag0E 107.71(3) . . ?
Ag0F Ag09 Cu0O 112.20(4) . . ?
Cu0O Ag09 Au05 116.54(4) . . ?
Cu0O Ag09 Ag0B 60.78(3) . . ?
Cu0O Ag09 Ag0E 63.00(4) . . ?
S011 Ag09 Au01 158.31(8) . . ?
S011 Ag09 Au05 119.55(7) . . ?
S011 Ag09 Au08 142.98(8) . . ?
S011 Ag09 Ag0B 108.60(8) . . ?
S011 Ag09 Ag0E 101.06(8) . . ?
S011 Ag09 Ag0F 132.08(7) . . ?
S011 Ag09 Cu0O 50.87(8) . . ?
Au01 Ag0A Au03 56.878(16) . . ?
Au01 Ag0A Au04 55.799(16) . . ?
Au01 Ag0A Ag0C 57.04(2) . . ?
Au01 Ag0A Ag0G 58.95(2) . . ?
Au01 Ag0A Ag0H 59.41(2) . . ?
Au01 Ag0A Cu0N 110.70(3) . . ?
Au03 Ag0A Au04 59.884(17) . . ?
Au03 Ag0A Ag0C 105.95(3) . . ?
Au03 Ag0A Ag0G 107.53(3) . . ?
Au03 Ag0A Ag0H 61.03(2) . . ?
Au03 Ag0A Cu0N 167.09(4) . . ?
Ag0C Ag0A Au04 57.73(2) . . ?
Ag0G Ag0A Au04 105.55(2) . . ?
Ag0G Ag0A Ag0C 59.14(2) . . ?
Ag0H Ag0A Au04 108.15(3) . . ?
Ag0H Ag0A Ag0C 107.06(3) . . ?
Ag0H Ag0A Ag0G 59.82(2) . . ?
Ag0H Ag0A Cu0N 117.58(4) . . ?
Cu0N Ag0A Au04 111.37(4) . . ?
Cu0N Ag0A Ag0C 61.54(3) . . ?
Cu0N Ag0A Ag0G 64.21(4) . . ?
S00W Ag0A Au01 161.68(8) . . ?
S00W Ag0A Au03 140.17(7) . . ?
S00W Ag0A Au04 121.48(7) . . ?
S00W Ag0A Ag0C 105.30(8) . . ?
S00W Ag0A Ag0G 109.46(7) . . ?
S00W Ag0A Ag0H 129.79(7) . . ?
S00W Ag0A Cu0N 51.70(8) . . ?
Au01 Ag0B Au03 56.416(16) . . ?
Au01 Ag0B Au04 56.494(17) . . ?
Au01 Ag0B Ag09 58.75(2) . . ?
Au01 Ag0B Ag0E 58.06(2) . . ?
Au01 Ag0B Ag0F 59.64(2) . . ?
Au01 Ag0B Cu0O 108.26(4) . . ?
Au03 Ag0B Au04 59.938(17) . . ?
Au03 Ag0B Ag09 106.24(3) . . ?
Au03 Ag0B Ag0E 106.74(3) . . ?
Au03 Ag0B Cu0O 164.23(4) . . ?
Ag09 Ag0B Au04 106.71(3) . . ?
Ag09 Ag0B Cu0O 58.84(4) . . ?
Ag0E Ag0B Au04 58.96(2) . . ?
Ag0E Ag0B Ag09 60.13(2) . . ?
Ag0E Ag0B Cu0O 62.56(3) . . ?
Ag0F Ag0B Au03 60.04(2) . . ?
Ag0F Ag0B Au04 108.44(3) . . ?
Ag0F Ag0B Ag09 59.45(2) . . ?
Ag0F Ag0B Ag0E 108.31(3) . . ?
Ag0F Ag0B Cu0O 110.57(4) . . ?
Cu0O Ag0B Au04 116.78(4) . . ?
S00X Ag0B Au01 148.60(8) . . ?
S00X Ag0B Au03 141.82(7) . . ?
S00X Ag0B Au04 147.94(8) . . ?
S00X Ag0B Ag09 90.02(7) . . ?
S00X Ag0B Ag0E 111.29(7) . . ?
S00X Ag0B Ag0F 103.61(8) . . ?
S00X Ag0B Cu0O 49.52(7) . . ?
Au01 Ag0C Au04 57.542(17) . . ?
Au01 Ag0C Au05 57.551(17) . . ?
Au01 Ag0C Ag0A 58.55(2) . . ?
Au01 Ag0C Ag0E 56.40(2) . . ?
Au01 Ag0C Ag0G 59.31(2) . . ?
Au01 Ag0C Cu0N 108.62(4) . . ?
Au04 Ag0C Au05 105.56(2) . . ?
Au04 Ag0C Ag0A 61.37(2) . . ?
Au04 Ag0C Ag0E 57.704(19) . . ?
Au04 Ag0C Ag0G 108.18(3) . . ?
Au04 Ag0C Cu0N 111.14(4) . . ?
Au05 Ag0C Ag0A 107.91(3) . . ?
Au05 Ag0C Ag0E 58.35(2) . . ?
Au05 Ag0C Cu0N 120.57(4) . . ?
Ag0A Ag0C Ag0E 106.72(3) . . ?
Ag0A Ag0C Cu0N 57.63(3) . . ?
Ag0G Ag0C Au05 62.35(2) . . ?
Ag0G Ag0C Ag0A 58.77(2) . . ?
Ag0G Ag0C Ag0E 108.10(3) . . ?
Ag0G Ag0C Cu0N 62.61(3) . . ?
Cu0N Ag0C Ag0E 164.07(4) . . ?
S00U Ag0C Au01 155.16(8) . . ?
S00U Ag0C Au04 131.98(7) . . ?
S00U Ag0C Au05 122.34(7) . . ?
S00U Ag0C Ag0A 103.22(7) . . ?
S00U Ag0C Ag0E 147.73(8) . . ?
S00U Ag0C Ag0G 97.50(8) . . ?
S00U Ag0C Cu0N 47.92(7) . . ?
Au02 Ag0D Au06 56.117(16) . 2_556 ?
Au02 Ag0D Au07 55.271(16) . 2_556 ?
Au02 Ag0D Ag0I 59.00(2) . . ?
Au02 Ag0D Ag0J 57.71(2) . 2_556 ?
Au02 Ag0D Ag0K 58.331(18) . . ?
Au02 Ag0D Cu0P 108.03(4) . . ?
Au06 Ag0D Au07 59.104(18) 2_556 2_556 ?
Au06 Ag0D Ag0I 59.42(2) 2_556 . ?
Au06 Ag0D Ag0J 106.11(3) 2_556 2_556 ?
Au06 Ag0D Ag0K 105.35(3) 2_556 . ?
Au06 Ag0D Cu0P 164.11(4) 2_556 . ?
Ag0I Ag0D Au07 106.55(3) . 2_556 ?
Ag0I Ag0D Ag0J 107.70(3) . 2_556 ?
Ag0I Ag0D Cu0P 113.30(4) . . ?
Ag0J Ag0D Au07 58.55(2) 2_556 2_556 ?
Ag0J Ag0D Cu0P 61.12(4) 2_556 . ?
Ag0K Ag0D Au07 105.73(3) . 2_556 ?
Ag0K Ag0D Ag0I 58.86(2) . . ?
Ag0K Ag0D Ag0J 60.48(2) . 2_556 ?
Ag0K Ag0D Cu0P 60.85(3) . . ?
Cu0P Ag0D Au07 114.69(4) . 2_556 ?
S014 Ag0D Au02 155.95(8) . . ?
S014 Ag0D Au06 144.98(7) . 2_556 ?
S014 Ag0D Au07 118.65(7) . 2_556 ?
S014 Ag0D Ag0I 134.68(7) . . ?
S014 Ag0D Ag0J 98.63(7) . 2_556 ?
S014 Ag0D Ag0K 108.32(7) . . ?
S014 Ag0D Cu0P 50.66(7) . . ?
Au01 Ag0E Au04 57.658(17) . . ?
Au01 Ag0E Au05 57.419(18) . . ?
Au01 Ag0E Ag09 59.23(2) . . ?
Au01 Ag0E Ag0B 59.30(2) . . ?
Au01 Ag0E Ag0C 56.44(2) . . ?
Au01 Ag0E Cu0O 106.69(4) . . ?
Au04 Ag0E Au05 105.46(2) . . ?
Au04 Ag0E Ag09 108.74(3) . . ?
Au04 Ag0E Ag0B 61.27(2) . . ?
Au04 Ag0E Ag0C 57.971(19) . . ?
Au04 Ag0E Cu0O 115.98(4) . . ?
Au05 Ag0E Ag09 61.47(2) . . ?
Au05 Ag0E Ag0C 57.96(2) . . ?
Au05 Ag0E Cu0O 114.05(4) . . ?
Ag09 Ag0E Ag0C 107.43(3) . . ?
Ag09 Ag0E Cu0O 57.89(3) . . ?
Ag0B Ag0E Au05 108.77(3) . . ?
Ag0B Ag0E Ag09 60.41(2) . . ?
Ag0B Ag0E Ag0C 107.27(3) . . ?
Ag0B Ag0E Cu0O 59.36(3) . . ?
Cu0O Ag0E Ag0C 163.11(4) . . ?
S00S Ag0E Au01 153.82(7) . . ?
S00S Ag0E Au04 122.56(7) . . ?
S00S Ag0E Au05 131.94(7) . . ?
S00S Ag0E Ag09 101.32(7) . . ?
S00S Ag0E Ag0B 96.66(7) . . ?
S00S Ag0E Ag0C 149.04(7) . . ?
S00S Ag0E Cu0O 47.80(7) . . ?
Au01 Ag0F Au03 56.249(17) . . ?
Au01 Ag0F Au08 55.926(17) . . ?
Au01 Ag0F Ag09 59.10(2) . . ?
Au01 Ag0F Ag0B 58.94(2) . . ?
Au01 Ag0F Ag0H 57.67(2) . . ?
Au01 Ag0F Ag0M 116.56(3) . . ?
Au03 Ag0F Au08 103.68(2) . . ?
Au03 Ag0F Ag0H 58.87(2) . . ?
Au08 Ag0F Ag0H 58.10(2) . . ?
Ag09 Ag0F Au03 107.65(3) . . ?
Ag09 Ag0F Au08 59.32(2) . . ?
Ag09 Ag0F Ag0H 107.57(3) . . ?
Ag0B Ag0F Au03 60.18(2) . . ?
Ag0B Ag0F Au08 106.78(3) . . ?
Ag0B Ag0F Ag09 61.14(2) . . ?
Ag0B Ag0F Ag0H 108.29(3) . . ?
Ag0M Ag0F Au03 90.74(3) . . ?
Ag0M Ag0F Au08 90.63(3) . . ?
Ag0M Ag0F Ag09 147.32(4) . . ?
Ag0M Ag0F Ag0B 148.57(4) . . ?
Ag0M Ag0F Ag0H 58.89(3) . . ?
S012 Ag0F Au01 149.25(7) . . ?
S012 Ag0F Au03 93.89(7) . . ?
S012 Ag0F Au08 137.50(8) . . ?
S012 Ag0F Ag09 148.91(7) . . ?
S012 Ag0F Ag0B 115.50(8) . . ?
S012 Ag0F Ag0H 102.68(7) . . ?
S012 Ag0F Ag0M 50.22(8) . . ?
Au01 Ag0G Au05 56.038(17) . . ?
Au01 Ag0G Au08 55.671(17) . . ?
Au01 Ag0G Ag0A 59.38(2) . . ?
Au01 Ag0G Ag0C 58.17(2) . . ?
Au01 Ag0G Ag0H 59.64(2) . . ?
Au01 Ag0G Cu0N 105.98(4) . . ?
Au05 Ag0G Cu0N 115.35(4) . . ?
Au08 Ag0G Au05 57.975(18) . . ?
Au08 Ag0G Cu0N 161.57(4) . . ?
Ag0A Ag0G Au05 107.81(3) . . ?
Ag0A Ag0G Au08 106.05(3) . . ?
Ag0A Ag0G Ag0C 62.09(2) . . ?
Ag0A Ag0G Cu0N 57.88(3) . . ?
Ag0C Ag0G Au05 58.90(2) . . ?
Ag0C Ag0G Au08 105.39(3) . . ?
Ag0C Ag0G Cu0N 60.38(3) . . ?
Ag0H Ag0G Au05 106.89(3) . . ?
Ag0H Ag0G Au08 59.26(2) . . ?
Ag0H Ag0G Ag0A 60.05(2) . . ?
Ag0H Ag0G Ag0C 109.58(3) . . ?
Ag0H Ag0G Cu0N 112.17(4) . . ?
S010 Ag0G Au01 147.57(7) . . ?
S010 Ag0G Au05 146.37(8) . . ?
S010 Ag0G Au08 146.56(8) . . ?
S010 Ag0G Ag0A 88.20(7) . . ?
S010 Ag0G Ag0C 108.01(8) . . ?
S010 Ag0G Ag0H 106.73(8) . . ?
S010 Ag0G Cu0N 48.78(8) . . ?
Au01 Ag0H Au03 56.073(17) . . ?
Au01 Ag0H Au08 56.269(17) . . ?
Au01 Ag0H Ag0A 59.19(2) . . ?
Au01 Ag0H Ag0F 57.76(2) . . ?
Au01 Ag0H Ag0G 58.98(2) . . ?
Au01 Ag0H Ag0M 115.47(3) . . ?
Au03 Ag0H Ag0F 58.27(2) . . ?
Au08 Ag0H Au03 103.92(2) . . ?
Au08 Ag0H Ag0A 107.99(3) . . ?
Au08 Ag0H Ag0F 59.02(2) . . ?
Au08 Ag0H Ag0M 90.47(3) . . ?
Ag0A Ag0H Au03 58.75(2) . . ?
Ag0A Ag0H Ag0F 107.39(3) . . ?
Ag0A Ag0H Ag0M 146.02(4) . . ?
Ag0G Ag0H Au03 106.00(3) . . ?
Ag0G Ag0H Au08 61.68(2) . . ?
Ag0G Ag0H Ag0A 60.13(2) . . ?
Ag0G Ag0H Ag0F 109.28(3) . . ?
Ag0G Ag0H Ag0M 150.34(4) . . ?
Ag0M Ag0H Au03 89.65(3) . . ?
Ag0M Ag0H Ag0F 57.71(3) . . ?
S017 Ag0H Au01 147.50(8) . . ?
S017 Ag0H Au03 136.97(8) . . ?
S017 Ag0H Au08 92.38(7) . . ?
S017 Ag0H Ag0A 150.93(8) . . ?
S017 Ag0H Ag0F 100.80(8) . . ?
S017 Ag0H Ag0G 116.73(8) . . ?
S017 Ag0H Ag0M 50.09(8) . . ?
Au02 Ag0I Au06 55.697(16) . . ?
Au02 Ag0I Au06 56.129(16) . 2_556 ?
Au02 Ag0I Ag0D 59.00(2) . . ?
Au02 Ag0I Ag0I 57.634(17) . 2_556 ?
Au02 Ag0I Ag0K 58.73(2) . . ?
Au02 Ag0I Ag0L 115.80(3) . . ?
Au06 Ag0I Au06 103.30(3) 2_556 . ?
Au06 Ag0I Ag0D 107.09(3) . . ?
Au06 Ag0I Ag0D 59.46(2) 2_556 . ?
Au06 Ag0I Ag0I 58.97(2) 2_556 2_556 ?
Au06 Ag0I Ag0I 57.70(2) . 2_556 ?
Au06 Ag0I Ag0L 90.64(2) 2_556 . ?
Ag0D Ag0I Ag0I 108.00(3) . 2_556 ?
Ag0K Ag0I Au06 60.89(2) . . ?
Ag0K Ag0I Au06 106.31(3) . 2_556 ?
Ag0K Ag0I Ag0D 60.04(2) . . ?
Ag0K Ag0I Ag0I 108.09(3) . 2_556 ?
Ag0K Ag0I Ag0L 148.55(3) . . ?
Ag0L Ag0I Au06 89.85(2) . . ?
Ag0L Ag0I Ag0D 147.94(3) . . ?
Ag0L Ag0I Ag0I 58.165(19) . 2_556 ?
S015 Ag0I Au02 150.39(8) . . ?
S015 Ag0I Au06 95.79(8) . . ?
S015 Ag0I Au06 136.00(8) . 2_556 ?
S015 Ag0I Ag0D 148.56(8) . . ?
S015 Ag0I Ag0I 102.35(8) . 2_556 ?
S015 Ag0I Ag0K 117.60(8) . . ?
S015 Ag0I Ag0L 49.73(8) . . ?
Au02 Ag0J Au07 56.643(17) . . ?
Au02 Ag0J Au07 56.954(16) . 2_556 ?
Au02 Ag0J Ag0D 59.22(2) . 2_556 ?
Au02 Ag0J Ag0J 56.986(18) . 2_556 ?
Au02 Ag0J Ag0K 58.25(2) . 2_556 ?
Au02 Ag0J Cu0P 107.94(4) . 2_556 ?
Au07 Ag0J Au07 104.51(3) 2_556 . ?
Au07 Ag0J Ag0D 61.28(2) . 2_556 ?
Au07 Ag0J Ag0D 107.80(3) 2_556 2_556 ?
Au07 Ag0J Ag0J 57.71(2) . 2_556 ?
Au07 Ag0J Ag0J 58.58(2) 2_556 2_556 ?
Au07 Ag0J Ag0K 106.61(3) . 2_556 ?
Au07 Ag0J Ag0K 61.16(2) 2_556 2_556 ?
Au07 Ag0J Cu0P 115.11(4) 2_556 2_556 ?
Au07 Ag0J Cu0P 115.70(4) . 2_556 ?
Ag0D Ag0J Ag0J 107.84(3) 2_556 2_556 ?
Ag0D Ag0J Cu0P 59.51(4) 2_556 2_556 ?
Ag0K Ag0J Ag0D 58.89(2) 2_556 2_556 ?
Ag0K Ag0J Ag0J 107.51(2) 2_556 2_556 ?
Ag0K Ag0J Cu0P 59.78(4) 2_556 2_556 ?
Cu0P Ag0J Ag0J 164.93(3) 2_556 2_556 ?
S013 Ag0J Au02 154.16(8) 2_556 . ?
S013 Ag0J Au07 119.65(7) 2_556 2_556 ?
S013 Ag0J Au07 135.79(7) 2_556 . ?
S013 Ag0J Ag0D 103.81(8) 2_556 2_556 ?
S013 Ag0J Ag0J 146.93(8) 2_556 2_556 ?
S013 Ag0J Ag0K 96.79(8) 2_556 2_556 ?
S013 Ag0J Cu0P 47.83(8) 2_556 2_556 ?
Au02 Ag0K Au06 56.013(17) . . ?
Au02 Ag0K Au07 55.929(17) . . ?
Au02 Ag0K Ag0D 59.847(19) . . ?
Au02 Ag0K Ag0I 60.28(2) . . ?
Au02 Ag0K Ag0J 58.22(2) . 2_556 ?
Au02 Ag0K Cu0P 108.97(4) . . ?
Au06 Ag0K Au07 58.813(18) . . ?
Au06 Ag0K Ag0J 105.78(3) . 2_556 ?
Au06 Ag0K Cu0P 164.95(4) . . ?
Au07 Ag0K Cu0P 113.63(4) . . ?
Ag0D Ag0K Au06 107.60(3) . . ?
Ag0D Ag0K Au07 106.85(3) . . ?
Ag0D Ag0K Ag0J 60.64(2) . 2_556 ?
Ag0D Ag0K Cu0P 60.50(4) . . ?
Ag0I Ag0K Au06 60.50(2) . . ?
Ag0I Ag0K Au07 108.27(3) . . ?
Ag0I Ag0K Ag0D 61.10(2) . . ?
Ag0I Ag0K Ag0J 109.61(3) . 2_556 ?
Ag0I Ag0K Cu0P 114.96(4) . . ?
Ag0J Ag0K Au07 58.22(2) 2_556 . ?
Ag0J Ag0K Cu0P 61.05(4) 2_556 . ?
S016 Ag0K Au02 147.71(7) . . ?
S016 Ag0K Au06 143.38(8) . . ?
S016 Ag0K Au07 148.60(8) . . ?
S016 Ag0K Ag0D 88.02(7) . . ?
S016 Ag0K Ag0I 103.13(8) . . ?
S016 Ag0K Ag0J 110.72(8) . 2_556 ?
S016 Ag0K Cu0P 49.88(8) . . ?
Ag0I Ag0L Ag0I 63.67(4) . 2_556 ?
S015 Ag0L Ag0I 56.82(8) 2_556 2_556 ?
S015 Ag0L Ag0I 56.82(8) . . ?
S015 Ag0L Ag0I 113.54(9) 2_556 . ?
S015 Ag0L Ag0I 113.54(9) . 2_556 ?
S015 Ag0L S015 170.01(17) . 2_556 ?
Ag0F Ag0M Ag0H 63.39(3) . . ?
S012 Ag0M Ag0F 57.20(7) . . ?
S012 Ag0M Ag0H 112.69(8) . . ?
S012 Ag0M S017 167.71(11) . . ?
S017 Ag0M Ag0F 110.73(8) . . ?
S017 Ag0M Ag0H 55.89(8) . . ?
Ag0A Cu0N Ag0C 60.83(3) . . ?
Ag0A Cu0N Ag0G 57.91(3) . . ?
Ag0C Cu0N Ag0G 57.01(3) . . ?
S00U Cu0N Ag0A 111.72(9) . . ?
S00U Cu0N Ag0C 53.66(7) . . ?
S00U Cu0N Ag0G 97.30(8) . . ?
S00U Cu0N S00W 131.67(12) . . ?
S00U Cu0N S010 124.65(12) . . ?
S00W Cu0N Ag0A 54.47(7) . . ?
S00W Cu0N Ag0C 107.02(8) . . ?
S00W Cu0N Ag0G 106.23(8) . . ?
S010 Cu0N Ag0A 90.43(9) . . ?
S010 Cu0N Ag0C 107.87(9) . . ?
S010 Cu0N Ag0G 52.03(8) . . ?
S010 Cu0N S00W 102.85(11) . . ?
Ag09 Cu0O Ag0B 60.38(3) . . ?
Ag09 Cu0O Ag0E 59.11(3) . . ?
Ag0B Cu0O Ag0E 58.08(3) . . ?
S00S Cu0O Ag09 107.10(8) . . ?
S00S Cu0O Ag0B 99.68(8) . . ?
S00S Cu0O Ag0E 52.92(7) . . ?
S00S Cu0O S00X 131.16(12) . . ?
S00S Cu0O S011 116.35(11) . . ?
S00X Cu0O Ag09 94.02(9) . . ?
S00X Cu0O Ag0B 53.77(7) . . ?
S00X Cu0O Ag0E 111.06(8) . . ?
S00X Cu0O S011 111.93(12) . . ?
S011 Cu0O Ag09 55.19(8) . . ?
S011 Cu0O Ag0B 112.27(9) . . ?
S011 Cu0O Ag0E 101.22(8) . . ?
Ag0D Cu0P Ag0J 59.38(4) . 2_556 ?
Ag0D Cu0P Ag0K 58.64(3) . . ?
Ag0K Cu0P Ag0J 59.17(3) . 2_556 ?
S013 Cu0P Ag0D 109.28(10) . . ?
S013 Cu0P Ag0J 53.86(8) . 2_556 ?
S013 Cu0P Ag0K 101.06(9) . . ?
S013 Cu0P S014 118.11(12) . . ?
S013 Cu0P S016 135.09(12) . . ?
S014 Cu0P Ag0D 53.86(8) . . ?
S014 Cu0P Ag0J 99.66(9) . 2_556 ?
S014 Cu0P Ag0K 109.23(9) . . ?
S016 Cu0P Ag0D 88.93(9) . . ?
S016 Cu0P Ag0J 112.37(9) . 2_556 ?
S016 Cu0P Ag0K 53.42(8) . . ?
S016 Cu0P S014 105.91(12) . . ?
C01N P00Q Au03 115.4(3) . . ?
C01N P00Q C01Y 105.9(5) . . ?
C01N P00Q C020 105.7(5) . . ?
C01Y P00Q Au03 110.7(3) . . ?
C020 P00Q Au03 116.0(4) . . ?
C020 P00Q C01Y 101.9(5) . . ?
C01L P00R Au05 112.3(3) . . ?
C01L P00R C025 102.4(5) . . ?
C01L P00R C02V 105.1(5) . . ?
C025 P00R Au05 116.9(3) . . ?
C02V P00R Au05 117.5(3) . . ?
C02V P00R C025 100.7(5) . . ?
Cu0O S00S Ag0E 79.27(9) . . ?
C030 S00S Ag0E 108.6(4) . . ?
C030 S00S Cu0O 112.0(4) . . ?
C01O P00T Au04 116.8(4) . . ?
C01O P00T C026 102.8(5) . . ?
C01O P00T C02Q 103.4(5) . . ?
C026 P00T Au04 115.8(4) . . ?
C02Q P00T Au04 112.8(3) . . ?
C02Q P00T C026 103.6(5) . . ?
Cu0N S00U Ag0C 78.42(9) . . ?
C038 S00U Ag0C 111.8(4) . . ?
C038 S00U Cu0N 115.8(4) . . ?
C01J P00V Au06 112.8(3) . . ?
C01J P00V C02A 106.2(4) . . ?
C01J P00V C03J 103.3(4) . . ?
C02A P00V Au06 114.9(3) . . ?
C02A P00V C03J 102.8(5) . . ?
C03J P00V Au06 115.6(4) . . ?
Cu0N S00W Ag0A 73.83(8) . . ?
C01V S00W Ag0A 113.5(4) . . ?
C01V S00W Cu0N 106.4(4) . . ?
Cu0O S00X Ag0B 76.71(9) . . ?
C03Y S00X Ag0B 117.8(4) . . ?
C03Y S00X Cu0O 119.3(4) . . ?
C02B P00Y Au07 112.2(3) . . ?
C02B P00Y C02N 103.4(4) . . ?
C01T P00Y Au07 114.9(3) . . ?
C01T P00Y C02B 105.0(4) . . ?
C01T P00Y C02N 104.3(3) . . ?
C02N P00Y Au07 115.8(2) . . ?
C022 P00Z Au08 114.5(4) . . ?
C022 P00Z C031 107.6(5) . . ?
C022 P00Z C03X 102.4(5) . . ?
C031 P00Z Au08 112.5(3) . . ?
C03X P00Z Au08 115.5(4) . . ?
C03X P00Z C031 103.2(5) . . ?
Cu0N S010 Ag0G 79.20(10) . . ?
C02D S010 Ag0G 114.3(4) . . ?
C02D S010 Cu0N 123.3(4) . . ?
Cu0O S011 Ag09 73.94(8) . . ?
C01X S011 Ag09 108.9(4) . . ?
C01X S011 Cu0O 115.5(4) . . ?
Ag0M S012 Ag0F 72.58(8) . . ?
C037 S012 Ag0F 114.9(3) . . ?
C037 S012 Ag0M 109.1(4) . . ?
Cu0P S013 Ag0J 78.31(10) . 2_556 ?
C03B S013 Ag0J 112.8(3) . 2_556 ?
C03B S013 Cu0P 117.4(3) . . ?
Cu0P S014 Ag0D 75.49(8) . . ?
C03O S014 Ag0D 113.3(4) . . ?
C03O S014 Cu0P 114.1(4) . . ?
Ag0L S015 Ag0I 73.45(10) . . ?
C05F S015 Ag0I 115.6(4) . . ?
C05F S015 Ag0L 107.8(4) . . ?
Cu0P S016 Ag0K 76.70(10) . . ?
C04I S016 Ag0K 114.3(3) . . ?
C04I S016 Cu0P 121.5(3) . . ?
Ag0M S017 Ag0H 74.02(9) . . ?
C06P S017 Ag0H 113.6(5) . . ?
C06P S017 Ag0M 112.5(5) . . ?
C057 O01E C02Z 118.5(8) . . ?
C04Q O01F C047 119.7(7) . . ?
C02O O01I C024 120.7(8) . . ?
C02E C01J P00V 122.1(5) . . ?
C02E C01J C01W 120.0 . . ?
C01W C01J P00V 117.8(5) . . ?
C01J C02E H02E 120.0 . . ?
C01J C02E C05M 120.0 . . ?
C05M C02E H02E 120.0 . . ?
C02E C05M H5 120.0 . . ?
C05G C05M C02E 120.0 . . ?
C05G C05M H5 120.0 . . ?
C05M C05G H6 120.0 . . ?
C05M C05G C039 120.0 . . ?
C039 C05G H6 120.0 . . ?
C05G C039 H039 120.0 . . ?
C05G C039 C01W 120.0 . . ?
C01W C039 H039 120.0 . . ?
C01J C01W H01W 120.0 . . ?
C039 C01W C01J 120.0 . . ?
C039 C01W H01W 120.0 . . ?
C01L C01K H01K 119.5 . . ?
C01L C01K C050 121.1(11) . . ?
C050 C01K H01K 119.5 . . ?
C01K C01L P00R 116.9(8) . . ?
C01K C01L C03Z 120.3(11) . . ?
C03Z C01L P00R 122.8(9) . . ?
C01P C01N P00Q 117.1(8) . . ?
C02Y C01N P00Q 120.9(8) . . ?
C02Y C01N C01P 121.9(11) . . ?
C024 C01O P00T 117.9(8) . . ?
C02F C01O P00T 122.5(8) . . ?
C02F C01O C024 118.9(10) . . ?
C01N C01P H01P 120.5 . . ?
C01N C01P C02X 118.9(11) . . ?
C02X C01P H01P 120.5 . . ?
C01Y C01U H01U 119.3 . . ?
C01Y C01U C03A 121.4(11) . . ?
C03A C01U H01U 119.3 . . ?
C027 C01V S00W 121.8(9) . . ?
C03D C01V S00W 119.0(10) . . ?
C03D C01V C027 118.9(11) . . ?
C01Z C01X S011 117.9(9) . . ?
C049 C01X S011 121.3(9) . . ?
C049 C01X C01Z 120.4(11) . . ?
C01U C01Y P00Q 122.7(8) . . ?
C01U C01Y C02O 118.5(10) . . ?
C02O C01Y P00Q 118.6(7) . . ?
C03P C01Z C01X 115.7(12) . . ?
C03P C01Z C05P 121.9(12) . . ?
C05P C01Z C01X 122.2(11) . . ?
C02L C020 P00Q 118.2(8) . . ?
C03L C020 P00Q 122.6(9) . . ?
C03L C020 C02L 119.1(11) . . ?
C02I C022 P00Z 121.7(8) . . ?
C02I C022 C02W 116.8(11) . . ?
C02W C022 P00Z 121.5(9) . . ?
C02B C023 H023 119.6 . . ?
C033 C023 H023 119.6 . . ?
C033 C023 C02B 120.7(11) . . ?
C01O C024 O01I 118.0(9) . . ?
C03M C024 O01I 121.1(10) . . ?
C03M C024 C01O 120.7(11) . . ?
C02Z C025 P00R 118.0(7) . . ?
C03R C025 P00R 124.0(9) . . ?
C03R C025 C02Z 117.8(10) . . ?
C034 C026 P00T 117.9(8) . . ?
C034 C026 C04O 121.1(11) . . ?
C04O C026 P00T 121.0(9) . . ?
C01V C027 C05B 123.9(11) . . ?
C041 C027 C01V 118.7(12) . . ?
C041 C027 C05B 117.3(12) . . ?
C03Y C028 C05J 122.7(12) . . ?
C040 C028 C03Y 120.5(12) . . ?
C040 C028 C05J 116.8(12) . . ?
C02J C029 H029 119.2 . . ?
C035 C029 H029 119.2 . . ?
C035 C029 C02J 121.7(11) . . ?
C02K C02A P00V 120.1(8) . . ?
C02K C02A C02P 118.5(10) . . ?
C02P C02A P00V 121.3(8) . . ?
C023 C02B P00Y 117.9(8) . . ?
C046 C02B P00Y 122.7(9) . . ?
C046 C02B C023 119.4(11) . . ?
C03E C02D S010 116.1(8) . . ?
C03N C02D S010 124.8(10) . . ?
C03N C02D C03E 118.9(12) . . ?
C01O C02F H02F 119.6 . . ?
C01O C02F C05S 120.9(11) . . ?
C05S C02F H02F 119.6 . . ?
C02P C02H H02H 119.9 . . ?
C02P C02H C032 120.2(11) . . ?
C032 C02H H02H 119.9 . . ?
C022 C02I H02I 119.0 . . ?
C06B C02I C022 122.0(12) . . ?
C06B C02I H02I 119.0 . . ?
C029 C02J H02J 120.6 . . ?
C029 C02J C02V 118.8(10) . . ?
C02V C02J H02J 120.6 . . ?
C02A C02K H02K 120.1 . . ?
C02A C02K C05N 119.8(11) . . ?
C05N C02K H02K 120.1 . . ?
C020 C02L H02L 119.5 . . ?
C059 C02L C020 120.9(11) . . ?
C059 C02L H02L 119.5 . . ?
O01I C02O C01Y 117.1(9) . . ?
C02U C02O O01I 120.9(10) . . ?
C02U C02O C01Y 121.9(10) . . ?
C02A C02P H02P 119.6 . . ?
C02H C02P C02A 120.7(11) . . ?
C02H C02P H02P 119.6 . . ?
C03K C02Q P00T 123.7(8) . . ?
C03K C02Q C04X 120.3(10) . . ?
C04X C02Q P00T 116.1(8) . . ?
C044 C02S H02S 120.0 . . ?
C044 C02S C01T 120.0 . . ?
C01T C02S H02S 120.0 . . ?
C02S C044 H044 120.0 . . ?
C02S C044 C02M 120.0 . . ?
C02M C044 H044 120.0 . . ?
C044 C02M H02M 120.0 . . ?
C044 C02M C02R 120.0 . . ?
C02R C02M H02M 120.0 . . ?
C02M C02R H02R 120.0 . . ?
C02M C02R C021 120.0 . . ?
C021 C02R H02R 120.0 . . ?
C02R C021 H021 120.0 . . ?
C01T C021 C02R 120.0 . . ?
C01T C021 H021 120.0 . . ?
C02S C01T P00Y 118.0(4) . . ?
C021 C01T P00Y 122.0(4) . . ?
C021 C01T C02S 120.0 . . ?
C03F C02T H02T 119.6 . . ?
C03Q C02T H02T 119.6 . . ?
C03Q C02T C03F 120.9(11) . . ?
C02O C02U H02U 121.7 . . ?
C02O C02U C045 116.5(11) . . ?
C045 C02U H02U 121.7 . . ?
C02J C02V P00R 118.7(8) . . ?
C05Q C02V P00R 121.3(8) . . ?
C05Q C02V C02J 119.9(10) . . ?
C022 C02W H02W 118.6 . . ?
C05C C02W C022 122.8(12) . . ?
C05C C02W H02W 118.6 . . ?
C01P C02X H02X 120.2 . . ?
C03U C02X C01P 119.6(12) . . ?
C03U C02X H02X 120.2 . . ?
C01N C02Y H02Y 120.5 . . ?
C01N C02Y C04L 119.1(11) . . ?
C04L C02Y H02Y 120.5 . . ?
O01E C02Z C025 116.8(9) . . ?
C04U C02Z O01E 123.5(10) . . ?
C04U C02Z C025 119.7(10) . . ?
C04E C030 S00S 120.5(8) . . ?
C04E C030 C05U 121.4(10) . . ?
C05U C030 S00S 118.0(9) . . ?
C036 C031 P00Z 116.4(5) . . ?
C036 C031 C05Y 120.0 . . ?
C05Y C031 P00Z 123.4(5) . . ?
C031 C036 H036 120.0 . . ?
C052 C036 C031 120.0 . . ?
C052 C036 H036 120.0 . . ?
C036 C052 H052 120.0 . . ?
C05H C052 C036 120.0 . . ?
C05H C052 H052 120.0 . . ?
C052 C05H H05H 120.0 . . ?
C052 C05H C070 120.0 . . ?
C070 C05H H05H 120.0 . . ?
C05H C070 H070 120.0 . . ?
C05H C070 C05Y 120.0 . . ?
C05Y C070 H070 120.0 . . ?
C031 C05Y H05Y 120.0 . . ?
C070 C05Y C031 120.0 . . ?
C070 C05Y H05Y 120.0 . . ?
C02H C032 H032 120.3 . . ?
C05N C032 C02H 119.4(12) . . ?
C05N C032 H032 120.3 . . ?
C023 C033 H033 119.5 . . ?
C023 C033 C042 121.0(12) . . ?
C042 C033 H033 119.5 . . ?
C026 C034 H034 120.4 . . ?
C026 C034 C04A 119.2(11) . . ?
C04A C034 H034 120.4 . . ?
C029 C035 H035 120.5 . . ?
C029 C035 C04P 118.9(11) . . ?
C04P C035 H035 120.5 . . ?
C04J C037 S012 119.0(9) . . ?
C058 C037 S012 119.1(9) . . ?
C058 C037 C04J 121.8(11) . . ?
C03S C038 S00U 120.8(9) . . ?
C03S C038 C061 120.7(12) . . ?
C061 C038 S00U 118.2(11) . . ?
C01U C03A H03A 120.6 . . ?
C045 C03A C01U 118.7(11) . . ?
C045 C03A H03A 120.6 . . ?
C04C C03B S013 121.0(5) . . ?
C04C C03B C06Q 120.0 . . ?
C06Q C03B S013 118.9(5) . . ?
C03B C04C C048 123.7(8) . . ?
C06H C04C C03B 120.0 . . ?
C06H C04C C048 116.3(8) . . ?
C04C C06H H06U 120.0 . . ?
C04C C06H C06S 120.0 . . ?
C06S C06H H06U 120.0 . . ?
C06H C06S H06V 120.0 . . ?
C072 C06S C06H 120.0 . . ?
C072 C06S H06V 120.0 . . ?
C06S C072 H072 120.0 . . ?
C06S C072 C06Q 120.0 . . ?
C06Q C072 H072 120.0 . . ?
C03B C06Q C06I 121.8(8) . . ?
C072 C06Q C03B 120.0 . . ?
C072 C06Q C06I 118.2(8) . . ?
C03G C03C H03I 119.7 . . ?
C03J C03C H03I 119.7 . . ?
C03J C03C C03G 120.6(11) . . ?
C01V C03D C04V 120.4(13) . . ?
C01V C03D C06N 122.0(12) . . ?
C04V C03D C06N 117.5(12) . . ?
C02D C03E C05V 122.6(11) . . ?
C06D C03E C02D 119.7(11) . . ?
C06D C03E C05V 117.7(12) . . ?
C02T C03F H03F 120.3 . . ?
C02T C03F C03X 119.3(11) . . ?
C03X C03F H03F 120.3 . . ?
C03C C03G H03J 119.5 . . ?
C03W C03G C03C 121.1(11) . . ?
C03W C03G H03J 119.5 . . ?
C042 C03H H03N 119.9 . . ?
C046 C03H H03N 119.9 . . ?
C046 C03H C042 120.2(11) . . ?
H03B C03I H03C 109.5 . . ?
H03B C03I H03D 109.5 . . ?
H03C C03I H03D 109.5 . . ?
C04E C03I H03B 109.5 . . ?
C04E C03I H03C 109.5 . . ?
C04E C03I H03D 109.5 . . ?
C03C C03J P00V 123.0(8) . . ?
C03C C03J C047 117.1(10) . . ?
C047 C03J P00V 119.7(8) . . ?
C02Q C03K H03K 120.0 . . ?
C02Q C03K C04G 120.1(11) . . ?
C04G C03K H03K 120.0 . . ?
C020 C03L H03L 120.0 . . ?
C020 C03L C05D 120.0(12) . . ?
C05D C03L H03L 120.0 . . ?
C024 C03M H03M 120.5 . . ?
C064 C03M C024 119.1(11) . . ?
C064 C03M H03M 120.5 . . ?
C02D C03N C06V 121.7(13) . . ?
C074 C03N C02D 120.3(14) . . ?
C074 C03N C06V 117.9(12) . . ?
C04W C03O S014 121.1(10) . . ?
C04W C03O C066 119.9(11) . . ?
C066 C03O S014 118.7(9) . . ?
C01Z C03P H03P 118.1 . . ?
C01Z C03P C05O 123.9(13) . . ?
C05O C03P H03P 118.1 . . ?
C02T C03Q H03Q 120.0 . . ?
C04M C03Q C02T 120.0(11) . . ?
C04M C03Q H03Q 120.0 . . ?
C025 C03R H03R 118.4 . . ?
C025 C03R C05K 123.2(11) . . ?
C05K C03R H03R 118.4 . . ?
C038 C03S C056 124.4(12) . . ?
C038 C03S C05T 120.6(12) . . ?
C05T C03S C056 115.0(12) . . ?
H03E C03T H03G 109.5 . . ?
H03E C03T H03H 109.5 . . ?
H03G C03T H03H 109.5 . . ?
C04J C03T H03E 109.5 . . ?
C04J C03T H03G 109.5 . . ?
C04J C03T H03H 109.5 . . ?
C02X C03U H03U 119.9 . . ?
C02X C03U C04L 120.2(12) . . ?
C04L C03U H03U 119.9 . . ?
C04G C03V H03V 119.6 . . ?
C04R C03V H03V 119.6 . . ?
C04R C03V C04G 120.8(11) . . ?
C03G C03W H03W 120.3 . . ?
C03G C03W C04N 119.5(11) . . ?
C04N C03W H03W 120.3 . . ?
C03F C03X P00Z 122.1(9) . . ?
C057 C03X P00Z 119.7(9) . . ?
C057 C03X C03F 118.1(10) . . ?
C028 C03Y S00X 123.1(9) . . ?
C07C C03Y S00X 117.4(10) . . ?
C07C C03Y C028 119.6(11) . . ?
C01L C03Z H03Z 121.2 . . ?
C04D C03Z C01L 117.6(11) . . ?
C04D C03Z H03Z 121.2 . . ?
C028 C040 H040 120.4 . . ?
C028 C040 C05E 119.2(13) . . ?
C05E C040 H040 120.4 . . ?
C027 C041 H041 118.3 . . ?
C027 C041 C04Y 123.4(13) . . ?
C04Y C041 H041 118.3 . . ?
C033 C042 C03H 117.0(11) . . ?
C033 C042 H042 121.5 . . ?
C03H C042 H042 121.5 . . ?
C02U C045 H045 118.6 . . ?
C03A C045 C02U 122.7(11) . . ?
C03A C045 H045 118.6 . . ?
C02B C046 C03H 121.5(11) . . ?
C02B C046 H046 119.2 . . ?
C03H C046 H046 119.2 . . ?
O01F C047 C03J 118.1(9) . . ?
C04N C047 O01F 121.5(10) . . ?
C04N C047 C03J 120.3(10) . . ?
C04C C048 H04I 109.5 . . ?
C04C C048 H04J 109.5 . . ?
C04C C048 H04K 109.5 . . ?
H04I C048 H04J 109.5 . . ?
H04I C048 H04K 109.5 . . ?
H04J C048 H04K 109.5 . . ?
C01X C049 C06K 121.4(12) . . ?
C05Z C049 C01X 119.0(12) . . ?
C05Z C049 C06K 119.5(13) . . ?
C034 C04A H04A 120.6 . . ?
C04S C04A C034 118.9(13) . . ?
C04S C04A H04A 120.6 . . ?
C05C C04B H04B 120.5 . . ?
C06B C04B H04B 120.5 . . ?
C06B C04B C05C 118.9(13) . . ?
C03Z C04D H04D 118.5 . . ?
C03Z C04D C065 123.1(12) . . ?
C065 C04D H04D 118.5 . . ?
C030 C04E C03I 123.0(9) . . ?
C068 C04E C030 117.8(10) . . ?
C068 C04E C03I 119.2(11) . . ?
H04N C04F H04Q 109.5 . . ?
H04N C04F H04T 109.5 . . ?
H04Q C04F H04T 109.5 . . ?
C066 C04F H04N 109.5 . . ?
C066 C04F H04Q 109.5 . . ?
C066 C04F H04T 109.5 . . ?
C03K C04G C03V 120.2(12) . . ?
C03K C04G H04G 119.9 . . ?
C03V C04G H04G 119.9 . . ?
C04U C04H H04H 119.3 . . ?
C05K C04H H04H 119.3 . . ?
C05K C04H C04U 121.4(11) . . ?
C053 C04I S016 123.1(5) . . ?
C053 C04I C06A 120.0 . . ?
C06A C04I S016 116.8(5) . . ?
C04I C053 C05R 120.0 . . ?
C04I C053 C06E 123.1(7) . . ?
C05R C053 C06E 116.8(7) . . ?
C053 C05R H7 120.0 . . ?
C06U C05R C053 120.0 . . ?
C06U C05R H7 120.0 . . ?
C05R C06U H06W 120.0 . . ?
C06W C06U C05R 120.0 . . ?
C06W C06U H06W 120.0 . . ?
C06U C06W H06X 120.0 . . ?
C06U C06W C06A 120.0 . . ?
C06A C06W H06X 120.0 . . ?
C04I C06A C06W 120.0 . . ?
C04I C06A C075 123.5(8) . . ?
C06W C06A C075 116.5(8) . . ?
C037 C04J C03T 121.7(11) . . ?
C060 C04J C037 116.8(12) . . ?
C060 C04J C03T 121.4(11) . . ?
C02Y C04L C03U 120.2(11) . . ?
C02Y C04L H04L 119.9 . . ?
C03U C04L H04L 119.9 . . ?
C03Q C04M H04M 119.5 . . ?
C03Q C04M C057 121.0(12) . . ?
C057 C04M H04M 119.5 . . ?
C03W C04N C047 121.3(11) . . ?
C03W C04N H04W 119.4 . . ?
C047 C04N H04W 119.4 . . ?
C026 C04O H04O 120.5 . . ?
C026 C04O C04Z 119.0(13) . . ?
C04Z C04O H04O 120.5 . . ?
C035 C04P H04P 119.2 . . ?
C05Q C04P C035 121.6(11) . . ?
C05Q C04P H04P 119.2 . . ?
O01F C04Q C02N 119.2(6) . . ?
O01F C04Q C043 120.7(6) . . ?
C02N C04Q C043 120.0 . . ?
C04Q C02N P00Y 118.2(4) . . ?
C02C C02N P00Y 121.7(4) . . ?
C02C C02N C04Q 120.0 . . ?
C02N C02C H02C 120.0 . . ?
C02N C02C C04K 120.0 . . ?
C04K C02C H02C 120.0 . . ?
C02C C04K H04 120.0 . . ?
C02C C04K C02G 120.0 . . ?
C02G C04K H04 120.0 . . ?
C04K C02G H02G 120.0 . . ?
C043 C02G C04K 120.0 . . ?
C043 C02G H02G 120.0 . . ?
C04Q C043 H043 120.0 . . ?
C02G C043 C04Q 120.0 . . ?
C02G C043 H043 120.0 . . ?
C03V C04R H04R 120.5 . . ?
C03V C04R C04X 119.0(11) . . ?
C04X C04R H04R 120.5 . . ?
C04A C04S H04S 119.2 . . ?
C04A C04S C04Z 121.7(13) . . ?
C04Z C04S H04S 119.2 . . ?
H04C C04T H04E 109.5 . . ?
H04C C04T H04F 109.5 . . ?
H04E C04T H04F 109.5 . . ?
C05U C04T H04C 109.5 . . ?
C05U C04T H04E 109.5 . . ?
C05U C04T H04F 109.5 . . ?
C02Z C04U C04H 119.4(12) . . ?
C02Z C04U H04U 120.3 . . ?
C04H C04U H04U 120.3 . . ?
C03D C04V H04V 118.9 . . ?
C04Y C04V C03D 122.2(13) . . ?
C04Y C04V H04V 118.9 . . ?
C03O C04W C069 118.1(12) . . ?
C03O C04W C06J 122.3(12) . . ?
C069 C04W C06J 119.4(12) . . ?
C02Q C04X C04R 119.7(11) . . ?
C02Q C04X H04X 120.2 . . ?
C04R C04X H04X 120.2 . . ?
C041 C04Y H04Y 121.8 . . ?
C04V C04Y C041 116.3(13) . . ?
C04V C04Y H04Y 121.8 . . ?
C04O C04Z H04Z 120.0 . . ?
C04S C04Z C04O 120.0(13) . . ?
C04S C04Z H04Z 120.0 . . ?
C01K C050 H050 120.1 . . ?
C065 C050 C01K 119.9(12) . . ?
C065 C050 H050 120.1 . . ?
H05A C051 H05B 109.5 . . ?
H05A C051 H05C 109.5 . . ?
H05B C051 H05C 109.5 . . ?
C063 C051 H05A 109.5 . . ?
C063 C051 H05B 109.5 . . ?
C063 C051 H05C 109.5 . . ?
C05I C054 H054 119.2 . . ?
C060 C054 H054 119.2 . . ?
C060 C054 C05I 121.6(12) . . ?
C061 C055 H055 120.9 . . ?
C076 C055 H055 120.9 . . ?
C076 C055 C061 118.2(13) . . ?
C03S C056 H05D 109.5 . . ?
C03S C056 H05E 109.5 . . ?
C03S C056 H05F 109.5 . . ?
H05D C056 H05E 109.5 . . ?
H05D C056 H05F 109.5 . . ?
H05E C056 H05F 109.5 . . ?
O01E C057 C03X 117.6(10) . . ?
O01E C057 C04M 121.8(11) . . ?
C04M C057 C03X 120.5(11) . . ?
C037 C058 C05I 119.0(12) . . ?
C037 C058 C06C 124.9(11) . . ?
C05I C058 C06C 116.1(11) . . ?
C02L C059 H059 120.2 . . ?
C02L C059 C05A 119.5(12) . . ?
C05A C059 H059 120.2 . . ?
C059 C05A H05G 119.5 . . ?
C05D C05A C059 121.1(12) . . ?
C05D C05A H05G 119.5 . . ?
C027 C05B H05I 109.5 . . ?
C027 C05B H05J 109.5 . . ?
C027 C05B H05K 109.5 . . ?
H05I C05B H05J 109.5 . . ?
H05I C05B H05K 109.5 . . ?
H05J C05B H05K 109.5 . . ?
C02W C05C C04B 119.0(12) . . ?
C02W C05C H05L 120.5 . . ?
C04B C05C H05L 120.5 . . ?
C03L C05D H05M 120.4 . . ?
C05A C05D C03L 119.3(12) . . ?
C05A C05D H05M 120.4 . . ?
C040 C05E H05N 120.1 . . ?
C05L C05E C040 119.8(13) . . ?
C05L C05E H05N 120.1 . . ?
C078 C05F S015 119.4(6) . . ?
C078 C05F C06T 120.0 . . ?
C06T C05F S015 120.5(6) . . ?
C05F C078 C06X 121.6(9) . . ?
C07H C078 C05F 120.0 . . ?
C07H C078 C06X 118.4(9) . . ?
C078 C07H H07H 120.0 . . ?
C078 C07H C07E 120.0 . . ?
C07E C07H H07H 120.0 . . ?
C07H C07E H07G 120.0 . . ?
C077 C07E C07H 120.0 . . ?
C077 C07E H07G 120.0 . . ?
C07E C077 H077 120.0 . . ?
C06T C077 C07E 120.0 . . ?
C06T C077 H077 120.0 . . ?
C05F C06T C13 122.4(10) . . ?
C077 C06T C05F 120.0 . . ?
C077 C06T C13 117.6(10) . . ?
C054 C05I C058 118.5(12) . . ?
C054 C05I H05O 120.8 . . ?
C058 C05I H05O 120.8 . . ?
C028 C05J H05P 109.5 . . ?
C028 C05J H05Q 109.5 . . ?
C028 C05J H05R 109.5 . . ?
H05P C05J H05Q 109.5 . . ?
H05P C05J H05R 109.5 . . ?
H05Q C05J H05R 109.5 . . ?
C03R C05K H05S 120.7 . . ?
C04H C05K C03R 118.5(11) . . ?
C04H C05K H05S 120.7 . . ?
C05E C05L H05T 119.8 . . ?
C07C C05L C05E 120.4(13) . . ?
C07C C05L H05T 119.8 . . ?
C02K C05N H8 119.4 . . ?
C032 C05N C02K 121.2(12) . . ?
C032 C05N H8 119.4 . . ?
C03P C05O H05U 121.2 . . ?
C05Z C05O C03P 117.7(13) . . ?
C05Z C05O H05U 121.2 . . ?
C01Z C05P H05V 109.5 . . ?
C01Z C05P H05W 109.5 . . ?
C01Z C05P H05X 109.5 . . ?
H05V C05P H05W 109.5 . . ?
H05V C05P H05X 109.5 . . ?
H05W C05P H05X 109.5 . . ?
C02V C05Q H05Z 120.5 . . ?
C04P C05Q C02V 118.9(11) . . ?
C04P C05Q H05Z 120.5 . . ?
C02F C05S H05 120.2 . . ?
C064 C05S C02F 119.7(12) . . ?
C064 C05S H05 120.2 . . ?
C03S C05T H1 120.2 . . ?
C076 C05T C03S 119.6(13) . . ?
C076 C05T H1 120.2 . . ?
C030 C05U C04T 122.4(10) . . ?
C06Y C05U C030 117.2(11) . . ?
C06Y C05U C04T 120.3(10) . . ?
C03E C05V H2 109.5 . . ?
C03E C05V H 109.5 . . ?
C03E C05V HA 109.5 . . ?
H2 C05V H 109.5 . . ?
H2 C05V HA 109.5 . . ?
H C05V HA 109.5 . . ?
C06D C05W H3 120.3 . . ?
C06D C05W C074 119.4(13) . . ?
C074 C05W H3 120.3 . . ?
C049 C05Z H4 118.4 . . ?
C05O C05Z C049 123.2(13) . . ?
C05O C05Z H4 118.4 . . ?
C04J C060 H060 118.9 . . ?
C054 C060 C04J 122.3(12) . . ?
C054 C060 H060 118.9 . . ?
C038 C061 C055 119.9(13) . . ?
C038 C061 C067 126.0(13) . . ?
C055 C061 C067 114.0(12) . . ?
C066 C062 H062 118.6 . . ?
C06R C062 H062 118.6 . . ?
C06R C062 C066 122.9(14) . . ?
C06P C063 C051 121.5(12) . . ?
C071 C063 C051 119.9(13) . . ?
C071 C063 C06P 118.4(13) . . ?
C03M C064 H064 119.6 . . ?
C05S C064 C03M 120.8(11) . . ?
C05S C064 H064 119.6 . . ?
C04D C065 H065 121.0 . . ?
C050 C065 C04D 118.1(12) . . ?
C050 C065 H065 121.0 . . ?
C03O C066 C04F 122.5(12) . . ?
C062 C066 C03O 117.4(13) . . ?
C062 C066 C04F 120.1(12) . . ?
C061 C067 H06A 109.5 . . ?
C061 C067 H06B 109.5 . . ?
C061 C067 H06C 109.5 . . ?
H06A C067 H06B 109.5 . . ?
H06A C067 H06C 109.5 . . ?
H06B C067 H06C 109.5 . . ?
C04E C068 H068 119.7 . . ?
C06G C068 C04E 120.7(12) . . ?
C06G C068 H068 119.6 . . ?
C04W C069 H069 118.9 . . ?
C06R C069 C04W 122.2(13) . . ?
C06R C069 H069 118.9 . . ?
C02I C06B C04B 120.4(13) . . ?
C02I C06B H06D 119.8 . . ?
C04B C06B H06D 119.8 . . ?
C058 C06C H06E 109.5 . . ?
C058 C06C H06F 109.5 . . ?
C058 C06C H06G 109.5 . . ?
H06E C06C H06F 109.5 . . ?
H06E C06C H06G 109.5 . . ?
H06F C06C H06G 109.5 . . ?
C03E C06D H06H 119.9 . . ?
C05W C06D C03E 120.2(13) . . ?
C05W C06D H06H 119.9 . . ?
C053 C06E H06Z 109.5 . . ?
C053 C06E HB 109.5 . . ?
C053 C06E HC 109.5 . . ?
H06Z C06E HB 109.5 . . ?
H06Z C06E HC 109.5 . . ?
HB C06E HC 109.5 . . ?
C06L C06F H06I 120.0 . . ?
C06O C06F H06I 120.0 . . ?
C06O C06F C06L 120.0(13) . . ?
C068 C06G H06J 119.6 . . ?
C06Y C06G C068 120.9(11) . . ?
C06Y C06G H06J 119.6 . . ?
C06Q C06I H06 109.5 . . ?
C06Q C06I HD 109.5 . . ?
C06Q C06I HE 109.5 . . ?
H06 C06I HD 109.5 . . ?
H06 C06I HE 109.5 . . ?
HD C06I HE 109.5 . . ?
C04W C06J H9 109.5 . . ?
C04W C06J HF 109.5 . . ?
C04W C06J HG 109.5 . . ?
H9 C06J HF 109.5 . . ?
H9 C06J HG 109.5 . . ?
HF C06J HG 109.5 . . ?
C049 C06K H06K 109.5 . . ?
C049 C06K H06L 109.5 . . ?
C049 C06K H06M 109.5 . . ?
H06K C06K H06L 109.5 . . ?
H06K C06K H06M 109.5 . . ?
H06L C06K H06M 109.5 . . ?
C06F C06L C07A 117.2(12) . . ?
C06P C06L C06F 119.6(13) . . ?
C06P C06L C07A 123.2(12) . . ?
C03D C06N H06N 109.5 . . ?
C03D C06N H06O 109.5 . . ?
C03D C06N H06P 109.5 . . ?
H06N C06N H06O 109.5 . . ?
H06N C06N H06P 109.5 . . ?
H06O C06N H06P 109.5 . . ?
C06F C06O H06Q 119.5 . . ?
C06F C06O C071 121.1(13) . . ?
C071 C06O H06Q 119.5 . . ?
C063 C06P S017 118.2(10) . . ?
C06L C06P S017 121.7(10) . . ?
C06L C06P C063 119.5(12) . . ?
C062 C06R H10 120.2 . . ?
C069 C06R C062 119.6(13) . . ?
C069 C06R H10 120.2 . . ?
C03N C06V H06R 109.5 . . ?
C03N C06V H06S 109.5 . . ?
C03N C06V H06T 109.5 . . ?
H06R C06V H06S 109.5 . . ?
H06R C06V H06T 109.5 . . ?
H06S C06V H06T 109.5 . . ?
C078 C06X H11 109.5 . . ?
C078 C06X HH 109.5 . . ?
C078 C06X HI 109.5 . . ?
H11 C06X HH 109.5 . . ?
H11 C06X HI 109.5 . . ?
HH C06X HI 109.5 . . ?
C05U C06Y H06Y 119.2 . . ?
C06G C06Y C05U 121.7(11) . . ?
C06G C06Y H06Y 119.2 . . ?
C063 C071 C06O 121.2(14) . . ?
C063 C071 H071 119.4 . . ?
C06O C071 H071 119.4 . . ?
H07A C073 H07B 109.5 . . ?
H07A C073 H07C 109.5 . . ?
H07B C073 H07C 109.5 . . ?
C07C C073 H07A 109.5 . . ?
C07C C073 H07B 109.5 . . ?
C07C C073 H07C 109.5 . . ?
C03N C074 C05W 121.0(13) . . ?
C03N C074 H074 119.5 . . ?
C05W C074 H074 119.5 . . ?
C06A C075 H07I 109.5 . . ?
C06A C075 H07J 109.5 . . ?
C06A C075 H07K 109.5 . . ?
H07I C075 H07J 109.5 . . ?
H07I C075 H07K 109.5 . . ?
H07J C075 H07K 109.5 . . ?
C055 C076 H076 119.5 . . ?
C05T C076 C055 120.9(14) . . ?
C05T C076 H076 119.5 . . ?
C06L C07A H07D 109.5 . . ?
C06L C07A H07E 109.5 . . ?
C06L C07A H07F 109.5 . . ?
H07D C07A H07E 109.5 . . ?
H07D C07A H07F 109.5 . . ?
H07E C07A H07F 109.5 . . ?
C03Y C07C C073 122.9(12) . . ?
C05L C07C C03Y 120.5(13) . . ?
C05L C07C C073 116.4(12) . . ?
C06T C13 H13A 109.5 . . ?
C06T C13 H13B 109.5 . . ?
C06T C13 H13C 109.5 . . ?
H13A C13 H13B 109.5 . . ?
H13A C13 H13C 109.5 . . ?
H13B C13 H13C 109.5 . . ?

loop_
_geom_bond_atom_site_label_1
_geom_bond_atom_site_label_2
_geom_bond_distance
_geom_bond_site_symmetry_2
_geom_bond_publ_flag
Au01 Au03 2.6977(5) . ?
Au01 Au04 2.7279(5) . ?
Au01 Au05 2.7363(5) . ?
Au01 Au08 2.6945(6) . ?
Au01 Ag09 2.8193(7) . ?
Au01 Ag0A 2.8226(7) . ?
Au01 Ag0B 2.8115(8) . ?
Au01 Ag0C 2.7761(8) . ?
Au01 Ag0E 2.7746(8) . ?
Au01 Ag0F 2.8319(8) . ?
Au01 Ag0G 2.8099(8) . ?
Au01 Ag0H 2.8291(8) . ?
Au02 Au06 2.6925(5) 2_556 ?
Au02 Au06 2.6925(5) . ?
Au02 Au07 2.7048(5) 2_556 ?
Au02 Au07 2.7047(5) . ?
Au02 Ag0D 2.8429(6) 2_556 ?
Au02 Ag0D 2.8429(6) . ?
Au02 Ag0I 2.8433(9) 2_556 ?
Au02 Ag0I 2.8431(9) . ?
Au02 Ag0J 2.7971(9) 2_556 ?
Au02 Ag0J 2.7972(9) . ?
Au02 Ag0K 2.7982(7) . ?
Au02 Ag0K 2.7981(7) 2_556 ?
Au03 Au04 2.9180(6) . ?
Au03 Ag0A 2.8422(8) . ?
Au03 Ag0B 2.8938(8) . ?
Au03 Ag0F 2.8899(8) . ?
Au03 Ag0H 2.9084(8) . ?
Au03 P00Q 2.305(2) . ?
Au04 Ag0A 2.9978(8) . ?
Au04 Ag0B 2.9469(8) . ?
Au04 Ag0C 2.8878(8) . ?
Au04 Ag0E 2.8794(8) . ?
Au04 P00T 2.333(3) . ?
Au05 Au08 2.8875(6) . ?
Au05 Ag09 2.9845(8) . ?
Au05 Ag0C 2.9035(8) . ?
Au05 Ag0E 2.9158(8) . ?
Au05 Ag0G 3.0035(8) . ?
Au05 P00R 2.332(2) . ?
Au06 Au07 2.8930(6) . ?
Au06 Ag0D 2.8809(8) 2_556 ?
Au06 Ag0I 2.9190(8) . ?
Au06 Ag0I 2.8797(9) 2_556 ?
Au06 Ag0K 2.9303(8) . ?
Au06 P00V 2.308(3) . ?
Au07 Ag0D 2.9820(8) 2_556 ?
Au07 Ag0J 2.8738(8) 2_556 ?
Au07 Ag0J 2.9007(9) . ?
Au07 Ag0K 2.9615(8) . ?
Au07 P00Y 2.320(3) . ?
Au08 Ag09 2.8683(8) . ?
Au08 Ag0F 2.9124(8) . ?
Au08 Ag0G 2.9542(8) . ?
Au08 Ag0H 2.8841(8) . ?
Au08 P00Z 2.306(3) . ?
Ag09 Ag0B 2.9324(10) . ?
Ag09 Ag0E 2.9243(10) . ?
Ag09 Ag0F 2.8836(10) . ?
Ag09 Cu0O 2.8864(17) . ?
Ag09 S011 2.466(3) . ?
Ag0A Ag0C 2.9840(10) . ?
Ag0A Ag0G 2.8874(10) . ?
Ag0A Ag0H 2.8852(10) . ?
Ag0A Cu0N 2.8864(16) . ?
Ag0A S00W 2.446(3) . ?
Ag0B Ag0E 2.9040(10) . ?
Ag0B Ag0F 2.8821(11) . ?
Ag0B Cu0O 2.9438(15) . ?
Ag0B S00X 2.440(3) . ?
Ag0C Ag0E 3.0700(10) . ?
Ag0C Ag0G 2.8988(11) . ?
Ag0C Cu0N 3.0044(15) . ?
Ag0C S00U 2.470(3) . ?
Ag0D Ag0I 2.9284(10) . ?
Ag0D Ag0J 2.9502(10) 2_556 ?
Ag0D Ag0K 2.8981(9) . ?
Ag0D Cu0P 2.9539(17) . ?
Ag0D S014 2.464(3) . ?
Ag0E Cu0O 3.0363(16) . ?
Ag0E S00S 2.465(3) . ?
Ag0F Ag0H 3.0238(10) . ?
Ag0F Ag0M 2.8591(11) . ?
Ag0F S012 2.519(3) . ?
Ag0G Ag0H 2.8783(10) . ?
Ag0G Cu0N 3.0687(16) . ?
Ag0G S010 2.463(3) . ?
Ag0H Ag0M 2.8956(11) . ?
Ag0H S017 2.494(3) . ?
Ag0I Ag0I 3.0443(15) 2_556 ?
Ag0I Ag0K 2.8629(11) . ?
Ag0I Ag0L 2.8855(13) . ?
Ag0I S015 2.519(3) . ?
Ag0J Ag0J 3.0480(16) 2_556 ?
Ag0J Ag0K 2.9456(11) 2_556 ?
Ag0J Cu0P 3.0018(17) 2_556 ?
Ag0J S013 2.476(3) 2_556 ?
Ag0K Cu0P 2.9640(16) . ?
Ag0K S016 2.446(3) . ?
Ag0L S015 2.297(3) 2_556 ?
Ag0L S015 2.297(3) . ?
Ag0M S012 2.303(3) . ?
Ag0M S017 2.310(3) . ?
Cu0N S00U 2.276(3) . ?
Cu0N S00W 2.358(3) . ?
Cu0N S010 2.350(3) . ?
Cu0O S00S 2.289(3) . ?
Cu0O S00X 2.301(3) . ?
Cu0O S011 2.330(3) . ?
Cu0P S013 2.272(4) . ?
Cu0P S014 2.360(3) . ?
Cu0P S016 2.329(4) . ?
P00Q C01N 1.833(10) . ?
P00Q C01Y 1.853(10) . ?
P00Q C020 1.834(11) . ?
P00R C01L 1.834(11) . ?
P00R C025 1.838(10) . ?
P00R C02V 1.835(10) . ?
S00S C030 1.804(10) . ?
P00T C01O 1.846(10) . ?
P00T C026 1.850(10) . ?
P00T C02Q 1.847(10) . ?
S00U C038 1.802(12) . ?
P00V C01J 1.818(6) . ?
P00V C02A 1.822(11) . ?
P00V C03J 1.823(10) . ?
S00W C01V 1.794(11) . ?
S00X C03Y 1.751(12) . ?
P00Y C02B 1.834(11) . ?
P00Y C01T 1.825(5) . ?
P00Y C02N 1.839(6) . ?
P00Z C022 1.798(11) . ?
P00Z C031 1.814(6) . ?
P00Z C03X 1.804(11) . ?
S010 C02D 1.768(12) . ?
S011 C01X 1.789(11) . ?
S012 C037 1.809(11) . ?
S013 C03B 1.800(6) . ?
S014 C03O 1.788(11) . ?
S015 C05F 1.792(7) . ?
S016 C04I 1.773(6) . ?
S017 C06P 1.752(12) . ?
O01E C02Z 1.399(12) . ?
O01E C057 1.363(13) . ?
O01F C047 1.384(12) . ?
O01F C04Q 1.349(8) . ?
O01I C024 1.392(12) . ?
O01I C02O 1.391(12) . ?
C01J C02E 1.3900 . ?
C01J C01W 1.3900 . ?
C02E H02E 0.9300 . ?
C02E C05M 1.3900 . ?
C05M H5 0.9300 . ?
C05M C05G 1.3900 . ?
C05G H6 0.9300 . ?
C05G C039 1.3900 . ?
C039 H039 0.9300 . ?
C039 C01W 1.3900 . ?
C01W H01W 0.9300 . ?
C01K H01K 0.9300 . ?
C01K C01L 1.367(14) . ?
C01K C050 1.380(15) . ?
C01L C03Z 1.399(14) . ?
C01N C01P 1.371(14) . ?
C01N C02Y 1.367(14) . ?
C01O C024 1.388(14) . ?
C01O C02F 1.365(15) . ?
C01P H01P 0.9300 . ?
C01P C02X 1.395(16) . ?
C01U H01U 0.9300 . ?
C01U C01Y 1.364(13) . ?
C01U C03A 1.387(14) . ?
C01V C027 1.399(16) . ?
C01V C03D 1.376(16) . ?
C01X C01Z 1.444(16) . ?
C01X C049 1.388(17) . ?
C01Y C02O 1.392(14) . ?
C01Z C03P 1.378(16) . ?
C01Z C05P 1.420(16) . ?
C020 C02L 1.393(15) . ?
C020 C03L 1.374(15) . ?
C022 C02I 1.380(15) . ?
C022 C02W 1.384(15) . ?
C023 H023 0.9300 . ?
C023 C02B 1.402(14) . ?
C023 C033 1.354(15) . ?
C024 C03M 1.381(15) . ?
C025 C02Z 1.419(14) . ?
C025 C03R 1.346(14) . ?
C026 C034 1.350(16) . ?
C026 C04O 1.356(14) . ?
C027 C041 1.366(16) . ?
C027 C05B 1.461(16) . ?
C028 C03Y 1.421(16) . ?
C028 C040 1.371(17) . ?
C028 C05J 1.456(17) . ?
C029 H029 0.9300 . ?
C029 C02J 1.375(14) . ?
C029 C035 1.347(14) . ?
C02A C02K 1.377(14) . ?
C02A C02P 1.387(14) . ?
C02B C046 1.365(15) . ?
C02D C03E 1.442(16) . ?
C02D C03N 1.379(16) . ?
C02F H02F 0.9300 . ?
C02F C05S 1.377(15) . ?
C02H H02H 0.9300 . ?
C02H C02P 1.366(15) . ?
C02H C032 1.378(15) . ?
C02I H02I 0.9300 . ?
C02I C06B 1.365(17) . ?
C02J H02J 0.9300 . ?
C02J C02V 1.389(14) . ?
C02K H02K 0.9300 . ?
C02K C05N 1.382(16) . ?
C02L H02L 0.9300 . ?
C02L C059 1.368(14) . ?
C02O C02U 1.387(14) . ?
C02P H02P 0.9300 . ?
C02Q C03K 1.354(14) . ?
C02Q C04X 1.391(14) . ?
C02S H02S 0.9300 . ?
C02S C044 1.3900 . ?
C02S C01T 1.3900 . ?
C044 H044 0.9300 . ?
C044 C02M 1.3900 . ?
C02M H02M 0.9300 . ?
C02M C02R 1.3900 . ?
C02R H02R 0.9300 . ?
C02R C021 1.3900 . ?
C021 H021 0.9300 . ?
C021 C01T 1.3900 . ?
C02T H02T 0.9300 . ?
C02T C03F 1.404(14) . ?
C02T C03Q 1.376(16) . ?
C02U H02U 0.9300 . ?
C02U C045 1.395(15) . ?
C02V C05Q 1.375(14) . ?
C02W H02W 0.9300 . ?
C02W C05C 1.361(17) . ?
C02X H02X 0.9300 . ?
C02X C03U 1.374(16) . ?
C02Y H02Y 0.9300 . ?
C02Y C04L 1.375(16) . ?
C02Z C04U 1.375(15) . ?
C030 C04E 1.400(15) . ?
C030 C05U 1.412(14) . ?
C031 C036 1.3900 . ?
C031 C05Y 1.3900 . ?
C036 H036 0.9300 . ?
C036 C052 1.3900 . ?
C052 H052 0.9300 . ?
C052 C05H 1.3900 . ?
C05H H05H 0.9300 . ?
C05H C070 1.3900 . ?
C070 H070 0.9300 . ?
C070 C05Y 1.3900 . ?
C05Y H05Y 0.9300 . ?
C032 H032 0.9300 . ?
C032 C05N 1.351(15) . ?
C033 H033 0.9300 . ?
C033 C042 1.418(16) . ?
C034 H034 0.9300 . ?
C034 C04A 1.411(16) . ?
C035 H035 0.9300 . ?
C035 C04P 1.370(16) . ?
C037 C04J 1.409(15) . ?
C037 C058 1.389(15) . ?
C038 C03S 1.355(16) . ?
C038 C061 1.365(16) . ?
C03A H03A 0.9300 . ?
C03A C045 1.354(15) . ?
C03B C04C 1.3900 . ?
C03B C06Q 1.3900 . ?
C04C C06H 1.3900 . ?
C04C C048 1.504(13) . ?
C06H H06U 0.9300 . ?
C06H C06S 1.3900 . ?
C06S H06V 0.9300 . ?
C06S C072 1.3900 . ?
C072 H072 0.9300 . ?
C072 C06Q 1.3900 . ?
C06Q C06I 1.482(16) . ?
C03C H03I 0.9300 . ?
C03C C03G 1.390(14) . ?
C03C C03J 1.380(14) . ?
C03D C04V 1.395(16) . ?
C03D C06N 1.517(16) . ?
C03E C05V 1.481(15) . ?
C03E C06D 1.398(16) . ?
C03F H03F 0.9300 . ?
C03F C03X 1.403(15) . ?
C03G H03J 0.9300 . ?
C03G C03W 1.330(16) . ?
C03H H03N 0.9300 . ?
C03H C042 1.431(16) . ?
C03H C046 1.367(16) . ?
C03I H03B 0.9600 . ?
C03I H03C 0.9600 . ?
C03I H03D 0.9600 . ?
C03I C04E 1.494(14) . ?
C03J C047 1.397(15) . ?
C03K H03K 0.9300 . ?
C03K C04G 1.376(14) . ?
C03L H03L 0.9300 . ?
C03L C05D 1.408(15) . ?
C03M H03M 0.9300 . ?
C03M C064 1.372(16) . ?
C03N C06V 1.486(18) . ?
C03N C074 1.366(18) . ?
C03O C04W 1.393(16) . ?
C03O C066 1.412(16) . ?
C03P H03P 0.9300 . ?
C03P C05O 1.395(17) . ?
C03Q H03Q 0.9300 . ?
C03Q C04M 1.346(15) . ?
C03R H03R 0.9300 . ?
C03R C05K 1.377(15) . ?
C03S C056 1.479(15) . ?
C03S C05T 1.413(17) . ?
C03T H03E 0.9600 . ?
C03T H03G 0.9600 . ?
C03T H03H 0.9600 . ?
C03T C04J 1.492(15) . ?
C03U H03U 0.9300 . ?
C03U C04L 1.386(16) . ?
C03V H03V 0.9300 . ?
C03V C04G 1.382(16) . ?
C03V C04R 1.356(15) . ?
C03W H03W 0.9300 . ?
C03W C04N 1.362(15) . ?
C03X C057 1.403(15) . ?
C03Y C07C 1.401(17) . ?
C03Z H03Z 0.9300 . ?
C03Z C04D 1.365(16) . ?
C040 H040 0.9300 . ?
C040 C05E 1.434(18) . ?
C041 H041 0.9300 . ?
C041 C04Y 1.407(17) . ?
C042 H042 0.9300 . ?
C045 H045 0.9300 . ?
C046 H046 0.9300 . ?
C047 C04N 1.368(14) . ?
C048 H04I 0.9600 . ?
C048 H04J 0.9600 . ?
C048 H04K 0.9600 . ?
C049 C05Z 1.377(17) . ?
C049 C06K 1.500(17) . ?
C04A H04A 0.9300 . ?
C04A C04S 1.331(17) . ?
C04B H04B 0.9300 . ?
C04B C05C 1.403(18) . ?
C04B C06B 1.377(16) . ?
C04D H04D 0.9300 . ?
C04D C065 1.390(16) . ?
C04E C068 1.383(14) . ?
C04F H04N 0.9600 . ?
C04F H04Q 0.9600 . ?
C04F H04T 0.9600 . ?
C04F C066 1.493(16) . ?
C04G H04G 0.9300 . ?
C04H H04H 0.9300 . ?
C04H C04U 1.384(15) . ?
C04H C05K 1.348(15) . ?
C04I C053 1.3900 . ?
C04I C06A 1.3900 . ?
C053 C05R 1.3900 . ?
C053 C06E 1.493(14) . ?
C05R H7 0.9300 . ?
C05R C06U 1.3900 . ?
C06U H06W 0.9300 . ?
C06U C06W 1.3900 . ?
C06W H06X 0.9300 . ?
C06W C06A 1.3900 . ?
C06A C075 1.494(14) . ?
C04J C060 1.372(16) . ?
C04L H04L 0.9300 . ?
C04M H04M 0.9300 . ?
C04M C057 1.391(14) . ?
C04N H04W 0.9300 . ?
C04O H04O 0.9300 . ?
C04O C04Z 1.380(16) . ?
C04P H04P 0.9300 . ?
C04P C05Q 1.369(15) . ?
C04Q C02N 1.3900 . ?
C04Q C043 1.3900 . ?
C02N C02C 1.3900 . ?
C02C H02C 0.9300 . ?
C02C C04K 1.3900 . ?
C04K H04 0.9300 . ?
C04K C02G 1.3900 . ?
C02G H02G 0.9300 . ?
C02G C043 1.3900 . ?
C043 H043 0.9300 . ?
C04R H04R 0.9300 . ?
C04R C04X 1.402(14) . ?
C04S H04S 0.9300 . ?
C04S C04Z 1.350(18) . ?
C04T H04C 0.9600 . ?
C04T H04E 0.9600 . ?
C04T H04F 0.9600 . ?
C04T C05U 1.488(16) . ?
C04U H04U 0.9300 . ?
C04V H04V 0.9300 . ?
C04V C04Y 1.352(17) . ?
C04W C069 1.398(16) . ?
C04W C06J 1.493(17) . ?
C04X H04X 0.9300 . ?
C04Y H04Y 0.9300 . ?
C04Z H04Z 0.9300 . ?
C050 H050 0.9300 . ?
C050 C065 1.380(15) . ?
C051 H05A 0.9600 . ?
C051 H05B 0.9600 . ?
C051 H05C 0.9600 . ?
C051 C063 1.480(17) . ?
C054 H054 0.9300 . ?
C054 C05I 1.382(16) . ?
C054 C060 1.354(16) . ?
C055 H055 0.9300 . ?
C055 C061 1.432(18) . ?
C055 C076 1.394(19) . ?
C056 H05D 0.9600 . ?
C056 H05E 0.9600 . ?
C056 H05F 0.9600 . ?
C058 C05I 1.403(15) . ?
C058 C06C 1.498(16) . ?
C059 H059 0.9300 . ?
C059 C05A 1.376(16) . ?
C05A H05G 0.9300 . ?
C05A C05D 1.365(17) . ?
C05B H05I 0.9600 . ?
C05B H05J 0.9600 . ?
C05B H05K 0.9600 . ?
C05C H05L 0.9300 . ?
C05D H05M 0.9300 . ?
C05E H05N 0.9300 . ?
C05E C05L 1.402(17) . ?
C05F C078 1.3900 . ?
C05F C06T 1.3900 . ?
C078 C07H 1.3900 . ?
C078 C06X 1.526(15) . ?
C07H H07H 0.9300 . ?
C07H C07E 1.3900 . ?
C07E H07G 0.9300 . ?
C07E C077 1.3900 . ?
C077 H077 0.9300 . ?
C077 C06T 1.3900 . ?
C06T C13 1.504(16) . ?
C05I H05O 0.9300 . ?
C05J H05P 0.9600 . ?
C05J H05Q 0.9600 . ?
C05J H05R 0.9600 . ?
C05K H05S 0.9300 . ?
C05L H05T 0.9300 . ?
C05L C07C 1.368(17) . ?
C05N H8 0.9300 . ?
C05O H05U 0.9300 . ?
C05O C05Z 1.344(17) . ?
C05P H05V 0.9600 . ?
C05P H05W 0.9600 . ?
C05P H05X 0.9600 . ?
C05Q H05Z 0.9300 . ?
C05S H05 0.9300 . ?
C05S C064 1.369(15) . ?
C05T H1 0.9300 . ?
C05T C076 1.358(17) . ?
C05U C06Y 1.387(14) . ?
C05V H2 0.9600 . ?
C05V H 0.9600 . ?
C05V HA 0.9600 . ?
C05W H3 0.9300 . ?
C05W C06D 1.360(16) . ?
C05W C074 1.429(18) . ?
C05Z H4 0.9300 . ?
C060 H060 0.9300 . ?
C061 C067 1.544(17) . ?
C062 H062 0.9300 . ?
C062 C066 1.378(17) . ?
C062 C06R 1.348(17) . ?
C063 C06P 1.447(18) . ?
C063 C071 1.390(16) . ?
C064 H064 0.9300 . ?
C065 H065 0.9300 . ?
C067 H06A 0.9600 . ?
C067 H06B 0.9600 . ?
C067 H06C 0.9600 . ?
C068 H068 0.9300 . ?
C068 C06G 1.379(16) . ?
C069 H069 0.9300 . ?
C069 C06R 1.329(18) . ?
C06B H06D 0.9300 . ?
C06C H06E 0.9600 . ?
C06C H06F 0.9600 . ?
C06C H06G 0.9600 . ?
C06D H06H 0.9300 . ?
C06E H06Z 0.9600 . ?
C06E HB 0.9600 . ?
C06E HC 0.9600 . ?
C06F H06I 0.9300 . ?
C06F C06L 1.411(16) . ?
C06F C06O 1.383(18) . ?
C06G H06J 0.9300 . ?
C06G C06Y 1.345(17) . ?
C06I H06 0.9600 . ?
C06I HD 0.9600 . ?
C06I HE 0.9600 . ?
C06J H9 0.9600 . ?
C06J HF 0.9600 . ?
C06J HG 0.9600 . ?
C06K H06K 0.9600 . ?
C06K H06L 0.9600 . ?
C06K H06M 0.9600 . ?
C06L C06P 1.411(17) . ?
C06L C07A 1.515(17) . ?
C06N H06N 0.9600 . ?
C06N H06O 0.9600 . ?
C06N H06P 0.9600 . ?
C06O H06Q 0.9300 . ?
C06O C071 1.391(17) . ?
C06R H10 0.9300 . ?
C06V H06R 0.9600 . ?
C06V H06S 0.9600 . ?
C06V H06T 0.9600 . ?
C06X H11 0.9600 . ?
C06X HH 0.9600 . ?
C06X HI 0.9600 . ?
C06Y H06Y 0.9300 . ?
C071 H071 0.9300 . ?
C073 H07A 0.9600 . ?
C073 H07B 0.9600 . ?
C073 H07C 0.9600 . ?
C073 C07C 1.487(16) . ?
C074 H074 0.9300 . ?
C075 H07I 0.9600 . ?
C075 H07J 0.9600 . ?
C075 H07K 0.9600 . ?
C076 H076 0.9300 . ?
C07A H07D 0.9600 . ?
C07A H07E 0.9600 . ?
C07A H07F 0.9600 . ?
C13 H13A 0.9600 . ?
C13 H13B 0.9600 . ?
C13 H13C 0.9600 . ?

loop_
_geom_torsion_atom_site_label_1
_geom_torsion_atom_site_label_2
_geom_torsion_atom_site_label_3
_geom_torsion_atom_site_label_4
_geom_torsion
_geom_torsion_site_symmetry_1
_geom_torsion_site_symmetry_2
_geom_torsion_site_symmetry_3
_geom_torsion_site_symmetry_4
_geom_torsion_publ_flag
Au03 P00Q C01N C01P -29.2(10) . . . . ?
Au03 P00Q C01N C02Y 151.9(8) . . . . ?
Au03 P00Q C01Y C01U 112.2(8) . . . . ?
Au03 P00Q C01Y C02O -62.1(8) . . . . ?
Au03 P00Q C020 C02L -39.9(9) . . . . ?
Au03 P00Q C020 C03L 143.7(8) . . . . ?
Au04 P00T C01O C024 -55.5(9) . . . . ?
Au04 P00T C01O C02F 133.9(9) . . . . ?
Au04 P00T C026 C034 -24.2(11) . . . . ?
Au04 P00T C026 C04O 157.4(8) . . . . ?
Au04 P00T C02Q C03K 139.1(9) . . . . ?
Au04 P00T C02Q C04X -39.9(9) . . . . ?
Au05 P00R C01L C01K -36.6(10) . . . . ?
Au05 P00R C01L C03Z 145.2(9) . . . . ?
Au05 P00R C025 C02Z -54.4(9) . . . . ?
Au05 P00R C025 C03R 130.1(8) . . . . ?
Au05 P00R C02V C02J -20.1(11) . . . . ?
Au05 P00R C02V C05Q 157.2(8) . . . . ?
Au06 P00V C01J C02E -129.5(4) . . . . ?
Au06 P00V C01J C01W 52.7(4) . . . . ?
Au06 P00V C02A C02K 27.1(10) . . . . ?
Au06 P00V C02A C02P -155.0(8) . . . . ?
Au06 P00V C03J C03C -132.0(8) . . . . ?
Au06 P00V C03J C047 53.0(10) . . . . ?
Au07 P00Y C02B C023 45.6(10) . . . . ?
Au07 P00Y C02B C046 -135.2(9) . . . . ?
Au07 P00Y C01T C02S 41.0(4) . . . . ?
Au07 P00Y C01T C021 -138.5(3) . . . . ?
Au07 P00Y C02N C04Q 51.5(4) . . . . ?
Au07 P00Y C02N C02C -125.6(3) . . . . ?
Au08 P00Z C022 C02I -23.9(11) . . . . ?
Au08 P00Z C022 C02W 155.0(9) . . . . ?
Au08 P00Z C031 C036 -46.4(5) . . . . ?
Au08 P00Z C031 C05Y 137.4(4) . . . . ?
Au08 P00Z C03X C03F 128.1(9) . . . . ?
Au08 P00Z C03X C057 -49.7(10) . . . . ?
Ag09 S011 C01X C01Z -134.5(8) . . . . ?
Ag09 S011 C01X C049 52.1(10) . . . . ?
Ag0A S00W C01V C027 43.0(10) . . . . ?
Ag0A S00W C01V C03D -144.1(8) . . . . ?
Ag0B S00X C03Y C028 -30.0(11) . . . . ?
Ag0B S00X C03Y C07C 149.9(8) . . . . ?
Ag0C S00U C038 C03S 42.4(11) . . . . ?
Ag0C S00U C038 C061 -142.6(10) . . . . ?
Ag0D S014 C03O C04W 133.8(8) . . . . ?
Ag0D S014 C03O C066 -53.4(10) . . . . ?
Ag0E S00S C030 C04E 41.3(10) . . . . ?
Ag0E S00S C030 C05U -142.9(8) . . . . ?
Ag0F S012 C037 C04J 46.0(10) . . . . ?
Ag0F S012 C037 C058 -137.7(8) . . . . ?
Ag0G S010 C02D C03E 161.8(8) . . . . ?
Ag0G S010 C02D C03N -13.3(14) . . . . ?
Ag0H S017 C06P C063 66.6(12) . . . . ?
Ag0H S017 C06P C06L -122.8(11) . . . . ?
Ag0I S015 C05F C078 -41.6(6) . . . . ?
Ag0I S015 C05F C06T 140.5(4) . . . . ?
Ag0J S013 C03B C04C -43.4(5) 2_556 . . . ?
Ag0J S013 C03B C06Q 140.4(4) 2_556 . . . ?
Ag0K S016 C04I C053 28.7(6) . . . . ?
Ag0K S016 C04I C06A -148.4(4) . . . . ?
Ag0L S015 C05F C078 -121.4(4) . . . . ?
Ag0L S015 C05F C06T 60.7(5) . . . . ?
Ag0M S012 C037 C04J 125.1(9) . . . . ?
Ag0M S012 C037 C058 -58.5(10) . . . . ?
Ag0M S017 C06P C063 148.3(10) . . . . ?
Ag0M S017 C06P C06L -41.1(13) . . . . ?
Cu0N S00U C038 C03S 129.7(9) . . . . ?
Cu0N S00U C038 C061 -55.3(12) . . . . ?
Cu0N S00W C01V C027 122.1(9) . . . . ?
Cu0N S00W C01V C03D -65.0(9) . . . . ?
Cu0N S010 C02D C03E -105.4(10) . . . . ?
Cu0N S010 C02D C03N 79.6(13) . . . . ?
Cu0O S00S C030 C04E 127.0(8) . . . . ?
Cu0O S00S C030 C05U -57.2(10) . . . . ?
Cu0O S00X C03Y C028 59.9(11) . . . . ?
Cu0O S00X C03Y C07C -120.2(9) . . . . ?
Cu0O S011 C01X C01Z -53.8(9) . . . . ?
Cu0O S011 C01X C049 132.9(8) . . . . ?
Cu0P S013 C03B C04C -131.7(4) . . . . ?
Cu0P S013 C03B C06Q 52.1(5) . . . . ?
Cu0P S014 C03O C04W 49.9(10) . . . . ?
Cu0P S014 C03O C066 -137.3(8) . . . . ?
Cu0P S016 C04I C053 -60.2(6) . . . . ?
Cu0P S016 C04I C06A 122.7(4) . . . . ?
P00Q C01N C01P C02X 179.9(9) . . . . ?
P00Q C01N C02Y C04L -180.0(9) . . . . ?
P00Q C01Y C02O O01I 1.2(12) . . . . ?
P00Q C01Y C02O C02U 178.7(8) . . . . ?
P00Q C020 C02L C059 -175.4(8) . . . . ?
P00Q C020 C03L C05D 173.8(9) . . . . ?
P00R C01L C03Z C04D 176.6(9) . . . . ?
P00R C025 C02Z O01E 5.8(12) . . . . ?
P00R C025 C02Z C04U -177.2(8) . . . . ?
P00R C025 C03R C05K 176.1(8) . . . . ?
P00R C02V C05Q C04P 177.7(9) . . . . ?
S00S C030 C04E C03I 0.4(15) . . . . ?
S00S C030 C04E C068 179.7(8) . . . . ?
S00S C030 C05U C04T -0.2(16) . . . . ?
S00S C030 C05U C06Y 179.5(8) . . . . ?
P00T C01O C024 O01I 14.9(13) . . . . ?
P00T C01O C024 C03M -170.8(9) . . . . ?
P00T C01O C02F C05S 171.1(9) . . . . ?
P00T C026 C034 C04A -178.5(9) . . . . ?
P00T C026 C04O C04Z 176.3(9) . . . . ?
P00T C02Q C03K C04G -178.8(9) . . . . ?
P00T C02Q C04X C04R 178.4(8) . . . . ?
S00U C038 C03S C056 -4.2(17) . . . . ?
S00U C038 C03S C05T 175.9(9) . . . . ?
S00U C038 C061 C055 -176.9(10) . . . . ?
S00U C038 C061 C067 6(2) . . . . ?
P00V C01J C02E C05M -177.7(6) . . . . ?
P00V C01J C01W C039 177.8(5) . . . . ?
P00V C02A C02K C05N -178.8(10) . . . . ?
P00V C02A C02P C02H -179.8(9) . . . . ?
P00V C03J C047 O01F -5.0(14) . . . . ?
P00V C03J C047 C04N 177.9(8) . . . . ?
S00W C01V C027 C041 174.5(9) . . . . ?
S00W C01V C027 C05B -4.0(16) . . . . ?
S00W C01V C03D C04V -175.2(9) . . . . ?
S00W C01V C03D C06N 3.2(16) . . . . ?
S00X C03Y C07C C05L -178.9(10) . . . . ?
S00X C03Y C07C C073 -3.9(17) . . . . ?
P00Y C02B C046 C03H 179.1(9) . . . . ?
P00Y C02N C02C C04K 177.1(5) . . . . ?
P00Z C022 C02I C06B 177.0(10) . . . . ?
P00Z C022 C02W C05C -178.2(10) . . . . ?
P00Z C031 C036 C052 -176.4(5) . . . . ?
P00Z C031 C05Y C070 176.1(6) . . . . ?
P00Z C03X C057 O01E -1.6(14) . . . . ?
P00Z C03X C057 C04M 177.1(9) . . . . ?
S010 C02D C03E C05V 8.5(17) . . . . ?
S010 C02D C03E C06D -172.5(10) . . . . ?
S010 C02D C03N C06V -6(2) . . . . ?
S010 C02D C03N C074 170.4(11) . . . . ?
S011 C01X C01Z C03P -174.9(8) . . . . ?
S011 C01X C01Z C05P -0.1(15) . . . . ?
S011 C01X C049 C05Z 177.4(9) . . . . ?
S011 C01X C049 C06K -3.3(16) . . . . ?
S012 C037 C04J C03T -2.3(15) . . . . ?
S012 C037 C04J C060 179.2(9) . . . . ?
S012 C037 C058 C05I -177.7(9) . . . . ?
S012 C037 C058 C06C 4.0(17) . . . . ?
S013 C03B C04C C06H -176.2(6) . . . . ?
S013 C03B C04C C048 0.7(10) . . . . ?
S013 C03B C06Q C072 176.2(6) . . . . ?
S013 C03B C06Q C06I -5.4(9) . . . . ?
S014 C03O C04W C069 172.6(8) . . . . ?
S014 C03O C04W C06J -2.0(16) . . . . ?
S014 C03O C066 C04F 7.1(16) . . . . ?
S014 C03O C066 C062 -174.2(9) . . . . ?
S015 C05F C078 C07H -177.9(7) . . . . ?
S015 C05F C078 C06X -1.4(9) . . . . ?
S015 C05F C06T C077 177.9(7) . . . . ?
S015 C05F C06T C13 -0.6(11) . . . . ?
S016 C04I C053 C05R -177.0(7) . . . . ?
S016 C04I C053 C06E 5.5(10) . . . . ?
S016 C04I C06A C06W 177.2(6) . . . . ?
S016 C04I C06A C075 -3.2(10) . . . . ?
O01E C02Z C04U C04H 177.4(9) . . . . ?
O01F C047 C04N C03W -179.8(10) . . . . ?
O01F C04Q C02N P00Y -0.3(6) . . . . ?
O01F C04Q C02N C02C 176.9(7) . . . . ?
O01F C04Q C043 C02G -176.8(7) . . . . ?
O01I C024 C03M C064 173.1(10) . . . . ?
O01I C02O C02U C045 172.6(9) . . . . ?
C01J P00V C02A C02K -98.4(9) . . . . ?
C01J P00V C02A C02P 79.5(9) . . . . ?
C01J P00V C03J C03C -8.2(10) . . . . ?
C01J P00V C03J C047 176.7(8) . . . . ?
C01J C02E C05M C05G 0.0 . . . . ?
C02E C01J C01W C039 0.0 . . . . ?
C02E C05M C05G C039 0.0 . . . . ?
C05M C05G C039 C01W 0.0 . . . . ?
C05G C039 C01W C01J 0.0 . . . . ?
C01W C01J C02E C05M 0.0 . . . . ?
C01K C01L C03Z C04D -1.5(17) . . . . ?
C01K C050 C065 C04D -1.0(19) . . . . ?
C01L P00R C025 C02Z -177.7(8) . . . . ?
C01L P00R C025 C03R 6.9(10) . . . . ?
C01L P00R C02V C02J 105.6(10) . . . . ?
C01L P00R C02V C05Q -77.0(10) . . . . ?
C01L C01K C050 C065 0.1(19) . . . . ?
C01L C03Z C04D C065 0.6(19) . . . . ?
C01N P00Q C01Y C01U -122.1(9) . . . . ?
C01N P00Q C01Y C02O 63.6(9) . . . . ?
C01N P00Q C020 C02L -169.1(8) . . . . ?
C01N P00Q C020 C03L 14.5(11) . . . . ?
C01N C01P C02X C03U -0.4(19) . . . . ?
C01N C02Y C04L C03U 0.4(19) . . . . ?
C01O P00T C026 C034 -152.7(10) . . . . ?
C01O P00T C026 C04O 28.9(11) . . . . ?
C01O P00T C02Q C03K -93.8(10) . . . . ?
C01O P00T C02Q C04X 87.1(9) . . . . ?
C01O C024 C03M C064 -1.0(17) . . . . ?
C01O C02F C05S C064 -0.3(19) . . . . ?
C01P C01N C02Y C04L 1.2(18) . . . . ?
C01P C02X C03U C04L 2(2) . . . . ?
C01U C01Y C02O O01I -173.4(9) . . . . ?
C01U C01Y C02O C02U 4.1(15) . . . . ?
C01U C03A C045 C02U -4.1(17) . . . . ?
C01V C027 C041 C04Y 0.5(18) . . . . ?
C01V C03D C04V C04Y 0.5(19) . . . . ?
C01X C01Z C03P C05O -2.9(18) . . . . ?
C01X C049 C05Z C05O -3(2) . . . . ?
C01Y P00Q C01N C01P -152.0(9) . . . . ?
C01Y P00Q C01N C02Y 29.1(11) . . . . ?
C01Y P00Q C020 C02L 80.4(9) . . . . ?
C01Y P00Q C020 C03L -96.0(10) . . . . ?
C01Y C01U C03A C045 3.2(16) . . . . ?
C01Y C02O C02U C045 -4.8(16) . . . . ?
C01Z C01X C049 C05Z 4.2(17) . . . . ?
C01Z C01X C049 C06K -176.5(11) . . . . ?
C01Z C03P C05O C05Z 4.4(19) . . . . ?
C020 P00Q C01N C01P 100.3(9) . . . . ?
C020 P00Q C01N C02Y -78.6(10) . . . . ?
C020 P00Q C01Y C01U -11.8(10) . . . . ?
C020 P00Q C01Y C02O 174.0(8) . . . . ?
C020 C02L C059 C05A 1.2(17) . . . . ?
C020 C03L C05D C05A 1.5(19) . . . . ?
C022 P00Z C031 C036 -173.4(5) . . . . ?
C022 P00Z C031 C05Y 10.4(6) . . . . ?
C022 P00Z C03X C03F -106.7(10) . . . . ?
C022 P00Z C03X C057 75.5(10) . . . . ?
C022 C02I C06B C04B 0(2) . . . . ?
C022 C02W C05C C04B 2(2) . . . . ?
C023 C02B C046 C03H -1.7(18) . . . . ?
C023 C033 C042 C03H 2.1(19) . . . . ?
C024 O01I C02O C01Y -139.3(10) . . . . ?
C024 O01I C02O C02U 43.1(14) . . . . ?
C024 C01O C02F C05S 0.5(17) . . . . ?
C024 C03M C064 C05S 1.2(19) . . . . ?
C025 P00R C01L C01K 89.7(9) . . . . ?
C025 P00R C01L C03Z -88.6(10) . . . . ?
C025 P00R C02V C02J -148.3(9) . . . . ?
C025 P00R C02V C05Q 29.0(11) . . . . ?
C025 C02Z C04U C04H 0.6(16) . . . . ?
C025 C03R C05K C04H 1.0(17) . . . . ?
C026 P00T C01O C024 72.4(9) . . . . ?
C026 P00T C01O C02F -98.2(10) . . . . ?
C026 P00T C02Q C03K 13.1(11) . . . . ?
C026 P00T C02Q C04X -165.9(8) . . . . ?
C026 C034 C04A C04S 3(2) . . . . ?
C026 C04O C04Z C04S 1(2) . . . . ?
C027 C01V C03D C04V -2.1(18) . . . . ?
C027 C01V C03D C06N 176.4(11) . . . . ?
C027 C041 C04Y C04V -2.0(19) . . . . ?
C028 C03Y C07C C05L 1.0(19) . . . . ?
C028 C03Y C07C C073 176.0(11) . . . . ?
C028 C040 C05E C05L -2(2) . . . . ?
C029 C02J C02V P00R -177.9(8) . . . . ?
C029 C02J C02V C05Q 4.8(17) . . . . ?
C029 C035 C04P C05Q -2(2) . . . . ?
C02A P00V C01J C02E -2.8(6) . . . . ?
C02A P00V C01J C01W 179.4(5) . . . . ?
C02A P00V C03J C03C 102.1(10) . . . . ?
C02A P00V C03J C047 -72.9(10) . . . . ?
C02A C02K C05N C032 -4(2) . . . . ?
C02B P00Y C01T C02S -82.8(5) . . . . ?
C02B P00Y C01T C021 97.7(5) . . . . ?
C02B P00Y C02N C04Q 174.7(5) . . . . ?
C02B P00Y C02N C02C -2.4(5) . . . . ?
C02B C023 C033 C042 -0.2(19) . . . . ?
C02D C03E C06D C05W 3(2) . . . . ?
C02D C03N C074 C05W 0(2) . . . . ?
C02F C01O C024 O01I -174.2(10) . . . . ?
C02F C01O C024 C03M 0.1(17) . . . . ?
C02F C05S C064 C03M -0.5(19) . . . . ?
C02H C032 C05N C02K 3(2) . . . . ?
C02I C022 C02W C05C 0.7(19) . . . . ?
C02J C029 C035 C04P 1.5(19) . . . . ?
C02J C02V C05Q C04P -5.1(18) . . . . ?
C02K C02A C02P C02H -1.8(17) . . . . ?
C02L C020 C03L C05D -2.6(17) . . . . ?
C02L C059 C05A C05D -2.3(18) . . . . ?
C02O O01I C024 C01O -135.0(10) . . . . ?
C02O O01I C024 C03M 50.7(15) . . . . ?
C02O C02U C045 C03A 4.8(17) . . . . ?
C02P C02A C02K C05N 3.3(17) . . . . ?
C02P C02H C032 C05N -1.5(18) . . . . ?
C02Q P00T C01O C024 -180.0(8) . . . . ?
C02Q P00T C01O C02F 9.4(11) . . . . ?
C02Q P00T C026 C034 99.9(10) . . . . ?
C02Q P00T C026 C04O -78.5(10) . . . . ?
C02Q C03K C04G C03V 0.0(18) . . . . ?
C02S C044 C02M C02R 0.0 . . . . ?
C044 C02S C01T P00Y -179.5(5) . . . . ?
C044 C02S C01T C021 0.0 . . . . ?
C044 C02M C02R C021 0.0 . . . . ?
C02M C02R C021 C01T 0.0 . . . . ?
C02R C021 C01T P00Y 179.5(5) . . . . ?
C02R C021 C01T C02S 0.0 . . . . ?
C01T P00Y C02B C023 171.0(8) . . . . ?
C01T P00Y C02B C046 -9.7(11) . . . . ?
C01T P00Y C02N C04Q -75.7(4) . . . . ?
C01T P00Y C02N C02C 107.1(4) . . . . ?
C01T C02S C044 C02M 0.0 . . . . ?
C02T C03F C03X P00Z -177.8(9) . . . . ?
C02T C03F C03X C057 0.1(17) . . . . ?
C02T C03Q C04M C057 2.1(19) . . . . ?
C02V P00R C01L C01K -165.5(9) . . . . ?
C02V P00R C01L C03Z 16.2(11) . . . . ?
C02V P00R C025 C02Z 74.1(9) . . . . ?
C02V P00R C025 C03R -101.4(9) . . . . ?
C02W C022 C02I C06B -1.9(19) . . . . ?
C02X C03U C04L C02Y -2(2) . . . . ?
C02Y C01N C01P C02X -1.2(18) . . . . ?
C02Z O01E C057 C03X -127.7(10) . . . . ?
C02Z O01E C057 C04M 53.7(15) . . . . ?
C02Z C025 C03R C05K 0.7(16) . . . . ?
C030 C04E C068 C06G 1.1(17) . . . . ?
C030 C05U C06Y C06G 0.4(19) . . . . ?
C031 P00Z C022 C02I 101.9(10) . . . . ?
C031 P00Z C022 C02W -79.2(10) . . . . ?
C031 P00Z C03X C03F 5.0(11) . . . . ?
C031 P00Z C03X C057 -172.9(9) . . . . ?
C031 C036 C052 C05H 0.0 . . . . ?
C036 C031 C05Y C070 0.0 . . . . ?
C036 C052 C05H C070 0.0 . . . . ?
C052 C05H C070 C05Y 0.0 . . . . ?
C05H C070 C05Y C031 0.0 . . . . ?
C05Y C031 C036 C052 0.0 . . . . ?
C032 C02H C02P C02A 1.0(18) . . . . ?
C033 C023 C02B P00Y 179.1(9) . . . . ?
C033 C023 C02B C046 -0.1(18) . . . . ?
C034 C026 C04O C04Z -2.1(19) . . . . ?
C034 C04A C04S C04Z -4(2) . . . . ?
C035 C029 C02J C02V -3.0(18) . . . . ?
C035 C04P C05Q C02V 3.6(19) . . . . ?
C037 C04J C060 C054 -3.8(19) . . . . ?
C037 C058 C05I C054 0.7(19) . . . . ?
C038 C03S C05T C076 -0.4(19) . . . . ?
C03A C01U C01Y P00Q -177.5(8) . . . . ?
C03A C01U C01Y C02O -3.2(15) . . . . ?
C03B C04C C06H C06S 0.0 . . . . ?
C04C C03B C06Q C072 0.0 . . . . ?
C04C C03B C06Q C06I 178.4(10) . . . . ?
C04C C06H C06S C072 0.0 . . . . ?
C06H C06S C072 C06Q 0.0 . . . . ?
C06S C072 C06Q C03B 0.0 . . . . ?
C06S C072 C06Q C06I -178.4(9) . . . . ?
C06Q C03B C04C C06H 0.0 . . . . ?
C06Q C03B C04C C048 176.9(10) . . . . ?
C03C C03G C03W C04N -3.5(19) . . . . ?
C03C C03J C047 O01F 179.7(9) . . . . ?
C03C C03J C047 C04N 2.6(16) . . . . ?
C03D C01V C027 C041 1.6(17) . . . . ?
C03D C01V C027 C05B -176.9(11) . . . . ?
C03D C04V C04Y C041 1.5(19) . . . . ?
C03E C02D C03N C06V 179.0(13) . . . . ?
C03E C02D C03N C074 -5(2) . . . . ?
C03F C02T C03Q C04M -2.9(19) . . . . ?
C03F C03X C057 O01E -179.5(10) . . . . ?
C03F C03X C057 C04M -0.8(17) . . . . ?
C03G C03C C03J P00V -178.1(8) . . . . ?
C03G C03C C03J C047 -2.9(16) . . . . ?
C03G C03W C04N C047 3.2(19) . . . . ?
C03I C04E C068 C06G -179.7(11) . . . . ?
C03J P00V C01J C02E 104.9(5) . . . . ?
C03J P00V C01J C01W -72.8(5) . . . . ?
C03J P00V C02A C02K 153.5(9) . . . . ?
C03J P00V C02A C02P -28.6(10) . . . . ?
C03J C03C C03G C03W 3.5(18) . . . . ?
C03J C047 C04N C03W -2.8(18) . . . . ?
C03K C02Q C04X C04R -0.7(16) . . . . ?
C03L C020 C02L C059 1.2(16) . . . . ?
C03N C02D C03E C05V -176.1(13) . . . . ?
C03N C02D C03E C06D 3(2) . . . . ?
C03O C04W C069 C06R 0.5(18) . . . . ?
C03P C05O C05Z C049 -1(2) . . . . ?
C03Q C02T C03F C03X 1.8(18) . . . . ?
C03Q C04M C057 O01E 178.3(11) . . . . ?
C03Q C04M C057 C03X -0.3(18) . . . . ?
C03R C025 C02Z O01E -178.5(9) . . . . ?
C03R C025 C02Z C04U -1.4(15) . . . . ?
C03S C038 C061 C055 -2(2) . . . . ?
C03S C038 C061 C067 -179.3(13) . . . . ?
C03S C05T C076 C055 1(2) . . . . ?
C03T C04J C060 C054 177.7(12) . . . . ?
C03V C04R C04X C02Q 1.0(17) . . . . ?
C03X P00Z C022 C02I -149.7(10) . . . . ?
C03X P00Z C022 C02W 29.1(11) . . . . ?
C03X P00Z C031 C036 78.8(5) . . . . ?
C03X P00Z C031 C05Y -97.4(5) . . . . ?
C03Y C028 C040 C05E 0.3(19) . . . . ?
C03Z C04D C065 C050 1(2) . . . . ?
C040 C028 C03Y S00X -179.9(9) . . . . ?
C040 C028 C03Y C07C 0.2(19) . . . . ?
C040 C05E C05L C07C 3(2) . . . . ?
C042 C03H C046 C02B 3.7(18) . . . . ?
C046 C03H C042 C033 -3.8(18) . . . . ?
C047 O01F C04Q C02N 139.7(8) . . . . ?
C047 O01F C04Q C043 -43.4(10) . . . . ?
C048 C04C C06H C06S -177.1(9) . . . . ?
C049 C01X C01Z C03P -1.5(16) . . . . ?
C049 C01X C01Z C05P 173.3(11) . . . . ?
C04A C04S C04Z C04O 2(2) . . . . ?
C04E C030 C05U C04T 175.5(11) . . . . ?
C04E C030 C05U C06Y -4.8(17) . . . . ?
C04E C068 C06G C06Y -5(2) . . . . ?
C04G C03V C04R C04X -0.8(18) . . . . ?
C04I C053 C05R C06U 0.0 . . . . ?
C053 C04I C06A C06W 0.0 . . . . ?
C053 C04I C06A C075 179.6(10) . . . . ?
C053 C05R C06U C06W 0.0 . . . . ?
C05R C06U C06W C06A 0.0 . . . . ?
C06U C06W C06A C04I 0.0 . . . . ?
C06U C06W C06A C075 -179.7(10) . . . . ?
C06A C04I C053 C05R 0.0 . . . . ?
C06A C04I C053 C06E -177.6(10) . . . . ?
C04J C037 C058 C05I -1.5(18) . . . . ?
C04J C037 C058 C06C -179.8(12) . . . . ?
C04O C026 C034 C04A -0.1(19) . . . . ?
C04Q O01F C047 C03J 131.6(10) . . . . ?
C04Q O01F C047 C04N -51.3(14) . . . . ?
C04Q C02N C02C C04K 0.0 . . . . ?
C02N P00Y C02B C023 -79.9(9) . . . . ?
C02N P00Y C02B C046 99.4(10) . . . . ?
C02N P00Y C01T C02S 168.8(4) . . . . ?
C02N P00Y C01T C021 -10.7(5) . . . . ?
C02N C04Q C043 C02G 0.0 . . . . ?
C02N C02C C04K C02G 0.0 . . . . ?
C02C C04K C02G C043 0.0 . . . . ?
C04K C02G C043 C04Q 0.0 . . . . ?
C043 C04Q C02N P00Y -177.2(5) . . . . ?
C043 C04Q C02N C02C 0.0 . . . . ?
C04R C03V C04G C03K 0.3(18) . . . . ?
C04T C05U C06Y C06G -179.9(12) . . . . ?
C04U C04H C05K C03R -1.9(17) . . . . ?
C04W C03O C066 C04F -179.9(11) . . . . ?
C04W C03O C066 C062 -1.3(17) . . . . ?
C04W C069 C06R C062 1(2) . . . . ?
C04X C02Q C03K C04G 0.2(17) . . . . ?
C050 C01K C01L P00R -177.1(9) . . . . ?
C050 C01K C01L C03Z 1.2(18) . . . . ?
C051 C063 C06P S017 -8.9(19) . . . . ?
C051 C063 C06P C06L -179.8(13) . . . . ?
C051 C063 C071 C06O -176.7(13) . . . . ?
C056 C03S C05T C076 179.7(11) . . . . ?
C057 O01E C02Z C025 -141.7(10) . . . . ?
C057 O01E C02Z C04U 41.4(15) . . . . ?
C058 C037 C04J C03T -178.5(11) . . . . ?
C058 C037 C04J C060 3.0(17) . . . . ?
C059 C05A C05D C03L 0.9(19) . . . . ?
C05B C027 C041 C04Y 179.1(11) . . . . ?
C05C C04B C06B C02I 2(2) . . . . ?
C05E C05L C07C C03Y -3(2) . . . . ?
C05E C05L C07C C073 -178.0(12) . . . . ?
C05F C078 C07H C07E 0.0 . . . . ?
C078 C05F C06T C077 0.0 . . . . ?
C078 C05F C06T C13 -178.5(11) . . . . ?
C078 C07H C07E C077 0.0 . . . . ?
C07H C07E C077 C06T 0.0 . . . . ?
C07E C077 C06T C05F 0.0 . . . . ?
C07E C077 C06T C13 178.6(10) . . . . ?
C06T C05F C078 C07H 0.0 . . . . ?
C06T C05F C078 C06X 176.5(10) . . . . ?
C05I C054 C060 C04J 3(2) . . . . ?
C05J C028 C03Y S00X 0.9(18) . . . . ?
C05J C028 C03Y C07C -179.0(12) . . . . ?
C05J C028 C040 C05E 179.6(12) . . . . ?
C05K C04H C04U C02Z 1.1(17) . . . . ?
C05P C01Z C03P C05O -177.7(12) . . . . ?
C05U C030 C04E C03I -175.2(10) . . . . ?
C05U C030 C04E C068 4.0(17) . . . . ?
C05V C03E C06D C05W -177.5(12) . . . . ?
C060 C054 C05I C058 -2(2) . . . . ?
C061 C038 C03S C056 -179.0(12) . . . . ?
C061 C038 C03S C05T 1.0(19) . . . . ?
C061 C055 C076 C05T -2(2) . . . . ?
C066 C03O C04W C069 -0.2(17) . . . . ?
C066 C03O C04W C06J -174.8(11) . . . . ?
C066 C062 C06R C069 -2(2) . . . . ?
C068 C06G C06Y C05U 5(2) . . . . ?
C06B C04B C05C C02W -3(2) . . . . ?
C06C C058 C05I C054 179.1(12) . . . . ?
C06D C05W C074 C03N 6(2) . . . . ?
C06E C053 C05R C06U 177.7(9) . . . . ?
C06F C06L C06P S017 -176.5(10) . . . . ?
C06F C06L C06P C063 -6(2) . . . . ?
C06F C06O C071 C063 -1(2) . . . . ?
C06J C04W C069 C06R 175.3(12) . . . . ?
C06K C049 C05Z C05O 177.9(12) . . . . ?
C06L C06F C06O C071 0(2) . . . . ?
C06N C03D C04V C04Y -178.0(12) . . . . ?
C06O C06F C06L C06P 4(2) . . . . ?
C06O C06F C06L C07A -177.0(13) . . . . ?
C06P C063 C071 C06O -1(2) . . . . ?
C06R C062 C066 C03O 2.6(19) . . . . ?
C06R C062 C066 C04F -178.7(12) . . . . ?
C06V C03N C074 C05W 176.8(14) . . . . ?
C06X C078 C07H C07E -176.6(10) . . . . ?
C071 C063 C06P S017 175.2(10) . . . . ?
C071 C063 C06P C06L 4(2) . . . . ?
C074 C05W C06D C03E -8(2) . . . . ?
C076 C055 C061 C038 2(2) . . . . ?
C076 C055 C061 C067 179.9(13) . . . . ?
C07A C06L C06P S017 4.6(19) . . . . ?
C07A C06L C06P C063 175.1(12) . . . . ?

loop_
_smtbx_masks_void_nr
_smtbx_masks_void_average_x
_smtbx_masks_void_average_y
_smtbx_masks_void_average_z
_smtbx_masks_void_volume
_smtbx_masks_void_count_electrons
_smtbx_masks_void_content
1 -0.043 -0.212 0.094 305.1 77.2 ?
2 0.043 0.212 0.906 305.1 72.1 ?
3 0.043 0.288 0.406 305.1 74.6 ?
4 -0.043 0.712 0.594 305.1 74.6 ?
5 0.250 0.750 0.750 793.7 202.4 ?
6 0.250 0.750 0.250 793.7 202.4 ?
7 0.152 0.111 0.560 124.5 43.3 ?
8 0.152 0.389 0.060 124.5 43.3 ?
9 0.250 0.222 1.000 50.2 8.1 ?
10 0.250 0.278 0.500 50.2 8.5 ?
11 0.348 0.389 0.940 124.5 37.2 ?
12 0.348 0.111 0.440 124.5 37.2 ?
13 0.457 0.212 0.094 305.1 74.6 ?
14 0.457 0.288 0.594 305.1 77.2 ?
15 0.543 0.712 0.406 305.1 72.1 ?
16 0.543 0.788 0.906 305.1 74.6 ?
17 0.750 0.250 0.250 793.7 202.4 ?
18 0.750 0.250 0.750 793.7 202.4 ?
19 0.652 0.611 0.060 124.5 43.3 ?
20 0.652 0.889 0.560 124.5 43.3 ?
21 0.750 0.722 0.500 50.2 8.1 ?
22 0.750 0.778 0.000 50.2 8.5 ?
23 0.848 0.889 0.440 124.5 37.2 ?
24 0.848 0.611 0.940 124.5 37.2 ?
